data_7001561
loop_
_publ_author_name
'Mendoza-Espinosa, Daniel'
'Rheingold, Arnold L.'
'Hanna, Tracy A.'

_publ_section_title
;
 Synthesis of bismuth and antimony complexes of the
 &#x201C;larger&#x201D; calix[n]arenes (n = 6--8); from mononuclear to
 tetranuclear complexes
;
_journal_issue 26
_journal_name_full 'Dalton Transactions'
_journal_page_first 5226
_journal_page_last 5238
_journal_paper_doi 10.1039/b903947c
_journal_year 2009
_chemical_formula_moiety 'C228 H184 Bi8 N2 O21, 4(C6H6)'
_chemical_formula_sum 'C252 H208 Bi8 N2 O21'
_chemical_formula_weight 5272.19
_chemical_name_systematic
;
?
;
_space_group_IT_number 2
_symmetry_cell_setting triclinic
_symmetry_space_group_name_Hall '-P 1'
_symmetry_space_group_name_H-M 'P -1'
_atom_sites_solution_hydrogens geom
_atom_sites_solution_primary direct
_atom_sites_solution_secondary difmap
_audit_creation_method SHELXL-97
_cell_angle_alpha 92.148(4)
_cell_angle_beta 90.463(4)
_cell_angle_gamma 112.019(3)
_cell_formula_units_Z 2
_cell_length_a 19.468(4)
_cell_length_b 22.096(4)
_cell_length_c 27.093(6)
_cell_measurement_reflns_used 500
_cell_measurement_temperature 223(2)
_cell_measurement_theta_max 25
_cell_measurement_theta_min 2
_cell_volume 10794(4)
_computing_cell_refinement 'Bruker SMART'
_computing_data_collection 'Bruker SMART'
_computing_data_reduction 'Bruker SAINT'
_computing_molecular_graphics 'Bruker SHELXTL'
_computing_publication_material 'Bruker SHELXTL'
_computing_structure_refinement 'SHELXL-97 (Sheldrick, 1997)'
_computing_structure_solution 'SHELXS-97 (Sheldrick, 1990)'
_diffrn_ambient_temperature 223(2)
_diffrn_detector_area_resol_mean 'not recorded'
_diffrn_measured_fraction_theta_full 0.984
_diffrn_measured_fraction_theta_max 0.984
_diffrn_measurement_device_type 'Bruker SMART 1000'
_diffrn_measurement_method 'phi and omega scans'
_diffrn_radiation_monochromator graphite
_diffrn_radiation_source 'fine-focus sealed tube'
_diffrn_radiation_type MoK\a
_diffrn_radiation_wavelength 0.71073
_diffrn_reflns_av_R_equivalents 0.1229
_diffrn_reflns_av_sigmaI/netI 0.1469
_diffrn_reflns_limit_h_max 21
_diffrn_reflns_limit_h_min -21
_diffrn_reflns_limit_k_max 24
_diffrn_reflns_limit_k_min -24
_diffrn_reflns_limit_l_max 20
_diffrn_reflns_limit_l_min -30
_diffrn_reflns_number 51430
_diffrn_reflns_theta_full 23.31
_diffrn_reflns_theta_max 23.31
_diffrn_reflns_theta_min 1.86
_diffrn_standards_interval_count 'not recorded'
_diffrn_standards_interval_time 'not recorded'
_diffrn_standards_number 'not recorded'
_exptl_absorpt_coefficient_mu 6.560
_exptl_absorpt_correction_T_max 0.4200
_exptl_absorpt_correction_T_min 0.3687
_exptl_absorpt_correction_type multi-scan
_exptl_absorpt_process_details sadabs
_exptl_crystal_colour Yellow
_exptl_crystal_density_diffrn 1.593
_exptl_crystal_density_method 'not measured'
_exptl_crystal_description Block
_exptl_crystal_F_000 5026
_exptl_crystal_size_max 0.19
_exptl_crystal_size_mid 0.18
_exptl_crystal_size_min 0.16
_refine_diff_density_max 2.941
_refine_diff_density_min -2.372
_refine_diff_density_rms 0.217
_refine_ls_extinction_method none
_refine_ls_goodness_of_fit_ref 0.936
_refine_ls_hydrogen_treatment constr
_refine_ls_matrix_type fullcycle
_refine_ls_number_parameters 1775
_refine_ls_number_reflns 30715
_refine_ls_number_restraints 605
_refine_ls_restrained_S_all 0.928
_refine_ls_R_factor_all 0.1178
_refine_ls_R_factor_gt 0.0649
_refine_ls_shift/su_max 0.057
_refine_ls_shift/su_mean 0.009
_refine_ls_structure_factor_coef Fsqd
_refine_ls_weighting_details 'calc w=1/[\s^2^(Fo^2^)+(0.0931P)^2^+0.0000P] where P=(Fo^2^+2Fc^2^)/3'
_refine_ls_weighting_scheme calc
_refine_ls_wR_factor_gt 0.1617
_refine_ls_wR_factor_ref 0.1820
_reflns_number_gt 18277
_reflns_number_total 30715
_reflns_threshold_expression >2sigma(I)
_cod_data_source_file b903947c.txt
_cod_data_source_block tcu219m
_cod_depositor_comments
;
The following automatic conversions were performed:
'_symmetry_cell_setting' value 'Triclinic' changed to 'triclinic'
according to '/home/saulius/struct/CIF-dictionaries/cif_core.dic'
dictionary named 'cif_core.dic' version 2.4.1 from 2010-06-29.

Automatic conversion script
Id: cif_fix_enum 1527 2010-12-29 10:47:43Z saulius 
;
_cod_original_sg_symbol_H-M P-1
_cod_database_code 7001561

loop_
_symmetry_equiv_pos_as_xyz
'x, y, z'
'-x, -y, -z'

loop_
_atom_site_label
_atom_site_type_symbol
_atom_site_fract_x
_atom_site_fract_y
_atom_site_fract_z
_atom_site_U_iso_or_equiv
_atom_site_adp_type
_atom_site_occupancy
_atom_site_symmetry_multiplicity
_atom_site_calc_flag
_atom_site_refinement_flags
_atom_site_disorder_assembly
_atom_site_disorder_group
Bi1 Bi 0.79359(3) 0.66521(3) 0.31700(2) 0.03214(14) Uani 1 1 d U . .
O1 O 0.7226(5) 0.7265(5) 0.3309(3) 0.030(2) Uani 1 1 d U . .
O2 O 0.8423(5) 0.7000(5) 0.3951(3) 0.040(3) Uani 1 1 d U . .
O3 O 0.9576(5) 0.6383(5) 0.3782(4) 0.038(3) Uani 1 1 d U . .
O4 O 1.0759(5) 0.7506(5) 0.3443(4) 0.046(3) Uani 1 1 d U . .
O5 O 0.9963(5) 0.8462(5) 0.3400(4) 0.037(3) Uani 1 1 d U . .
O6 O 0.8785(5) 0.8707(5) 0.2788(3) 0.034(2) Uani 1 1 d U . .
O7 O 0.7946(5) 0.8106(5) 0.1880(4) 0.043(3) Uiso 1 1 d U . .
O8 O 0.6809(5) 0.7075(5) 0.2243(3) 0.035(3) Uani 1 1 d U . .
O9 O 0.7252(5) 0.5736(4) 0.1621(3) 0.035(2) Uani 1 1 d U . .
O10 O 0.6792(5) 0.5629(5) 0.2667(4) 0.045(3) Uani 1 1 d U . .
O11 O 0.7944(6) 0.5343(6) 0.3086(4) 0.049(3) Uani 1 1 d U . .
O12 O 0.8825(5) 0.5345(5) 0.2209(4) 0.042(3) Uani 1 1 d U . .
O13 O 1.0010(6) 0.6378(5) 0.1669(4) 0.049(3) Uani 1 1 d U . .
O14 O 1.0808(6) 0.7853(6) 0.1662(4) 0.056(3) Uani 1 1 d U . .
O15 O 0.9638(6) 0.8203(5) 0.1307(4) 0.049(3) Uani 1 1 d U . .
O16 O 0.8458(5) 0.6828(5) 0.1053(4) 0.041(3) Uani 1 1 d U . .
O17 O 0.9176(4) 0.7197(5) 0.3139(3) 0.030(2) Uani 1 1 d U . .
O18 O 0.8212(4) 0.7434(4) 0.2630(3) 0.024(2) Uiso 1 1 d U . .
O19 O 0.8229(5) 0.6197(4) 0.2352(3) 0.030(2) Uani 1 1 d U . .
O20 O 0.9206(5) 0.7103(5) 0.1895(3) 0.038(3) Uani 1 1 d U . .
O21 O 1.0479(5) 0.7583(5) 0.2552(4) 0.041(3) Uani 1 1 d U . .
C1 C 0.6665(8) 0.7256(8) 0.3621(6) 0.036(4) Uani 1 1 d U . .
C2 C 0.5925(9) 0.6970(8) 0.3442(6) 0.045(4) Uani 1 1 d U . .
C3 C 0.5382(8) 0.7015(9) 0.3739(5) 0.048(5) Uani 1 1 d U . .
H3A H 0.4885 0.6805 0.3632 0.057 Uiso 1 1 calc R . .
C4 C 0.5529(9) 0.7351(9) 0.4187(6) 0.050(5) Uani 1 1 d U . .
C5 C 0.6213(9) 0.7584(9) 0.4358(6) 0.054(5) Uani 1 1 d U . .
H5A H 0.6311 0.7787 0.4676 0.065 Uiso 1 1 calc R . .
C6 C 0.6805(8) 0.7546(8) 0.4087(5) 0.036(4) Uani 1 1 d U . .
C7 C 0.4908(10) 0.7416(10) 0.4520(8) 0.076(6) Uiso 1 1 d U . .
H7A H 0.5110 0.7535 0.4858 0.091 Uiso 1 1 calc R . .
H7B H 0.4782 0.7778 0.4405 0.091 Uiso 1 1 calc R . .
C8 C 0.4212(11) 0.6825(11) 0.4535(8) 0.076(6) Uiso 1 1 d U . .
C9 C 0.3633(14) 0.6750(13) 0.4200(10) 0.108(8) Uiso 1 1 d U . .
H9A H 0.3697 0.7062 0.3959 0.129 Uiso 1 1 calc R . .
C10 C 0.2937(13) 0.6200(12) 0.4218(9) 0.097(8) Uiso 1 1 d U . .
H10A H 0.2546 0.6146 0.3994 0.117 Uiso 1 1 calc R . .
C11 C 0.2868(15) 0.5759(13) 0.4576(9) 0.106(8) Uiso 1 1 d U . .
H11A H 0.2403 0.5424 0.4615 0.127 Uiso 1 1 calc R . .
C12 C 0.3435(15) 0.5785(14) 0.4872(10) 0.113(9) Uiso 1 1 d U . .
H12A H 0.3373 0.5440 0.5082 0.136 Uiso 1 1 calc R . .
C13 C 0.4123(16) 0.6320(14) 0.4876(11) 0.123(10) Uiso 1 1 d U . .
H13A H 0.4511 0.6344 0.5095 0.148 Uiso 1 1 calc R . .
C14 C 0.7612(8) 0.7767(9) 0.4318(6) 0.050(5) Uani 1 1 d U . .
H14A H 0.7975 0.7879 0.4055 0.060 Uiso 1 1 calc R . .
H14B H 0.7714 0.8156 0.4537 0.060 Uiso 1 1 calc R . .
C15 C 0.7680(7) 0.7227(7) 0.4604(5) 0.028(3) Uiso 1 1 d U . .
C16 C 0.7415(8) 0.7101(9) 0.5076(6) 0.047(4) Uani 1 1 d U . .
H16A H 0.7208 0.7379 0.5230 0.056 Uiso 1 1 calc R . .
C17 C 0.7444(9) 0.6580(8) 0.5330(5) 0.045(4) Uani 1 1 d U . .
C18 C 0.7739(10) 0.6173(9) 0.5100(6) 0.057(5) Uani 1 1 d U . .
H18A H 0.7731 0.5805 0.5267 0.068 Uiso 1 1 calc R . .
C19 C 0.8054(8) 0.6272(9) 0.4628(6) 0.046(4) Uani 1 1 d U . .
C20 C 0.8050(8) 0.6844(8) 0.4383(5) 0.038(4) Uani 1 1 d U . .
C21 C 0.7106(10) 0.6432(10) 0.5858(7) 0.074(6) Uiso 1 1 d U . .
H21A H 0.7481 0.6392 0.6084 0.089 Uiso 1 1 calc R . .
H21B H 0.6983 0.6802 0.5980 0.089 Uiso 1 1 calc R . .
C22 C 0.6417(12) 0.5814(11) 0.5863(8) 0.080(6) Uiso 1 1 d U . .
C23 C 0.5761(12) 0.5741(12) 0.5583(9) 0.091(7) Uiso 1 1 d U . .
H23A H 0.5772 0.6081 0.5381 0.109 Uiso 1 1 calc R . .
C246 C 1.1086(13) 0.5154(12) 0.2314(8) 0.101(8) Uani 1 1 d U . .
H24A H 1.0930 0.4763 0.2503 0.152 Uiso 1 1 calc R . .
H24B H 1.1623 0.5345 0.2310 0.152 Uiso 1 1 calc R . .
H24C H 1.0890 0.5041 0.1978 0.152 Uiso 1 1 calc R . .
C24 C 0.5075(16) 0.5164(15) 0.5597(11) 0.128(10) Uiso 1 1 d U . .
H24D H 0.4651 0.5111 0.5405 0.154 Uiso 1 1 calc R . .
C25 C 0.5106(18) 0.4701(17) 0.5920(12) 0.143(12) Uiso 1 1 d U . .
H25A H 0.4690 0.4309 0.5934 0.172 Uiso 1 1 calc R . .
C26 C 0.5778(17) 0.4790(17) 0.6256(12) 0.143(11) Uiso 1 1 d U . .
H26A H 0.5767 0.4477 0.6485 0.171 Uiso 1 1 calc R . .
C27 C 0.6425(17) 0.5370(16) 0.6204(11) 0.134(11) Uiso 1 1 d U . .
H27A H 0.6852 0.5447 0.6402 0.160 Uiso 1 1 calc R . .
C28 C 0.8368(9) 0.5793(8) 0.4384(6) 0.046(4) Uani 1 1 d U . .
H28A H 0.8046 0.5347 0.4459 0.055 Uiso 1 1 calc R . .
H28B H 0.8353 0.5829 0.4025 0.055 Uiso 1 1 calc R . .
C29 C 0.9147(9) 0.5905(8) 0.4546(5) 0.039(4) Uani 1 1 d U . .
C30 C 0.9320(10) 0.5721(9) 0.4998(7) 0.056(5) Uani 1 1 d U . .
H30A H 0.8930 0.5515 0.5211 0.067 Uiso 1 1 calc R . .
C31 C 1.0028(11) 0.5821(9) 0.5154(7) 0.055(5) Uani 1 1 d U . .
C32 C 1.0608(11) 0.6122(9) 0.4840(6) 0.059(5) Uani 1 1 d U . .
H32A H 1.1099 0.6204 0.4943 0.071 Uiso 1 1 calc R . .
C33 C 1.0463(9) 0.6309(7) 0.4358(5) 0.037(4) Uani 1 1 d U . .
C34 C 0.9755(9) 0.6212(7) 0.4222(5) 0.034(4) Uani 1 1 d U . .
C35 C 1.0223(11) 0.5626(11) 0.5668(7) 0.080(6) Uiso 1 1 d U . .
H35A H 1.0170 0.5167 0.5650 0.096 Uiso 1 1 calc R . .
H35B H 1.0740 0.5893 0.5759 0.096 Uiso 1 1 calc R . .
C36 C 0.9719(11) 0.5725(11) 0.6060(8) 0.070(6) Uiso 1 1 d U . .
C37 C 0.9109(12) 0.5230(12) 0.6186(8) 0.085(7) Uiso 1 1 d U . .
H37A H 0.9025 0.4809 0.6051 0.101 Uiso 1 1 calc R . .
C38 C 0.8562(19) 0.5312(18) 0.6527(12) 0.155(13) Uiso 1 1 d U . .
H38A H 0.8139 0.4960 0.6619 0.186 Uiso 1 1 calc R . .
C39 C 0.8720(16) 0.5959(15) 0.6706(10) 0.121(10) Uiso 1 1 d U . .
H39A H 0.8381 0.6048 0.6912 0.145 Uiso 1 1 calc R . .
C40 C 0.9327(14) 0.6436(14) 0.6591(9) 0.102(8) Uiso 1 1 d U . .
H40A H 0.9440 0.6851 0.6745 0.123 Uiso 1 1 calc R . .
C41 C 0.9812(12) 0.6348(12) 0.6248(8) 0.085(7) Uiso 1 1 d U . .
H41A H 1.0207 0.6714 0.6140 0.102 Uiso 1 1 calc R . .
C42 C 1.1133(9) 0.6610(9) 0.4026(6) 0.053(5) Uani 1 1 d U . .
H42A H 1.1488 0.6405 0.4098 0.064 Uiso 1 1 calc R . .
H42B H 1.0961 0.6486 0.3683 0.064 Uiso 1 1 calc R . .
C43 C 1.1542(9) 0.7326(9) 0.4057(7) 0.062(6) Uani 1 1 d U . .
C44 C 1.2147(10) 0.7592(11) 0.4365(8) 0.065(6) Uani 1 1 d U . .
H44A H 1.2267 0.7314 0.4574 0.078 Uiso 1 1 calc R . .
C45 C 1.2602(11) 0.8259(15) 0.4386(8) 0.089(8) Uani 1 1 d U . .
C46 C 1.2387(9) 0.8638(9) 0.4085(6) 0.056(5) Uani 1 1 d U . .
H46A H 1.2697 0.9082 0.4085 0.067 Uiso 1 1 calc R . .
C47 C 1.1767(8) 0.8442(9) 0.3780(6) 0.049(4) Uani 1 1 d U . .
C48 C 1.1359(9) 0.7758(8) 0.3763(6) 0.044(4) Uiso 1 1 d U . .
C49 C 1.3295(11) 0.8569(11) 0.4710(8) 0.082(6) Uiso 1 1 d U . .
H49A H 1.3388 0.8229 0.4888 0.098 Uiso 1 1 calc R . .
H49B H 1.3216 0.8873 0.4955 0.098 Uiso 1 1 calc R . .
C50 C 1.3986(12) 0.8945(12) 0.4402(8) 0.078(6) Uiso 1 1 d U . .
C51 C 1.4203(16) 0.8692(15) 0.4028(11) 0.121(10) Uiso 1 1 d U . .
H51A H 1.3914 0.8248 0.3961 0.145 Uiso 1 1 calc R . .
C52 C 1.4749(19) 0.8934(19) 0.3721(14) 0.166(14) Uiso 1 1 d U . .
H52A H 1.4850 0.8699 0.3453 0.199 Uiso 1 1 calc R . .
C53 C 1.5165(18) 0.9605(18) 0.3854(12) 0.143(12) Uiso 1 1 d U . .
H53A H 1.5588 0.9829 0.3672 0.171 Uiso 1 1 calc R . .
C54 C 1.499(2) 0.993(2) 0.4220(14) 0.173(14) Uiso 1 1 d U . .
H54A H 1.5263 1.0373 0.4283 0.207 Uiso 1 1 calc R . .
C55 C 1.4349(17) 0.9579(17) 0.4528(12) 0.145(12) Uiso 1 1 d U . .
H55A H 1.4207 0.9788 0.4794 0.174 Uiso 1 1 calc R . .
C56 C 1.1553(7) 0.8871(8) 0.3415(6) 0.043(4) Uani 1 1 d U . .
H56A H 1.2002 0.9182 0.3272 0.052 Uiso 1 1 calc R . .
H56B H 1.1242 0.8593 0.3144 0.052 Uiso 1 1 calc R . .
C57 C 1.1139(6) 0.9235(7) 0.3677(6) 0.042(4) Uani 1 1 d DU . .
C58 C 1.1550(8) 0.9790(8) 0.3942(6) 0.060(5) Uani 1 1 d DU . .
H58A H 1.2064 0.9902 0.3974 0.072 Uiso 1 1 calc R . .
C59 C 1.1227(8) 1.0213(7) 0.4175(6) 0.058(5) Uani 1 1 d DU . .
C60 C 1.0449(7) 1.0015(7) 0.4101(5) 0.048(4) Uani 1 1 d DU . .
H60A H 1.0215 1.0286 0.4232 0.057 Uiso 1 1 calc R . .
C61 C 1.0018(8) 0.9441(8) 0.3845(6) 0.049(5) Uani 1 1 d DU . .
C62 C 1.0365(8) 0.9034(7) 0.3639(6) 0.039(4) Uani 1 1 d DU . .
C63 C 1.1678(11) 1.0816(11) 0.4468(8) 0.079(6) Uiso 1 1 d U . .
H63A H 1.1351 1.0978 0.4658 0.095 Uiso 1 1 calc R . .
H63B H 1.1961 1.1156 0.4245 0.095 Uiso 1 1 calc R . .
C64 C 1.2195(17) 1.067(2) 0.4809(17) 0.200(17) Uiso 1 1 d DU . .
C65 C 1.230(3) 1.043(4) 0.526(3) 0.52(6) Uiso 1 1 d DU . .
H65A H 1.1921 1.0275 0.5488 0.629 Uiso 1 1 calc R . .
C66 C 1.305(3) 1.042(3) 0.5342(16) 0.30(3) Uiso 1 1 d DU . .
H66A H 1.3142 1.0155 0.5578 0.359 Uiso 1 1 calc R . .
C67 C 1.361(2) 1.083(3) 0.5039(19) 0.27(3) Uiso 1 1 d DU . .
H67A H 1.4105 1.0946 0.5153 0.327 Uiso 1 1 calc R . .
C68 C 1.351(2) 1.109(3) 0.459(2) 0.35(3) Uiso 1 1 d DU . .
H68A H 1.3888 1.1255 0.4360 0.414 Uiso 1 1 calc R . .
C69 C 1.278(2) 1.1068(19) 0.4530(12) 0.180(15) Uiso 1 1 d DU . .
H69A H 1.2684 1.1329 0.4294 0.216 Uiso 1 1 calc R . .
C70 C 0.9201(8) 0.9313(8) 0.3750(6) 0.046(4) Uani 1 1 d U . .
H70A H 0.8923 0.8843 0.3692 0.055 Uiso 1 1 calc R . .
H70B H 0.8999 0.9460 0.4040 0.055 Uiso 1 1 calc R . .
C71 C 0.9119(8) 0.9672(8) 0.3306(6) 0.043(4) Uani 1 1 d U . .
C72 C 0.9219(8) 1.0330(8) 0.3352(6) 0.043(4) Uani 1 1 d U . .
H72A H 0.9272 1.0533 0.3669 0.052 Uiso 1 1 calc R . .
C73 C 0.9243(9) 1.0691(9) 0.2944(7) 0.054(5) Uani 1 1 d U . .
C74 C 0.9137(9) 1.0393(8) 0.2485(6) 0.048(4) Uani 1 1 d U . .
H74A H 0.9152 1.0641 0.2208 0.058 Uiso 1 1 calc R . .
C75 C 0.9013(8) 0.9752(8) 0.2418(6) 0.043(4) Uani 1 1 d U . .
C76 C 0.8953(8) 0.9353(7) 0.2833(7) 0.044(4) Uani 1 1 d U . .
C77 C 0.9423(10) 1.1436(9) 0.3012(7) 0.068(6) Uiso 1 1 d U . .
H77A H 0.9217 1.1585 0.2732 0.081 Uiso 1 1 calc R . .
H77B H 0.9196 1.1525 0.3314 0.081 Uiso 1 1 calc R . .
C78 C 1.0255(11) 1.1801(10) 0.3047(8) 0.070(6) Uiso 1 1 d U . .
C79 C 1.0617(12) 1.1861(11) 0.3515(8) 0.087(7) Uiso 1 1 d U . .
H79A H 1.0347 1.1687 0.3796 0.104 Uiso 1 1 calc R . .
C80 C 1.1405(13) 1.2193(12) 0.3545(9) 0.096(8) Uiso 1 1 d U . .
H80A H 1.1648 1.2232 0.3852 0.115 Uiso 1 1 calc R . .
C81 C 1.1841(16) 1.2469(14) 0.3124(10) 0.121(10) Uiso 1 1 d U . .
H81A H 1.2359 1.2684 0.3137 0.145 Uiso 1 1 calc R . .
C82 C 1.1432(12) 1.2388(12) 0.2718(9) 0.093(7) Uiso 1 1 d U . .
H82A H 1.1682 1.2578 0.2434 0.111 Uiso 1 1 calc R . .
C245 C 1.0796(13) 0.5642(13) 0.2548(8) 0.097(8) Uani 1 1 d U . .
C83 C 1.0672(11) 1.2050(10) 0.2664(8) 0.075(6) Uiso 1 1 d U . .
H83A H 1.0447 1.1997 0.2349 0.090 Uiso 1 1 calc R . .
C84 C 0.8953(8) 0.9424(8) 0.1890(6) 0.047(4) Uani 1 1 d U . .
H84A H 0.9321 0.9735 0.1685 0.057 Uiso 1 1 calc R . .
H84B H 0.9096 0.9046 0.1918 0.057 Uiso 1 1 calc R . .
C85 C 0.8214(9) 0.9195(8) 0.1615(6) 0.051(5) Uani 1 1 d DU . .
C86 C 0.8005(11) 0.9640(9) 0.1337(6) 0.068(6) Uani 1 1 d DU . .
H86A H 0.8299 1.0089 0.1344 0.081 Uiso 1 1 calc R . .
C87 C 0.7345(12) 0.9380(9) 0.1055(6) 0.066(6) Uani 1 1 d DU . .
C88 C 0.6893(11) 0.8759(10) 0.1080(7) 0.071(6) Uani 1 1 d DU . .
H88A H 0.6439 0.8613 0.0902 0.085 Uiso 1 1 calc R . .
C89 C 0.7060(9) 0.8323(9) 0.1353(5) 0.052(5) Uani 1 1 d DU . .
C90 C 0.7740(8) 0.8535(8) 0.1609(5) 0.041(4) Uani 1 1 d DU . .
C91 C 0.7184(13) 0.9833(12) 0.0736(8) 0.091(7) Uiso 1 1 d U . .
H91A H 0.7568 1.0269 0.0795 0.109 Uiso 1 1 calc R . .
H91B H 0.6711 0.9857 0.0832 0.109 Uiso 1 1 calc R . .
C92 C 0.7141(11) 0.9652(11) 0.0172(7) 0.080(6) Uiso 1 1 d DU . .
C93 C 0.6579(13) 0.9716(13) -0.0146(9) 0.117(9) Uiso 1 1 d DU . .
H93A H 0.6203 0.9849 -0.0029 0.140 Uiso 1 1 calc R . .
C94 C 0.6643(13) 0.9561(13) -0.0650(9) 0.111(9) Uiso 1 1 d DU . .
H94A H 0.6316 0.9619 -0.0883 0.133 Uiso 1 1 calc R . .
C95 C 0.7150(13) 0.9338(12) -0.0801(8) 0.106(8) Uiso 1 1 d DU . .
H95A H 0.7175 0.9258 -0.1142 0.127 Uiso 1 1 calc R . .
C96 C 0.7635(11) 0.9218(11) -0.0500(7) 0.088(7) Uiso 1 1 d DU . .
H96A H 0.7974 0.9044 -0.0626 0.106 Uiso 1 1 calc R . .
C97 C 0.7616(11) 0.9359(11) 0.0005(7) 0.088(7) Uiso 1 1 d DU . .
H97A H 0.7923 0.9256 0.0229 0.105 Uiso 1 1 calc R . .
C98 C 0.6558(9) 0.7586(9) 0.1319(6) 0.054(5) Uani 1 1 d U . .
H98A H 0.6290 0.7491 0.1000 0.065 Uiso 1 1 calc R . .
H98B H 0.6877 0.7333 0.1322 0.065 Uiso 1 1 calc R . .
C99 C 0.5990(8) 0.7344(8) 0.1727(6) 0.047(4) Uani 1 1 d DU . .
C100 C 0.5282(9) 0.7347(9) 0.1641(6) 0.053(5) Uiso 1 1 d DU . .
H10B H 0.5184 0.7493 0.1337 0.064 Uiso 1 1 calc R . .
C101 C 0.4728(9) 0.7154(11) 0.1970(7) 0.071(6) Uani 1 1 d DU . .
C102 C 0.4870(8) 0.6879(10) 0.2406(6) 0.063(6) Uani 1 1 d DU . .
H10C H 0.4484 0.6721 0.2631 0.075 Uiso 1 1 calc R . .
C103 C 0.5553(7) 0.6827(7) 0.2522(5) 0.035(4) Uani 1 1 d DU . .
C104 C 0.6111(8) 0.7072(8) 0.2165(5) 0.037(4) Uani 1 1 d DU . .
C105 C 0.3954(13) 0.7109(13) 0.1863(9) 0.106(8) Uiso 1 1 d U . .
H10D H 0.3978 0.7436 0.1622 0.127 Uiso 1 1 calc R . .
H10E H 0.3679 0.6678 0.1705 0.127 Uiso 1 1 calc R . .
C106 C 0.3597(15) 0.7806(12) 0.2466(10) 0.134(11) Uiso 1 1 d DU . .
H10F H 0.3920 0.8199 0.2340 0.161 Uiso 1 1 calc R . .
C107 C 0.3141(19) 0.7790(15) 0.2868(12) 0.191(16) Uiso 1 1 d DU . .
H10G H 0.3132 0.8185 0.3003 0.229 Uiso 1 1 calc R . .
C108 C 0.2721(16) 0.7231(15) 0.3065(10) 0.140(11) Uiso 1 1 d DU . .
H10H H 0.2479 0.7250 0.3360 0.168 Uiso 1 1 calc R . .
C109 C 0.2623(18) 0.6606(15) 0.2846(12) 0.186(16) Uiso 1 1 d DU . .
H10I H 0.2278 0.6218 0.2966 0.224 Uiso 1 1 calc R . .
C110 C 0.3071(17) 0.6601(13) 0.2440(11) 0.170(14) Uiso 1 1 d DU . .
H11B H 0.3054 0.6204 0.2290 0.203 Uiso 1 1 calc R . .
C111 C 0.3538(10) 0.7196(10) 0.2266(7) 0.069(6) Uiso 1 1 d DU . .
C112 C 0.5704(9) 0.6540(8) 0.2963(6) 0.044(4) Uiso 1 1 d U . .
H11C H 0.6102 0.6383 0.2890 0.053 Uiso 1 1 calc R . .
H11H H 0.5260 0.6156 0.3029 0.053 Uiso 1 1 calc R . .
C113 C 0.6678(6) 0.5433(7) 0.1287(4) 0.031(4) Uani 1 1 d DU . .
C114 C 0.6837(7) 0.5281(8) 0.0798(5) 0.044(4) Uani 1 1 d DU . .
C115 C 0.6247(7) 0.4895(8) 0.0496(5) 0.052(5) Uani 1 1 d DU . .
H11D H 0.6352 0.4771 0.0178 0.062 Uiso 1 1 calc R . .
C116 C 0.5527(7) 0.4686(8) 0.0626(5) 0.046(4) Uani 1 1 d DU . .
C117 C 0.5396(7) 0.4896(7) 0.1089(5) 0.044(4) Uani 1 1 d DU . .
H11E H 0.4901 0.4786 0.1181 0.053 Uiso 1 1 calc R . .
C118 C 0.5951(6) 0.5259(7) 0.1426(5) 0.038(4) Uani 1 1 d DU . .
C119 C 0.4915(9) 0.4282(9) 0.0279(7) 0.058(5) Uiso 1 1 d U . .
H11F H 0.5080 0.4385 -0.0059 0.069 Uiso 1 1 calc R . .
H11G H 0.4493 0.4415 0.0330 0.069 Uiso 1 1 calc R . .
C120 C 0.4645(9) 0.3558(9) 0.0318(6) 0.051(4) Uiso 1 1 d U . .
C121 C 0.4060(10) 0.3132(10) 0.0016(7) 0.063(5) Uiso 1 1 d U . .
H12B H 0.3811 0.3300 -0.0207 0.075 Uiso 1 1 calc R . .
C122 C 0.3861(13) 0.2489(12) 0.0047(9) 0.092(7) Uiso 1 1 d U . .
H12C H 0.3454 0.2221 -0.0151 0.111 Uiso 1 1 calc R . .
C123 C 0.4178(15) 0.2197(15) 0.0327(10) 0.115(9) Uiso 1 1 d U . .
H12D H 0.4045 0.1742 0.0304 0.138 Uiso 1 1 calc R . .
C124 C 0.474(2) 0.261(2) 0.0674(14) 0.186(16) Uiso 1 1 d U . .
H12E H 0.4929 0.2423 0.0924 0.223 Uiso 1 1 calc R . .
C125 C 0.5007(16) 0.3299(15) 0.0625(10) 0.125(10) Uiso 1 1 d U . .
H12F H 0.5431 0.3574 0.0806 0.149 Uiso 1 1 calc R . .
C126 C 0.5772(8) 0.5492(7) 0.1918(5) 0.038(4) Uani 1 1 d U . .
H12G H 0.5354 0.5629 0.1867 0.046 Uiso 1 1 calc R . .
H12I H 0.6198 0.5882 0.2028 0.046 Uiso 1 1 calc R . .
C127 C 0.5582(7) 0.5021(7) 0.2334(5) 0.030(4) Uani 1 1 d DU . .
C128 C 0.4899(8) 0.4537(8) 0.2392(6) 0.050(5) Uani 1 1 d DU . .
H12H H 0.4525 0.4484 0.2153 0.061 Uiso 1 1 calc R . .
C129 C 0.4724(9) 0.4105(9) 0.2798(7) 0.058(5) Uani 1 1 d DU . .
C130 C 0.5262(9) 0.4260(9) 0.3159(6) 0.056(5) Uani 1 1 d DU . .
H13B H 0.5146 0.4015 0.3444 0.067 Uiso 1 1 calc R . .
C131 C 0.5966(8) 0.4745(9) 0.3145(6) 0.048(5) Uani 1 1 d DU . .
C132 C 0.6110(8) 0.5137(8) 0.2721(5) 0.040(4) Uani 1 1 d DU . .
C133 C 0.4004(11) 0.3569(10) 0.2831(8) 0.076(6) Uiso 1 1 d U . .
H13C H 0.3915 0.3467 0.3180 0.091 Uiso 1 1 calc R . .
H13D H 0.3619 0.3719 0.2717 0.091 Uiso 1 1 calc R . .
C134 C 0.3924(13) 0.2978(11) 0.2555(8) 0.088(7) Uiso 1 1 d DU . .
C135 C 0.3601(16) 0.2795(15) 0.2094(11) 0.153(12) Uiso 1 1 d DU . .
H13E H 0.3371 0.3054 0.1952 0.183 Uiso 1 1 calc R . .
C136 C 0.360(2) 0.2225(18) 0.1818(11) 0.187(16) Uiso 1 1 d DU . .
H13F H 0.3336 0.2090 0.1515 0.224 Uiso 1 1 calc R . .
C137 C 0.398(2) 0.1893(18) 0.2012(15) 0.24(2) Uiso 1 1 d DU . .
H13G H 0.4096 0.1596 0.1803 0.285 Uiso 1 1 calc R . .
C138 C 0.422(3) 0.197(2) 0.2506(18) 0.42(5) Uiso 1 1 d DU . .
H13H H 0.4286 0.1636 0.2689 0.502 Uiso 1 1 calc R . .
C139 C 0.4351(19) 0.2618(18) 0.2695(12) 0.200(17) Uiso 1 1 d DU . .
H13J H 0.4743 0.2814 0.2925 0.239 Uiso 1 1 calc R . .
C140 C 0.6519(9) 0.4889(9) 0.3576(6) 0.052(5) Uani 1 1 d U . .
H14C H 0.6242 0.4789 0.3882 0.062 Uiso 1 1 calc R . .
H14D H 0.6819 0.5359 0.3591 0.062 Uiso 1 1 calc R . .
C141 C 0.7048(9) 0.4515(9) 0.3558(6) 0.053(5) Uani 1 1 d DU . .
C142 C 0.6852(11) 0.3933(9) 0.3816(7) 0.066(6) Uani 1 1 d DU . .
H14E H 0.6395 0.3760 0.3974 0.079 Uiso 1 1 calc R . .
C143 C 0.7356(12) 0.3623(10) 0.3832(7) 0.073(6) Uani 1 1 d DU . .
C144 C 0.8004(11) 0.3853(10) 0.3602(7) 0.067(6) Uani 1 1 d DU . .
H14F H 0.8326 0.3626 0.3618 0.081 Uiso 1 1 calc R . .
C145 C 0.8215(10) 0.4431(10) 0.3335(6) 0.059(5) Uani 1 1 d DU . .
C146 C 0.7729(9) 0.4772(7) 0.3341(6) 0.041(4) Uani 1 1 d DU . .
C147 C 0.7129(14) 0.3018(13) 0.4143(9) 0.109(9) Uiso 1 1 d U . .
H14G H 0.7491 0.3104 0.4415 0.131 Uiso 1 1 calc R . .
H14H H 0.6649 0.2956 0.4288 0.131 Uiso 1 1 calc R . .
C148 C 0.7066(18) 0.2388(14) 0.3872(11) 0.126(10) Uiso 1 1 d DU . .
C149 C 0.761(2) 0.214(2) 0.4030(15) 0.24(2) Uiso 1 1 d DU . .
H14I H 0.7956 0.2348 0.4285 0.286 Uiso 1 1 calc R . .
C150 C 0.759(2) 0.156(2) 0.3775(16) 0.22(2) Uiso 1 1 d DU . .
H15A H 0.7942 0.1380 0.3837 0.270 Uiso 1 1 calc R . .
C151 C 0.703(2) 0.1292(17) 0.3441(14) 0.190(16) Uiso 1 1 d DU . .
H15B H 0.7018 0.0905 0.3278 0.228 Uiso 1 1 calc R . .
C152 C 0.647(3) 0.152(3) 0.330(2) 0.37(4) Uiso 1 1 d DU . .
H15C H 0.6108 0.1289 0.3061 0.441 Uiso 1 1 calc R . .
C153 C 0.647(2) 0.210(2) 0.3552(15) 0.222(19) Uiso 1 1 d DU . .
H15D H 0.6104 0.2271 0.3500 0.266 Uiso 1 1 calc R . .
C154 C 0.8993(8) 0.4747(8) 0.3114(7) 0.055(5) Uani 1 1 d U . .
H15F H 0.9110 0.5217 0.3092 0.066 Uiso 1 1 calc R . .
H15G H 0.9358 0.4694 0.3341 0.066 Uiso 1 1 calc R . .
C155 C 0.9070(10) 0.4470(8) 0.2612(7) 0.052(5) Uani 1 1 d U . .
C157 C 0.9395(12) 0.3700(10) 0.2112(7) 0.070(6) Uani 1 1 d U . .
C158 C 0.9377(10) 0.4023(10) 0.1695(8) 0.071(6) Uani 1 1 d U . .
H15H H 0.9478 0.3862 0.1389 0.085 Uiso 1 1 calc R . .
C159 C 0.9207(8) 0.4604(9) 0.1712(7) 0.059(6) Uani 1 1 d U . .
C160 C 0.9036(9) 0.4800(8) 0.2209(7) 0.050(5) Uani 1 1 d U . .
C161 C 0.9545(13) 0.3070(12) 0.2065(9) 0.101(8) Uiso 1 1 d U . .
H16B H 0.9944 0.3135 0.1831 0.121 Uiso 1 1 calc R . .
H16C H 0.9724 0.2994 0.2387 0.121 Uiso 1 1 calc R . .
C162 C 0.8927(11) 0.2495(11) 0.1907(9) 0.092(7) Uiso 1 1 d DU . .
C163 C 0.8365(13) 0.2222(13) 0.2245(8) 0.119(9) Uiso 1 1 d DU . .
H16D H 0.8374 0.2437 0.2552 0.143 Uiso 1 1 calc R . .
C164 C 0.7797(15) 0.1632(14) 0.2123(11) 0.152(12) Uiso 1 1 d DU . .
H16E H 0.7478 0.1411 0.2372 0.182 Uiso 1 1 calc R . .
C165 C 0.7681(16) 0.1359(15) 0.1656(12) 0.178(15) Uiso 1 1 d DU . .
H16F H 0.7251 0.0999 0.1561 0.213 Uiso 1 1 calc R . .
C166 C 0.824(2) 0.165(2) 0.1334(12) 0.26(2) Uiso 1 1 d DU . .
H16G H 0.8176 0.1479 0.1006 0.316 Uiso 1 1 calc R . .
C167 C 0.8882(16) 0.2168(15) 0.1456(9) 0.155(13) Uiso 1 1 d DU . .
H16H H 0.9281 0.2297 0.1239 0.186 Uiso 1 1 calc R . .
C168 C 0.9307(9) 0.5029(8) 0.1291(7) 0.058(5) Uani 1 1 d U . .
H16I H 0.9022 0.5309 0.1342 0.070 Uiso 1 1 calc R . .
H16J H 0.9118 0.4759 0.0988 0.070 Uiso 1 1 calc R . .
C169 C 1.0107(8) 0.5446(8) 0.1235(6) 0.049(4) Uani 1 1 d DU . .
C170 C 1.0567(9) 0.5192(9) 0.0966(7) 0.065(6) Uani 1 1 d DU . .
H17A H 1.0345 0.4789 0.0791 0.078 Uiso 1 1 calc R . .
C171 C 1.1331(9) 0.5511(9) 0.0950(7) 0.065(6) Uani 1 1 d DU . .
C172 C 1.1610(9) 0.6105(9) 0.1225(7) 0.067(6) Uani 1 1 d DU . .
H17B H 1.2128 0.6317 0.1242 0.080 Uiso 1 1 calc R . .
C173 C 1.1229(8) 0.6401(8) 0.1461(6) 0.050(5) Uani 1 1 d DU . .
C174 C 1.0439(7) 0.6077(7) 0.1456(6) 0.047(4) Uani 1 1 d DU . .
C175 C 1.1810(11) 0.5233(11) 0.0638(8) 0.083(7) Uiso 1 1 d U . .
H17C H 1.1783 0.4822 0.0778 0.100 Uiso 1 1 calc R . .
H17D H 1.1592 0.5128 0.0303 0.100 Uiso 1 1 calc R . .
C176 C 1.2577(10) 0.5646(10) 0.0601(7) 0.079(6) Uiso 1 1 d DU . .
C177 C 1.2802(14) 0.6158(14) 0.0265(10) 0.140(11) Uiso 1 1 d DU . .
H17E H 1.2436 0.6212 0.0063 0.168 Uiso 1 1 calc R . .
C178 C 1.3536(16) 0.6587(16) 0.0217(12) 0.175(14) Uiso 1 1 d DU . .
H17F H 1.3690 0.6922 -0.0009 0.210 Uiso 1 1 calc R . .
C179 C 1.4013(13) 0.6456(13) 0.0548(10) 0.122(10) Uiso 1 1 d DU . .
H17G H 1.4510 0.6747 0.0541 0.146 Uiso 1 1 calc R . .
C180 C 1.3881(11) 0.5994(13) 0.0864(10) 0.133(11) Uiso 1 1 d DU . .
H18B H 1.4259 0.5952 0.1062 0.159 Uiso 1 1 calc R . .
C181 C 1.3121(8) 0.5555(11) 0.0890(9) 0.134(11) Uiso 1 1 d DU . .
H18C H 1.2992 0.5205 0.1103 0.160 Uiso 1 1 calc R . .
C182 C 1.1615(9) 0.7046(8) 0.1716(6) 0.047(4) Uiso 1 1 d U . .
H18D H 1.1287 0.7104 0.1970 0.056 Uiso 1 1 calc R . .
H18E H 1.2055 0.7034 0.1886 0.056 Uiso 1 1 calc R . .
C183 C 1.1851(10) 0.7626(9) 0.1416(7) 0.058(5) Uiso 1 1 d U . .
C184 C 1.2525(11) 0.7819(11) 0.1117(8) 0.081(6) Uiso 1 1 d U . .
H18F H 1.2816 0.7564 0.1127 0.097 Uiso 1 1 calc R . .
C185 C 1.2752(17) 0.8353(16) 0.0822(11) 0.138(11) Uiso 1 1 d U . .
H18G H 1.3184 0.8466 0.0636 0.166 Uiso 1 1 calc R . .
C186 C 1.2273(13) 0.8730(13) 0.0820(9) 0.100(8) Uiso 1 1 d U . .
H18H H 1.2397 0.9093 0.0620 0.121 Uiso 1 1 calc R . .
C187 C 1.1600(10) 0.8558(9) 0.1123(7) 0.057(5) Uiso 1 1 d U . .
C188 C 1.1417(8) 0.8004(8) 0.1387(6) 0.041(4) Uiso 1 1 d U . .
C196 C 1.1204(10) 0.9020(10) 0.1142(7) 0.069(6) Uani 1 1 d U . .
H19A H 1.1569 0.9463 0.1102 0.083 Uiso 1 1 calc R . .
H19B H 1.0999 0.9013 0.1472 0.083 Uiso 1 1 calc R . .
C197 C 1.0574(12) 0.8891(9) 0.0759(7) 0.066(6) Uani 1 1 d U . .
C198 C 1.0739(12) 0.9195(10) 0.0298(8) 0.075(6) Uani 1 1 d U . .
H19C H 1.1233 0.9447 0.0226 0.090 Uiso 1 1 calc R . .
C199 C 1.0177(13) 0.9127(11) -0.0049(8) 0.081(7) Uani 1 1 d U . .
C200 C 0.9447(12) 0.8744(9) 0.0072(7) 0.075(6) Uani 1 1 d U . .
H20A H 0.9069 0.8670 -0.0168 0.090 Uiso 1 1 calc R . .
C201 C 0.9247(10) 0.8462(9) 0.0540(6) 0.057(5) Uani 1 1 d U . .
C202 C 0.9817(9) 0.8503(7) 0.0875(6) 0.044(4) Uani 1 1 d U . .
C203 C 1.0366(12) 0.9432(12) -0.0556(8) 0.095(7) Uiso 1 1 d U . .
H20B H 1.0481 0.9903 -0.0511 0.114 Uiso 1 1 calc R . .
H20C H 1.0816 0.9377 -0.0671 0.114 Uiso 1 1 calc R . .
C204 C 0.9795(11) 0.9170(11) -0.0939(8) 0.075(6) Uiso 1 1 d U . .
C205 C 0.9443(13) 0.9548(13) -0.1138(9) 0.093(7) Uiso 1 1 d U . .
H20D H 0.9594 0.9992 -0.1038 0.112 Uiso 1 1 calc R . .
C206 C 0.8896(15) 0.9290(15) -0.1468(10) 0.120(9) Uiso 1 1 d U . .
H20E H 0.8686 0.9567 -0.1607 0.144 Uiso 1 1 calc R . .
C207 C 0.8621(16) 0.8652(15) -0.1617(11) 0.123(10) Uiso 1 1 d U . .
H20F H 0.8199 0.8470 -0.1825 0.148 Uiso 1 1 calc R . .
C208 C 0.8995(15) 0.8294(15) -0.1445(10) 0.115(9) Uiso 1 1 d U . .
H20G H 0.8858 0.7861 -0.1569 0.138 Uiso 1 1 calc R . .
C209 C 0.9547(15) 0.8518(15) -0.1108(10) 0.124(10) Uiso 1 1 d U . .
H20H H 0.9766 0.8239 -0.0986 0.149 Uiso 1 1 calc R . .
C210 C 0.8458(8) 0.8040(9) 0.0641(6) 0.050(5) Uani 1 1 d U . .
H21C H 0.8143 0.8281 0.0560 0.060 Uiso 1 1 calc R . .
H21D H 0.8418 0.7965 0.0995 0.060 Uiso 1 1 calc R . .
C211 C 0.8152(9) 0.7380(9) 0.0362(5) 0.050(5) Uani 1 1 d U . .
C212 C 0.7862(10) 0.7317(10) -0.0120(6) 0.059(5) Uani 1 1 d U . .
H21E H 0.7886 0.7696 -0.0278 0.071 Uiso 1 1 calc R . .
C213 C 0.7548(10) 0.6728(11) -0.0370(6) 0.060(5) Uani 1 1 d U . .
C214 C 0.7468(9) 0.6177(10) -0.0134(6) 0.058(5) Uani 1 1 d U . .
H21F H 0.7214 0.5771 -0.0299 0.069 Uiso 1 1 calc R . .
C215 C 0.7749(7) 0.6185(9) 0.0348(5) 0.042(4) Uani 1 1 d U . .
C216 C 0.8111(8) 0.6777(8) 0.0597(5) 0.039(4) Uani 1 1 d U . .
C217 C 0.7203(11) 0.6704(11) -0.0894(7) 0.074(6) Uiso 1 1 d U . .
H21G H 0.6662 0.6513 -0.0874 0.089 Uiso 1 1 calc R . .
H21H H 0.7339 0.7152 -0.1002 0.089 Uiso 1 1 calc R . .
C218 C 0.8179(14) 0.6390(13) -0.1332(9) 0.104(8) Uiso 1 1 d U . .
H21I H 0.8574 0.6657 -0.1124 0.125 Uiso 1 1 calc R . .
C219 C 0.8258(17) 0.5991(15) -0.1760(11) 0.124(10) Uiso 1 1 d U . .
H21K H 0.8735 0.6020 -0.1846 0.148 Uiso 1 1 calc R . .
C220 C 0.7695(19) 0.5602(17) -0.2020(13) 0.152(13) Uiso 1 1 d U . .
H22A H 0.7791 0.5364 -0.2288 0.183 Uiso 1 1 calc R . .
C221 C 0.699(2) 0.5512(18) -0.1940(13) 0.161(13) Uiso 1 1 d U . .
H22B H 0.6610 0.5192 -0.2127 0.194 Uiso 1 1 calc R . .
C222 C 0.6834(16) 0.5887(15) -0.1586(11) 0.125(10) Uiso 1 1 d U . .
H22C H 0.6347 0.5866 -0.1544 0.149 Uiso 1 1 calc R . .
C223 C 0.7442(11) 0.6320(10) -0.1276(7) 0.065(5) Uiso 1 1 d U . .
C224 C 0.7620(8) 0.5561(8) 0.0602(6) 0.043(4) Uani 1 1 d U . .
H22D H 0.7979 0.5645 0.0877 0.052 Uiso 1 1 calc R . .
H22E H 0.7695 0.5243 0.0369 0.052 Uiso 1 1 calc R . .
C225 C 1.0884(14) 0.8199(13) 0.5051(9) 0.097(8) Uiso 1 1 d U . .
H22G H 1.1389 0.8262 0.5039 0.116 Uiso 1 1 calc R . .
C226 C 1.0415(14) 0.7661(14) 0.5176(9) 0.109(8) Uiso 1 1 d U . .
H22F H 1.0587 0.7324 0.5230 0.130 Uiso 1 1 calc R . .
C227 C 0.9690(14) 0.7525(13) 0.5239(9) 0.103(8) Uiso 1 1 d U . .
H22H H 0.9364 0.7123 0.5350 0.124 Uiso 1 1 calc R . .
C228 C 0.9453(13) 0.8048(12) 0.5123(8) 0.086(7) Uiso 1 1 d U . .
H22I H 0.8956 0.7993 0.5169 0.103 Uiso 1 1 calc R . .
C229 C 0.9888(14) 0.8566(14) 0.4966(9) 0.112(9) Uiso 1 1 d U . .
H22J H 0.9708 0.8883 0.4867 0.134 Uiso 1 1 calc R . .
C230 C 1.0654(14) 0.8690(13) 0.4933(9) 0.101(8) Uiso 1 1 d U . .
H23E H 1.0992 0.9094 0.4833 0.121 Uiso 1 1 calc R . .
C231 C 0.7029(14) 0.9215(13) 0.3346(10) 0.107(8) Uiso 1 1 d U . .
H23F H 0.7310 0.9321 0.3643 0.129 Uiso 1 1 calc R . .
C232 C 0.6375(12) 0.8713(12) 0.3294(9) 0.087(7) Uiso 1 1 d U . .
H23G H 0.6183 0.8486 0.3580 0.105 Uiso 1 1 calc R . .
C233 C 0.5971(14) 0.8502(13) 0.2880(9) 0.102(8) Uiso 1 1 d U . .
H23H H 0.5531 0.8129 0.2872 0.122 Uiso 1 1 calc R . .
C234 C 0.6211(14) 0.8835(13) 0.2480(10) 0.107(8) Uiso 1 1 d U . .
H23I H 0.5920 0.8702 0.2187 0.128 Uiso 1 1 calc R . .
C235 C 0.6826(13) 0.9336(13) 0.2472(10) 0.102(8) Uiso 1 1 d U . .
H23J H 0.6990 0.9546 0.2176 0.123 Uiso 1 1 calc R . .
C236 C 0.7255(12) 0.9569(12) 0.2920(8) 0.088(7) Uiso 1 1 d U . .
H23K H 0.7683 0.9953 0.2927 0.106 Uiso 1 1 calc R . .
C237 C 0.9849(8) 0.7193(10) -0.0177(9) 0.109(9) Uiso 1 1 d DU . .
H23B H 0.9567 0.7424 -0.0295 0.131 Uiso 1 1 calc R . .
C238 C 0.9529(10) 0.6536(9) -0.0111(8) 0.096(7) Uiso 1 1 d DU . .
H23C H 0.9027 0.6308 -0.0199 0.115 Uiso 1 1 calc R . .
C239 C 0.9923(10) 0.6221(9) 0.0076(8) 0.085(7) Uiso 1 1 d DU . .
H23D H 0.9688 0.5777 0.0143 0.102 Uiso 1 1 calc R . .
C240 C 1.0694(10) 0.6543(7) 0.0176(8) 0.099(8) Uiso 1 1 d DU . .
H24E H 1.0992 0.6323 0.0287 0.119 Uiso 1 1 calc R . .
C241 C 1.0971(13) 0.7202(12) 0.0099(9) 0.107(8) Uiso 1 1 d DU . .
H24G H 1.1475 0.7446 0.0174 0.129 Uiso 1 1 calc R . .
C242 C 1.0567(14) 0.7498(13) -0.0071(10) 0.113(9) Uiso 1 1 d DU . .
H24H H 1.0790 0.7948 -0.0123 0.136 Uiso 1 1 calc R . .
C243 C 1.0810(11) 0.9827(12) 0.2635(7) 0.070(6) Uani 1 1 d U . .
C244 C 1.1083(11) 1.0508(10) 0.2825(9) 0.086(7) Uani 1 1 d U . .
C301 C 0.6965(14) 0.3319(13) 0.2370(9) 0.114(9) Uiso 1 1 d DU . .
H30B H 0.7100 0.3128 0.2640 0.137 Uiso 1 1 calc R . .
C304 C 0.6472(14) 0.3765(13) 0.1589(9) 0.111(9) Uiso 1 1 d DU . .
H30C H 0.6279 0.3911 0.1319 0.133 Uiso 1 1 calc R . .
C302 C 0.7380(12) 0.3449(12) 0.1960(8) 0.092(7) Uiso 1 1 d DU . .
H30D H 0.7831 0.3385 0.1956 0.110 Uiso 1 1 calc R . .
C305 C 0.6100(14) 0.3654(14) 0.1988(10) 0.118(9) Uiso 1 1 d DU . .
H30E H 0.5643 0.3706 0.1993 0.142 Uiso 1 1 calc R . .
C303 C 0.7136(12) 0.3685(11) 0.1531(8) 0.091 Uiso 1 1 d DU . .
H30F H 0.7405 0.3776 0.1238 0.109 Uiso 1 1 calc R . .
C300 C 0.6339(14) 0.3473(14) 0.2384(10) 0.121 Uiso 1 1 d DU . .
H30H H 0.6084 0.3446 0.2681 0.145 Uiso 1 1 calc R . .
N1 N 1.0609(9) 0.9317(9) 0.2452(6) 0.069 Uani 1 1 d U . .
Bi2 Bi 0.97332(3) 0.74022(3) 0.38357(2) 0.037 Uani 1 1 d U . .
Bi3 Bi 0.94660(3) 0.80830(3) 0.26536(2) 0.035 Uani 1 1 d U . .
Bi4 Bi 0.75138(3) 0.79853(3) 0.26278(2) 0.034 Uani 1 1 d U . .
Bi5 Bi 0.79521(3) 0.68142(3) 0.17974(2) 0.032 Uani 1 1 d U . .
Bi6 Bi 0.75331(3) 0.51977(3) 0.23248(2) 0.038 Uani 1 1 d U . .
N2 N 1.0610(9) 0.6046(9) 0.2691(6) 0.073 Uani 1 1 d U . .
Bi7 Bi 0.94784(3) 0.64057(3) 0.23864(2) 0.039 Uani 1 1 d U . .
Bi8 Bi 0.97938(3) 0.72923(3) 0.12288(2) 0.043 Uani 1 1 d U . .
C156 C 0.9254(10) 0.3925(9) 0.2568(7) 0.061 Uani 1 1 d U . .
H15I H 0.9284 0.3704 0.2852 0.073 Uiso 1 1 calc R . .

loop_
_atom_site_aniso_label
_atom_site_aniso_U_11
_atom_site_aniso_U_22
_atom_site_aniso_U_33
_atom_site_aniso_U_23
_atom_site_aniso_U_13
_atom_site_aniso_U_12
Bi1 0.0320(3) 0.0361(3) 0.0300(3) -0.0046(3) 0.0039(2) 0.0152(3)
O1 0.041(6) 0.034(6) 0.022(5) -0.006(5) 0.011(4) 0.023(5)
O2 0.034(6) 0.058(7) 0.023(6) 0.003(5) 0.011(5) 0.011(5)
O3 0.044(6) 0.039(6) 0.039(6) 0.012(5) 0.008(5) 0.024(5)
O4 0.039(6) 0.052(7) 0.058(7) -0.025(6) -0.021(5) 0.032(5)
O5 0.035(5) 0.039(6) 0.040(6) -0.009(5) 0.000(5) 0.018(5)
O6 0.029(5) 0.040(6) 0.038(6) -0.010(5) 0.004(5) 0.021(5)
O8 0.045(6) 0.057(7) 0.014(5) -0.014(5) 0.004(4) 0.032(5)
O9 0.044(6) 0.022(6) 0.029(6) -0.007(5) 0.014(5) 0.000(5)
O10 0.037(6) 0.050(7) 0.052(7) -0.025(6) -0.009(5) 0.023(5)
O11 0.054(7) 0.058(8) 0.049(7) -0.009(6) 0.007(6) 0.037(6)
O12 0.038(6) 0.034(6) 0.056(7) -0.017(5) -0.008(5) 0.017(5)
O13 0.060(7) 0.053(8) 0.041(7) -0.015(6) -0.001(6) 0.031(6)
O14 0.045(6) 0.070(9) 0.048(7) -0.022(6) 0.016(6) 0.019(6)
O15 0.077(8) 0.029(6) 0.039(7) 0.008(5) 0.032(6) 0.018(6)
O16 0.033(6) 0.030(6) 0.051(7) -0.022(5) -0.003(5) 0.004(5)
O17 0.018(5) 0.045(6) 0.026(5) -0.011(5) 0.000(4) 0.013(4)
O19 0.048(6) 0.020(5) 0.022(5) -0.002(4) 0.006(4) 0.014(5)
O20 0.029(5) 0.045(7) 0.038(6) -0.017(5) 0.001(5) 0.012(5)
O21 0.048(6) 0.037(6) 0.044(6) -0.016(5) 0.002(5) 0.024(5)
C1 0.029(8) 0.045(10) 0.041(10) -0.010(8) 0.001(7) 0.023(7)
C2 0.059(11) 0.041(10) 0.033(9) 0.001(8) 0.009(8) 0.015(9)
C3 0.034(9) 0.082(14) 0.033(9) -0.014(9) 0.004(7) 0.029(9)
C4 0.035(9) 0.080(14) 0.042(10) -0.004(10) 0.021(8) 0.030(9)
C5 0.059(11) 0.079(14) 0.031(10) -0.017(9) 0.009(9) 0.035(10)
C6 0.038(8) 0.056(11) 0.029(9) 0.004(8) 0.010(7) 0.034(8)
C14 0.029(8) 0.066(13) 0.042(10) -0.019(9) 0.013(7) 0.006(8)
C16 0.036(9) 0.063(12) 0.040(10) -0.006(9) 0.010(8) 0.019(9)
C17 0.059(11) 0.049(11) 0.024(9) 0.006(8) 0.025(8) 0.015(9)
C18 0.082(13) 0.068(13) 0.042(11) 0.027(10) 0.011(10) 0.050(11)
C19 0.036(9) 0.057(12) 0.037(10) 0.007(9) 0.004(8) 0.007(8)
C20 0.029(8) 0.054(11) 0.030(9) -0.001(8) -0.007(7) 0.015(8)
C246 0.12(2) 0.11(2) 0.089(17) -0.039(15) -0.012(15) 0.068(17)
C28 0.060(11) 0.041(10) 0.037(10) -0.004(8) 0.015(8) 0.020(9)
C29 0.057(10) 0.043(10) 0.032(9) 0.013(8) -0.004(8) 0.037(8)
C30 0.071(12) 0.051(12) 0.061(12) 0.008(10) 0.005(10) 0.040(10)
C31 0.078(13) 0.043(11) 0.052(12) -0.011(9) -0.007(10) 0.033(10)
C32 0.077(13) 0.065(13) 0.047(11) 0.004(10) 0.000(10) 0.041(11)
C33 0.068(11) 0.038(10) 0.027(9) 0.000(7) 0.006(8) 0.045(9)
C34 0.067(11) 0.013(8) 0.033(9) 0.004(7) 0.012(8) 0.026(8)
C42 0.049(10) 0.077(14) 0.056(11) 0.009(10) -0.007(9) 0.049(10)
C43 0.040(10) 0.053(12) 0.090(15) -0.049(11) -0.008(10) 0.021(9)
C44 0.047(11) 0.078(15) 0.083(15) 0.027(13) 0.002(11) 0.034(11)
C45 0.055(13) 0.17(3) 0.064(14) -0.004(16) -0.029(11) 0.064(16)
C46 0.049(11) 0.063(13) 0.050(11) -0.020(10) 0.005(9) 0.017(10)
C47 0.035(9) 0.051(11) 0.063(12) -0.002(9) -0.005(9) 0.020(8)
C56 0.020(7) 0.043(10) 0.057(11) -0.023(9) 0.022(7) 0.003(7)
C57 0.028(8) 0.038(10) 0.054(11) -0.013(8) 0.007(8) 0.008(7)
C58 0.053(11) 0.056(12) 0.079(14) -0.027(11) -0.015(10) 0.031(10)
C59 0.070(12) 0.041(11) 0.054(12) -0.003(9) -0.002(10) 0.010(9)
C60 0.043(9) 0.067(12) 0.043(10) -0.011(9) 0.001(8) 0.035(9)
C61 0.032(9) 0.046(11) 0.055(11) -0.023(9) 0.010(8) 0.001(8)
C62 0.041(9) 0.028(9) 0.053(10) 0.014(8) 0.020(8) 0.017(7)
C70 0.054(10) 0.035(10) 0.045(10) 0.004(8) 0.024(8) 0.011(8)
C71 0.033(9) 0.047(11) 0.050(11) -0.018(9) -0.001(8) 0.015(8)
C72 0.049(10) 0.044(11) 0.041(10) -0.004(9) 0.017(8) 0.024(8)
C73 0.059(11) 0.057(12) 0.065(13) -0.002(11) 0.006(10) 0.044(10)
C74 0.061(11) 0.045(11) 0.047(11) 0.012(9) 0.019(9) 0.028(9)
C75 0.039(9) 0.044(11) 0.049(10) 0.006(9) 0.007(8) 0.019(8)
C76 0.027(8) 0.029(9) 0.081(13) 0.001(9) 0.010(8) 0.018(7)
C245 0.104(18) 0.11(2) 0.082(17) -0.006(15) -0.011(14) 0.042(15)
C84 0.049(10) 0.044(11) 0.042(10) -0.007(8) 0.018(8) 0.010(8)
C85 0.059(11) 0.049(12) 0.050(11) -0.017(9) 0.011(9) 0.028(10)
C86 0.110(17) 0.057(13) 0.044(12) 0.014(10) 0.002(11) 0.040(12)
C87 0.134(19) 0.045(12) 0.035(11) 0.011(10) 0.000(12) 0.050(13)
C88 0.084(14) 0.092(18) 0.046(12) -0.009(12) -0.028(11) 0.045(13)
C89 0.072(12) 0.075(14) 0.022(9) 0.012(9) 0.026(9) 0.041(11)
C90 0.041(9) 0.068(13) 0.023(8) 0.000(8) 0.002(7) 0.030(9)
C98 0.063(11) 0.083(15) 0.030(10) 0.009(10) 0.013(9) 0.042(11)
C99 0.037(9) 0.048(11) 0.063(12) -0.023(9) -0.018(8) 0.025(8)
C101 0.053(12) 0.113(18) 0.053(12) -0.031(12) -0.016(10) 0.042(12)
C102 0.021(8) 0.109(17) 0.057(12) 0.004(12) 0.008(8) 0.023(10)
C103 0.027(8) 0.048(10) 0.022(8) -0.027(7) 0.007(6) 0.008(7)
C104 0.054(10) 0.057(11) 0.015(8) -0.022(7) -0.022(7) 0.040(9)
C113 0.025(8) 0.024(8) 0.032(9) -0.009(7) -0.005(6) -0.004(6)
C114 0.034(8) 0.051(11) 0.038(10) -0.016(8) 0.004(7) 0.005(8)
C115 0.061(11) 0.076(13) 0.026(9) -0.034(9) -0.014(8) 0.037(10)
C116 0.037(9) 0.058(12) 0.036(10) -0.002(9) -0.004(8) 0.012(8)
C117 0.042(9) 0.036(10) 0.045(10) 0.001(8) 0.000(8) 0.003(8)
C118 0.033(9) 0.034(9) 0.036(9) -0.007(8) 0.005(7) 0.000(7)
C126 0.037(8) 0.032(9) 0.053(10) -0.016(8) -0.022(8) 0.024(7)
C127 0.032(8) 0.032(9) 0.017(8) -0.018(7) 0.006(6) 0.003(7)
C128 0.047(10) 0.053(12) 0.043(11) 0.005(9) 0.021(8) 0.008(9)
C129 0.038(10) 0.058(13) 0.065(13) -0.013(10) 0.004(9) 0.004(9)
C130 0.066(12) 0.055(12) 0.044(11) 0.003(9) 0.019(10) 0.021(10)
C131 0.032(9) 0.059(12) 0.047(11) -0.019(9) 0.004(8) 0.011(8)
C132 0.048(9) 0.044(10) 0.027(9) 0.014(8) 0.035(8) 0.013(8)
C140 0.046(10) 0.047(11) 0.054(11) 0.004(9) 0.012(9) 0.009(9)
C141 0.054(11) 0.055(12) 0.029(10) -0.005(9) 0.012(8) -0.004(9)
C142 0.076(14) 0.058(14) 0.051(12) -0.013(11) 0.004(10) 0.013(11)
C143 0.094(16) 0.079(16) 0.059(14) 0.031(12) 0.008(12) 0.043(14)
C144 0.090(15) 0.065(14) 0.059(13) 0.020(11) -0.001(12) 0.042(12)
C145 0.067(12) 0.072(14) 0.042(11) -0.012(10) -0.012(9) 0.034(11)
C146 0.071(11) 0.009(8) 0.039(10) 0.001(7) -0.005(9) 0.010(8)
C154 0.033(9) 0.040(11) 0.093(14) -0.028(10) -0.026(9) 0.017(8)
C155 0.074(12) 0.044(11) 0.061(12) -0.002(10) -0.010(10) 0.048(10)
C157 0.106(16) 0.085(16) 0.059(13) -0.030(12) -0.028(12) 0.084(14)
C158 0.067(13) 0.073(15) 0.084(15) -0.040(13) -0.006(12) 0.042(12)
C159 0.033(9) 0.056(12) 0.080(14) -0.062(11) -0.021(9) 0.013(9)
C160 0.046(10) 0.023(9) 0.085(14) -0.007(9) 0.011(9) 0.017(8)
C168 0.069(13) 0.038(11) 0.069(13) -0.026(10) -0.029(10) 0.024(10)
C169 0.050(10) 0.043(11) 0.057(11) -0.003(9) 0.002(9) 0.022(9)
C170 0.056(11) 0.059(13) 0.081(14) -0.044(11) -0.002(10) 0.029(10)
C171 0.063(12) 0.055(13) 0.087(15) -0.016(11) 0.016(11) 0.035(10)
C172 0.044(10) 0.075(15) 0.065(13) -0.030(11) 0.004(9) 0.007(10)
C173 0.054(10) 0.060(12) 0.048(10) -0.034(9) -0.014(8) 0.041(9)
C174 0.040(9) 0.050(11) 0.056(11) -0.028(9) -0.014(8) 0.025(8)
C196 0.061(12) 0.073(15) 0.067(14) 0.007(12) 0.024(11) 0.019(11)
C197 0.104(16) 0.035(11) 0.060(13) -0.010(10) 0.021(12) 0.028(11)
C198 0.088(16) 0.065(15) 0.056(14) -0.005(12) 0.015(12) 0.011(12)
C199 0.097(17) 0.067(15) 0.074(16) 0.024(13) 0.051(14) 0.020(13)
C200 0.094(16) 0.055(13) 0.065(14) 0.001(11) 0.029(12) 0.015(12)
C201 0.073(13) 0.049(12) 0.045(11) 0.024(9) 0.039(10) 0.015(10)
C202 0.049(10) 0.023(9) 0.049(11) 0.003(8) 0.023(9) 0.002(8)
C210 0.044(10) 0.064(12) 0.049(11) 0.020(10) 0.015(8) 0.025(9)
C211 0.059(11) 0.066(13) 0.020(9) -0.018(9) 0.004(8) 0.019(10)
C212 0.077(13) 0.076(15) 0.035(10) -0.002(10) 0.017(9) 0.039(11)
C213 0.072(13) 0.082(16) 0.035(11) 0.002(11) 0.003(9) 0.040(12)
C214 0.040(10) 0.076(15) 0.040(11) -0.014(10) 0.012(8) 0.004(10)
C215 0.015(7) 0.074(13) 0.026(9) -0.013(9) 0.013(6) 0.004(8)
C216 0.032(8) 0.063(12) 0.023(8) 0.002(8) 0.020(7) 0.020(8)
C224 0.035(9) 0.047(11) 0.050(10) -0.026(9) 0.002(8) 0.020(8)
C243 0.072(13) 0.096(17) 0.050(12) 0.012(12) 0.030(10) 0.041(12)
C244 0.073(14) 0.053(13) 0.115(19) -0.044(13) 0.025(13) 0.006(11)
N1 0.069 0.069 0.069 0.003 0.002 0.026
Bi2 0.036 0.044 0.035 -0.009 -0.001 0.021
Bi3 0.034 0.037 0.036 -0.007 0.005 0.016
Bi4 0.035 0.040 0.033 -0.007 0.004 0.021
Bi5 0.033 0.039 0.028 -0.008 0.003 0.016
Bi6 0.040 0.035 0.039 -0.009 0.002 0.015
N2 0.073 0.073 0.073 0.003 0.002 0.027
Bi7 0.036 0.042 0.042 -0.012 0.000 0.021
Bi8 0.040 0.049 0.037 -0.011 0.011 0.014
C156 0.061 0.061 0.061 0.003 0.001 0.023

loop_
_atom_type_symbol
_atom_type_description
_atom_type_scat_dispersion_real
_atom_type_scat_dispersion_imag
_atom_type_scat_source
C C 0.0033 0.0016 'International Tables Vol C Tables 4.2.6.8 and 6.1.1.4'
H H 0.0000 0.0000 'International Tables Vol C Tables 4.2.6.8 and 6.1.1.4'
O O 0.0106 0.0060 'International Tables Vol C Tables 4.2.6.8 and 6.1.1.4'
Bi Bi -4.1077 10.2566 'International Tables Vol C Tables 4.2.6.8 and 6.1.1.4'
N N 0.0061 0.0033 'International Tables Vol C Tables 4.2.6.8 and 6.1.1.4'

loop_
_geom_angle_atom_site_label_1
_geom_angle_atom_site_label_2
_geom_angle_atom_site_label_3
_geom_angle
_geom_angle_site_symmetry_1
_geom_angle_site_symmetry_3
_geom_angle_publ_flag
O18 Bi1 O17 69.1(3) . . ?
O18 Bi1 O1 70.5(3) . . ?
O17 Bi1 O1 117.1(3) . . ?
O18 Bi1 O2 114.6(3) . . ?
O17 Bi1 O2 69.9(3) . . ?
O1 Bi1 O2 86.2(3) . . ?
O18 Bi1 O19 72.0(3) . . ?
O17 Bi1 O19 78.6(3) . . ?
O1 Bi1 O19 129.1(3) . . ?
O2 Bi1 O19 141.3(3) . . ?
O18 Bi1 Bi2 93.4(2) . . ?
O17 Bi1 Bi2 31.5(2) . . ?
O1 Bi1 Bi2 110.3(2) . . ?
O2 Bi1 Bi2 39.2(2) . . ?
O19 Bi1 Bi2 105.1(2) . . ?
O18 Bi1 Bi4 31.4(2) . . ?
O17 Bi1 Bi4 93.5(3) . . ?
O1 Bi1 Bi4 39.5(2) . . ?
O2 Bi1 Bi4 107.8(3) . . ?
O19 Bi1 Bi4 95.6(2) . . ?
Bi2 Bi1 Bi4 107.33(2) . . ?
C1 O1 Bi1 137.0(9) . . ?
C1 O1 Bi4 119.1(8) . . ?
Bi1 O1 Bi4 103.3(3) . . ?
C20 O2 Bi1 126.2(8) . . ?
C20 O2 Bi2 128.1(8) . . ?
Bi1 O2 Bi2 103.6(3) . . ?
C34 O3 Bi2 108.6(8) . . ?
C48 O4 Bi2 109.9(9) . . ?
C62 O5 Bi3 139.7(9) . . ?
C62 O5 Bi2 118.7(9) . . ?
Bi3 O5 Bi2 101.4(4) . . ?
C76 O6 Bi3 133.6(8) . . ?
C76 O6 Bi4 119.3(8) . . ?
Bi3 O6 Bi4 105.4(4) . . ?
C90 O7 Bi4 113.7(9) . . ?
C104 O8 Bi4 110.3(8) . . ?
C113 O9 Bi5 132.0(9) . . ?
C113 O9 Bi6 123.7(8) . . ?
Bi5 O9 Bi6 102.7(4) . . ?
C132 O10 Bi6 108.1(9) . . ?
C146 O11 Bi6 113.7(9) . . ?
C160 O12 Bi7 130.8(9) . . ?
C160 O12 Bi6 119.9(9) . . ?
Bi7 O12 Bi6 105.6(4) . . ?
C174 O13 Bi7 138.5(11) . . ?
C174 O13 Bi8 119.7(10) . . ?
Bi7 O13 Bi8 101.4(4) . . ?
C188 O14 Bi8 111.9(9) . . ?
C202 O15 Bi8 107.5(9) . . ?
C216 O16 Bi5 126.8(8) . . ?
C216 O16 Bi8 126.5(8) . . ?
Bi5 O16 Bi8 104.1(4) . . ?
Bi2 O17 Bi1 114.5(4) . . ?
Bi2 O17 Bi3 114.2(4) . . ?
Bi1 O17 Bi3 111.4(4) . . ?
Bi4 O18 Bi1 115.9(4) . . ?
Bi4 O18 Bi3 113.2(4) . . ?
Bi1 O18 Bi3 112.0(3) . . ?
Bi4 O18 Bi5 104.5(3) . . ?
Bi1 O18 Bi5 103.8(3) . . ?
Bi3 O18 Bi5 106.2(3) . . ?
Bi6 O19 Bi5 115.7(4) . . ?
Bi6 O19 Bi7 115.1(4) . . ?
Bi5 O19 Bi7 111.7(4) . . ?
Bi6 O19 Bi1 104.6(3) . . ?
Bi5 O19 Bi1 102.1(3) . . ?
Bi7 O19 Bi1 106.0(3) . . ?
Bi8 O20 Bi7 114.4(4) . . ?
Bi8 O20 Bi5 114.3(4) . . ?
Bi7 O20 Bi5 111.4(4) . . ?
Bi3 O21 Bi7 91.9(3) . . ?
C6 C1 O1 122.3(12) . . ?
C6 C1 C2 119.1(14) . . ?
O1 C1 C2 118.5(13) . . ?
C3 C2 C1 117.8(15) . . ?
C3 C2 C112 119.1(14) . . ?
C1 C2 C112 122.6(14) . . ?
C2 C3 C4 122.8(15) . . ?
C2 C3 H3A 118.6 . . ?
C4 C3 H3A 118.6 . . ?
C5 C4 C3 118.3(14) . . ?
C5 C4 C7 118.8(16) . . ?
C3 C4 C7 122.7(15) . . ?
C4 C5 C6 122.8(16) . . ?
C4 C5 H5A 118.6 . . ?
C6 C5 H5A 118.6 . . ?
C1 C6 C5 118.8(14) . . ?
C1 C6 C14 119.0(12) . . ?
C5 C6 C14 122.0(14) . . ?
C8 C7 C4 116.1(18) . . ?
C8 C7 H7A 108.3 . . ?
C4 C7 H7A 108.3 . . ?
C8 C7 H7B 108.3 . . ?
C4 C7 H7B 108.3 . . ?
H7A C7 H7B 107.4 . . ?
C9 C8 C13 119(2) . . ?
C9 C8 C7 119(2) . . ?
C13 C8 C7 122(2) . . ?
C8 C9 C10 121(3) . . ?
C8 C9 H9A 119.6 . . ?
C10 C9 H9A 119.6 . . ?
C11 C10 C9 118(3) . . ?
C11 C10 H10A 121.2 . . ?
C9 C10 H10A 121.2 . . ?
C12 C11 C10 123(3) . . ?
C12 C11 H11A 118.5 . . ?
C10 C11 H11A 118.5 . . ?
C11 C12 C13 122(3) . . ?
C11 C12 H12A 119.2 . . ?
C13 C12 H12A 119.2 . . ?
C12 C13 C8 118(3) . . ?
C12 C13 H13A 121.0 . . ?
C8 C13 H13A 121.0 . . ?
C15 C14 C6 109.7(13) . . ?
C15 C14 H14A 109.7 . . ?
C6 C14 H14A 109.7 . . ?
C15 C14 H14B 109.7 . . ?
C6 C14 H14B 109.7 . . ?
H14A C14 H14B 108.2 . . ?
C16 C15 C20 119.5(14) . . ?
C16 C15 C14 122.4(14) . . ?
C20 C15 C14 118.1(13) . . ?
C15 C16 C17 122.3(16) . . ?
C15 C16 H16A 118.9 . . ?
C17 C16 H16A 118.9 . . ?
C18 C17 C16 118.3(15) . . ?
C18 C17 C21 120.6(16) . . ?
C16 C17 C21 121.0(16) . . ?
C17 C18 C19 124.1(16) . . ?
C17 C18 H18A 118.0 . . ?
C19 C18 H18A 118.0 . . ?
C18 C19 C20 116.1(16) . . ?
C18 C19 C28 121.9(15) . . ?
C20 C19 C28 122.0(14) . . ?
O2 C20 C15 122.6(14) . . ?
O2 C20 C19 118.1(14) . . ?
C15 C20 C19 119.2(14) . . ?
C22 C21 C17 113.1(17) . . ?
C22 C21 H21A 109.0 . . ?
C17 C21 H21A 109.0 . . ?
C22 C21 H21B 109.0 . . ?
C17 C21 H21B 109.0 . . ?
H21A C21 H21B 107.8 . . ?
C27 C22 C23 122(2) . . ?
C27 C22 C21 116(2) . . ?
C23 C22 C21 122(2) . . ?
C22 C23 C24 123(2) . . ?
C22 C23 H23A 118.4 . . ?
C24 C23 H23A 118.4 . . ?
C245 C246 H24A 109.5 . . ?
C245 C246 H24B 109.5 . . ?
H24A C246 H24B 109.5 . . ?
C245 C246 H24C 109.5 . . ?
H24A C246 H24C 109.5 . . ?
H24B C246 H24C 109.5 . . ?
C25 C24 C23 114(3) . . ?
C25 C24 H24D 123.0 . . ?
C23 C24 H24D 123.0 . . ?
C24 C25 C26 124(3) . . ?
C24 C25 H25A 118.0 . . ?
C26 C25 H25A 118.0 . . ?
C27 C26 C25 117(3) . . ?
C27 C26 H26A 121.5 . . ?
C25 C26 H26A 121.5 . . ?
C22 C27 C26 119(3) . . ?
C22 C27 H27A 120.3 . . ?
C26 C27 H27A 120.3 . . ?
C29 C28 C19 114.3(13) . . ?
C29 C28 H28A 108.7 . . ?
C19 C28 H28A 108.7 . . ?
C29 C28 H28B 108.7 . . ?
C19 C28 H28B 108.7 . . ?
H28A C28 H28B 107.6 . . ?
C30 C29 C34 117.1(15) . . ?
C30 C29 C28 122.9(15) . . ?
C34 C29 C28 120.0(12) . . ?
C31 C30 C29 123.8(18) . . ?
C31 C30 H30A 118.1 . . ?
C29 C30 H30A 118.1 . . ?
C30 C31 C32 118.3(17) . . ?
C30 C31 C35 123.8(18) . . ?
C32 C31 C35 117.9(17) . . ?
C31 C32 C33 120.6(17) . . ?
C31 C32 H32A 119.7 . . ?
C33 C32 H32A 119.7 . . ?
C34 C33 C32 119.2(15) . . ?
C34 C33 C42 123.8(13) . . ?
C32 C33 C42 117.1(15) . . ?
O3 C34 C33 122.7(14) . . ?
O3 C34 C29 116.3(13) . . ?
C33 C34 C29 121.0(13) . . ?
C36 C35 C31 110.7(17) . . ?
C36 C35 H35A 109.5 . . ?
C31 C35 H35A 109.5 . . ?
C36 C35 H35B 109.5 . . ?
C31 C35 H35B 109.5 . . ?
H35A C35 H35B 108.1 . . ?
C37 C36 C41 117(2) . . ?
C37 C36 C35 121(2) . . ?
C41 C36 C35 121(2) . . ?
C36 C37 C38 123(3) . . ?
C36 C37 H37A 118.5 . . ?
C38 C37 H37A 118.5 . . ?
C39 C38 C37 115(3) . . ?
C39 C38 H38A 122.5 . . ?
C37 C38 H38A 122.5 . . ?
C40 C39 C38 121(3) . . ?
C40 C39 H39A 119.3 . . ?
C38 C39 H39A 119.3 . . ?
C39 C40 C41 122(3) . . ?
C39 C40 H40A 119.0 . . ?
C41 C40 H40A 119.0 . . ?
C40 C41 C36 121(2) . . ?
C40 C41 H41A 119.6 . . ?
C36 C41 H41A 119.6 . . ?
C43 C42 C33 118.9(15) . . ?
C43 C42 H42A 107.6 . . ?
C33 C42 H42A 107.6 . . ?
C43 C42 H42B 107.6 . . ?
C33 C42 H42B 107.6 . . ?
H42A C42 H42B 107.0 . . ?
C44 C43 C48 116.9(17) . . ?
C44 C43 C42 119.9(19) . . ?
C48 C43 C42 123.1(15) . . ?
C43 C44 C45 123.6(18) . . ?
C43 C44 H44A 118.2 . . ?
C45 C44 H44A 118.2 . . ?
C46 C45 C44 115.3(17) . . ?
C46 C45 C49 119(2) . . ?
C44 C45 C49 125(2) . . ?
C45 C46 C47 127(2) . . ?
C45 C46 H46A 116.4 . . ?
C47 C46 H46A 116.4 . . ?
C46 C47 C48 113.6(16) . . ?
C46 C47 C56 126.7(16) . . ?
C48 C47 C56 119.1(14) . . ?
O4 C48 C43 118.5(15) . . ?
O4 C48 C47 118.3(14) . . ?
C43 C48 C47 123.1(15) . . ?
C45 C49 C50 112.0(18) . . ?
C45 C49 H49A 109.2 . . ?
C50 C49 H49A 109.2 . . ?
C45 C49 H49B 109.2 . . ?
C50 C49 H49B 109.2 . . ?
H49A C49 H49B 107.9 . . ?
C51 C50 C55 119(3) . . ?
C51 C50 C49 124(3) . . ?
C55 C50 C49 117(3) . . ?
C50 C51 C52 133(4) . . ?
C50 C51 H51A 113.7 . . ?
C52 C51 H51A 113.7 . . ?
C51 C52 C53 110(4) . . ?
C51 C52 H52A 125.0 . . ?
C53 C52 H52A 125.0 . . ?
C54 C53 C52 123(4) . . ?
C54 C53 H53A 118.4 . . ?
C52 C53 H53A 118.4 . . ?
C53 C54 C55 120(4) . . ?
C53 C54 H54A 120.1 . . ?
C55 C54 H54A 120.1 . . ?
C50 C55 C54 115(3) . . ?
C50 C55 H55A 122.3 . . ?
C54 C55 H55A 122.3 . . ?
C57 C56 C47 110.2(14) . . ?
C57 C56 H56A 109.6 . . ?
C47 C56 H56A 109.6 . . ?
C57 C56 H56B 109.6 . . ?
C47 C56 H56B 109.6 . . ?
H56A C56 H56B 108.1 . . ?
C58 C57 C62 120.6(15) . . ?
C58 C57 C56 117.1(13) . . ?
C62 C57 C56 122.3(14) . . ?
C57 C58 C59 122.5(16) . . ?
C57 C58 H58A 118.7 . . ?
C59 C58 H58A 118.7 . . ?
C60 C59 C58 115.1(16) . . ?
C60 C59 C63 122.6(17) . . ?
C58 C59 C63 122.3(17) . . ?
C61 C60 C59 123.1(15) . . ?
C61 C60 H60A 118.5 . . ?
C59 C60 H60A 118.5 . . ?
C60 C61 C62 119.1(14) . . ?
C60 C61 C70 118.1(14) . . ?
C62 C61 C70 122.5(14) . . ?
O5 C62 C57 119.7(13) . . ?
O5 C62 C61 120.9(13) . . ?
C57 C62 C61 119.4(14) . . ?
C59 C63 C64 110(3) . . ?
C59 C63 C69 119.4(19) . . ?
C64 C63 C69 44.0(15) . . ?
C59 C63 H63A 109.7 . . ?
C64 C63 H63A 109.7 . . ?
C69 C63 H63A 129.6 . . ?
C59 C63 H63B 109.7 . . ?
C64 C63 H63B 109.7 . . ?
C69 C63 H63B 66.2 . . ?
H63A C63 H63B 108.2 . . ?
C65 C64 C69 123(3) . . ?
C65 C64 C63 148(4) . . ?
C69 C64 C63 88(3) . . ?
C64 C65 C66 115(3) . . ?
C64 C65 H65A 122.4 . . ?
C66 C65 H65A 122.4 . . ?
C67 C66 C65 115(3) . . ?
C67 C66 H66A 122.4 . . ?
C65 C66 H66A 122.4 . . ?
C68 C67 C66 127(3) . . ?
C68 C67 H67A 116.5 . . ?
C66 C67 H67A 116.5 . . ?
C67 C68 C69 112(3) . . ?
C67 C68 H68A 124.1 . . ?
C69 C68 H68A 124.1 . . ?
C64 C69 C68 122(3) . . ?
C64 C69 C63 48(2) . . ?
C68 C69 C63 167(4) . . ?
C64 C69 H69A 118.9 . . ?
C68 C69 H69A 118.9 . . ?
C63 C69 H69A 71.8 . . ?
C71 C70 C61 109.7(13) . . ?
C71 C70 H70A 109.7 . . ?
C61 C70 H70A 109.7 . . ?
C71 C70 H70B 109.7 . . ?
C61 C70 H70B 109.7 . . ?
H70A C70 H70B 108.2 . . ?
C72 C71 C76 118.7(16) . . ?
C72 C71 C70 120.6(15) . . ?
C76 C71 C70 120.7(15) . . ?
C73 C72 C71 121.7(16) . . ?
C73 C72 H72A 119.2 . . ?
C71 C72 H72A 119.2 . . ?
C74 C73 C72 119.3(17) . . ?
C74 C73 C77 121.0(17) . . ?
C72 C73 C77 119.6(16) . . ?
C75 C74 C73 121.7(17) . . ?
C75 C74 H74A 119.1 . . ?
C73 C74 H74A 119.1 . . ?
C74 C75 C76 120.7(16) . . ?
C74 C75 C84 121.6(15) . . ?
C76 C75 C84 117.7(15) . . ?
O6 C76 C71 119.5(15) . . ?
O6 C76 C75 123.1(15) . . ?
C71 C76 C75 117.3(15) . . ?
C78 C77 C73 109.7(16) . . ?
C78 C77 H77A 109.7 . . ?
C73 C77 H77A 109.7 . . ?
C78 C77 H77B 109.7 . . ?
C73 C77 H77B 109.7 . . ?
H77A C77 H77B 108.2 . . ?
C83 C78 C79 118(2) . . ?
C83 C78 C77 124.0(19) . . ?
C79 C78 C77 118.3(19) . . ?
C78 C79 C80 118(2) . . ?
C78 C79 H79A 120.9 . . ?
C80 C79 H79A 120.9 . . ?
C79 C80 C81 123(2) . . ?
C79 C80 H80A 118.6 . . ?
C81 C80 H80A 118.6 . . ?
C82 C81 C80 112(3) . . ?
C82 C81 H81A 123.8 . . ?
C80 C81 H81A 123.8 . . ?
C81 C82 C83 127(3) . . ?
C81 C82 H82A 116.5 . . ?
C83 C82 H82A 116.5 . . ?
N2 C245 C246 174(3) . . ?
C78 C83 C82 122(2) . . ?
C78 C83 H83A 119.2 . . ?
C82 C83 H83A 119.2 . . ?
C85 C84 C75 118.3(13) . . ?
C85 C84 H84A 107.7 . . ?
C75 C84 H84A 107.7 . . ?
C85 C84 H84B 107.7 . . ?
C75 C84 H84B 107.7 . . ?
H84A C84 H84B 107.1 . . ?
C90 C85 C86 119.0(15) . . ?
C90 C85 C84 120.3(14) . . ?
C86 C85 C84 120.7(16) . . ?
C87 C86 C85 117.3(16) . . ?
C87 C86 H86A 121.3 . . ?
C85 C86 H86A 121.3 . . ?
C88 C87 C86 121.6(15) . . ?
C88 C87 C91 122.3(19) . . ?
C86 C87 C91 116.1(18) . . ?
C87 C88 C89 122.7(17) . . ?
C87 C88 H88A 118.6 . . ?
C89 C88 H88A 118.6 . . ?
C88 C89 C90 118.7(16) . . ?
C88 C89 C98 120.5(16) . . ?
C90 C89 C98 120.2(14) . . ?
O7 C90 C89 120.9(14) . . ?
O7 C90 C85 118.7(13) . . ?
C89 C90 C85 120.3(14) . . ?
C87 C91 C92 115(2) . . ?
C87 C91 H91A 108.5 . . ?
C92 C91 H91A 108.5 . . ?
C87 C91 H91B 108.5 . . ?
C92 C91 H91B 108.5 . . ?
H91A C91 H91B 107.5 . . ?
C97 C92 C93 121.7(19) . . ?
C97 C92 C91 116.4(18) . . ?
C93 C92 C91 121.6(19) . . ?
C94 C93 C92 114.1(19) . . ?
C94 C93 H93A 122.9 . . ?
C92 C93 H93A 122.9 . . ?
C95 C94 C93 122(2) . . ?
C95 C94 H94A 119.1 . . ?
C93 C94 H94A 119.1 . . ?
C94 C95 C96 125(2) . . ?
C94 C95 H95A 117.7 . . ?
C96 C95 H95A 117.7 . . ?
C95 C96 C97 118(2) . . ?
C95 C96 H96A 121.1 . . ?
C97 C96 H96A 121.1 . . ?
C92 C97 C96 119.2(18) . . ?
C92 C97 H97A 120.4 . . ?
C96 C97 H97A 120.4 . . ?
C99 C98 C89 116.3(14) . . ?
C99 C98 H98A 108.2 . . ?
C89 C98 H98A 108.2 . . ?
C99 C98 H98B 108.2 . . ?
C89 C98 H98B 108.2 . . ?
H98A C98 H98B 107.4 . . ?
C100 C99 C104 117.4(15) . . ?
C100 C99 C98 117.7(14) . . ?
C104 C99 C98 124.7(13) . . ?
C101 C100 C99 124.1(17) . . ?
C101 C100 H10B 117.9 . . ?
C99 C100 H10B 117.9 . . ?
C100 C101 C102 116.5(16) . . ?
C100 C101 C105 124.1(18) . . ?
C102 C101 C105 118.6(18) . . ?
C103 C102 C101 124.1(15) . . ?
C103 C102 H10C 118.0 . . ?
C101 C102 H10C 118.0 . . ?
C102 C103 C104 115.1(13) . . ?
C102 C103 C112 124.7(13) . . ?
C104 C103 C112 120.2(13) . . ?
O8 C104 C99 116.6(13) . . ?
O8 C104 C103 120.8(12) . . ?
C99 C104 C103 122.6(13) . . ?
C111 C105 C101 118(2) . . ?
C111 C105 H10D 107.9 . . ?
C101 C105 H10D 107.9 . . ?
C111 C105 H10E 107.9 . . ?
C101 C105 H10E 107.9 . . ?
H10D C105 H10E 107.2 . . ?
C111 C106 C107 115(2) . . ?
C111 C106 H10F 122.3 . . ?
C107 C106 H10F 122.3 . . ?
C108 C107 C106 122(3) . . ?
C108 C107 H10G 119.1 . . ?
C106 C107 H10G 119.1 . . ?
C107 C108 C109 123(2) . . ?
C107 C108 H10H 118.5 . . ?
C109 C108 H10H 118.5 . . ?
C110 C109 C108 116(2) . . ?
C110 C109 H10I 121.8 . . ?
C108 C109 H10I 121.8 . . ?
C111 C110 C109 118(2) . . ?
C111 C110 H11B 120.8 . . ?
C109 C110 H11B 120.8 . . ?
C110 C111 C106 124(2) . . ?
C110 C111 C105 112(2) . . ?
C106 C111 C105 124(2) . . ?
C103 C112 C2 118.1(14) . . ?
C103 C112 H11C 107.8 . . ?
C2 C112 H11C 107.8 . . ?
C103 C112 H11H 107.8 . . ?
C2 C112 H11H 107.8 . . ?
H11C C112 H11H 107.1 . . ?
O9 C113 C118 120.8(12) . . ?
O9 C113 C114 119.4(12) . . ?
C118 C113 C114 119.7(12) . . ?
C115 C114 C113 117.4(13) . . ?
C115 C114 C224 121.1(13) . . ?
C113 C114 C224 121.4(12) . . ?
C116 C115 C114 124.5(14) . . ?
C116 C115 H11D 117.8 . . ?
C114 C115 H11D 117.8 . . ?
C115 C116 C117 115.9(14) . . ?
C115 C116 C119 121.9(14) . . ?
C117 C116 C119 122.2(15) . . ?
C116 C117 C118 124.0(15) . . ?
C116 C117 H11E 118.0 . . ?
C118 C117 H11E 118.0 . . ?
C113 C118 C117 118.1(13) . . ?
C113 C118 C126 120.4(12) . . ?
C117 C118 C126 121.4(13) . . ?
C116 C119 C120 116.9(15) . . ?
C116 C119 H11F 108.1 . . ?
C120 C119 H11F 108.1 . . ?
C116 C119 H11G 108.1 . . ?
C120 C119 H11G 108.1 . . ?
H11F C119 H11G 107.3 . . ?
C125 C120 C121 119(2) . . ?
C125 C120 C119 119(2) . . ?
C121 C120 C119 121.6(16) . . ?
C122 C121 C120 120(2) . . ?
C122 C121 H12B 120.2 . . ?
C120 C121 H12B 120.2 . . ?
C123 C122 C121 126(3) . . ?
C123 C122 H12C 117.0 . . ?
C121 C122 H12C 117.0 . . ?
C122 C123 C124 117(3) . . ?
C122 C123 H12D 121.6 . . ?
C124 C123 H12D 121.6 . . ?
C125 C124 C123 118(4) . . ?
C125 C124 H12E 121.0 . . ?
C123 C124 H12E 121.0 . . ?
C120 C125 C124 120(3) . . ?
C120 C125 H12F 120.1 . . ?
C124 C125 H12F 120.1 . . ?
C118 C126 C127 118.1(13) . . ?
C118 C126 H12G 107.8 . . ?
C127 C126 H12G 107.8 . . ?
C118 C126 H12I 107.8 . . ?
C127 C126 H12I 107.8 . . ?
H12G C126 H12I 107.1 . . ?
C128 C127 C132 117.1(13) . . ?
C128 C127 C126 124.5(13) . . ?
C132 C127 C126 117.8(11) . . ?
C127 C128 C129 123.7(15) . . ?
C127 C128 H12H 118.2 . . ?
C129 C128 H12H 118.2 . . ?
C130 C129 C128 114.7(14) . . ?
C130 C129 C133 123.0(18) . . ?
C128 C129 C133 122.1(16) . . ?
C129 C130 C131 126.3(17) . . ?
C129 C130 H13B 116.9 . . ?
C131 C130 H13B 116.9 . . ?
C130 C131 C132 115.5(15) . . ?
C130 C131 C140 122.0(16) . . ?
C132 C131 C140 122.2(14) . . ?
O10 C132 C127 117.2(12) . . ?
O10 C132 C131 120.5(14) . . ?
C127 C132 C131 122.2(13) . . ?
C134 C133 C129 115.5(19) . . ?
C134 C133 H13C 108.4 . . ?
C129 C133 H13C 108.4 . . ?
C134 C133 H13D 108.4 . . ?
C129 C133 H13D 108.4 . . ?
H13C C133 H13D 107.5 . . ?
C135 C134 C139 113(2) . . ?
C135 C134 C133 126(2) . . ?
C139 C134 C133 119(2) . . ?
C134 C135 C136 123(2) . . ?
C134 C135 H13E 118.4 . . ?
C136 C135 H13E 118.4 . . ?
C137 C136 C135 117(2) . . ?
C137 C136 H13F 121.4 . . ?
C135 C136 H13F 121.4 . . ?
C136 C137 C138 124(3) . . ?
C136 C137 H13G 118.2 . . ?
C138 C137 H13G 118.2 . . ?
C137 C138 C139 110(3) . . ?
C137 C138 H13H 125.0 . . ?
C139 C138 H13H 125.0 . . ?
C134 C139 C138 124(3) . . ?
C134 C139 H13J 118.1 . . ?
C138 C139 H13J 118.1 . . ?
C131 C140 C141 116.0(14) . . ?
C131 C140 H14C 108.3 . . ?
C141 C140 H14C 108.3 . . ?
C131 C140 H14D 108.3 . . ?
C141 C140 H14D 108.3 . . ?
H14C C140 H14D 107.4 . . ?
C146 C141 C142 120.2(17) . . ?
C146 C141 C140 121.3(16) . . ?
C142 C141 C140 118.2(15) . . ?
C143 C142 C141 118.1(18) . . ?
C143 C142 H14E 121.0 . . ?
C141 C142 H14E 121.0 . . ?
C144 C143 C142 122.0(18) . . ?
C144 C143 C147 123(2) . . ?
C142 C143 C147 115(2) . . ?
C143 C144 C145 121.4(18) . . ?
C143 C144 H14F 119.3 . . ?
C145 C144 H14F 119.3 . . ?
C146 C145 C144 117.2(17) . . ?
C146 C145 C154 119.7(17) . . ?
C144 C145 C154 122.4(17) . . ?
C141 C146 O11 122.0(15) . . ?
C141 C146 C145 120.9(15) . . ?
O11 C146 C145 117.0(15) . . ?
C148 C147 C143 116(2) . . ?
C148 C147 H14G 108.3 . . ?
C143 C147 H14G 108.3 . . ?
C148 C147 H14H 108.3 . . ?
C143 C147 H14H 108.3 . . ?
H14G C147 H14H 107.4 . . ?
C153 C148 C149 129(3) . . ?
C153 C148 C147 117(3) . . ?
C149 C148 C147 113(3) . . ?
C150 C149 C148 115(3) . . ?
C150 C149 H14I 122.3 . . ?
C148 C149 H14I 122.3 . . ?
C151 C150 C149 116(3) . . ?
C151 C150 H15A 121.8 . . ?
C149 C150 H15A 121.8 . . ?
C150 C151 C152 128(3) . . ?
C150 C151 H15B 115.9 . . ?
C152 C151 H15B 115.9 . . ?
C151 C152 C153 117(3) . . ?
C151 C152 H15C 121.4 . . ?
C153 C152 H15C 121.4 . . ?
C148 C153 C152 114(2) . . ?
C148 C153 H15D 123.2 . . ?
C152 C153 H15D 123.2 . . ?
C155 C154 C145 114.4(14) . . ?
C155 C154 H15F 108.7 . . ?
C145 C154 H15F 108.7 . . ?
C155 C154 H15G 108.7 . . ?
C145 C154 H15G 108.7 . . ?
H15F C154 H15G 107.6 . . ?
C160 C155 C156 120.3(17) . . ?
C160 C155 C154 119.1(15) . . ?
C156 C155 C154 120.2(16) . . ?
C158 C157 C156 120.8(18) . . ?
C158 C157 C161 118.9(18) . . ?
C156 C157 C161 120(2) . . ?
C157 C158 C159 121.6(18) . . ?
C157 C158 H15H 119.2 . . ?
C159 C158 H15H 119.2 . . ?
C158 C159 C168 123.1(17) . . ?
C158 C159 C160 114.5(19) . . ?
C168 C159 C160 121.7(16) . . ?
C155 C160 O12 125.0(16) . . ?
C155 C160 C159 121.9(16) . . ?
O12 C160 C159 113.1(16) . . ?
C162 C161 C157 116(2) . . ?
C162 C161 H16B 108.3 . . ?
C157 C161 H16B 108.3 . . ?
C162 C161 H16C 108.3 . . ?
C157 C161 H16C 108.3 . . ?
H16B C161 H16C 107.4 . . ?
C167 C162 C163 118(2) . . ?
C167 C162 C161 124(2) . . ?
C163 C162 C161 118(2) . . ?
C164 C163 C162 119(2) . . ?
C164 C163 H16D 120.3 . . ?
C162 C163 H16D 120.3 . . ?
C165 C164 C163 123(2) . . ?
C165 C164 H16E 118.7 . . ?
C163 C164 H16E 118.7 . . ?
C164 C165 C166 115(2) . . ?
C164 C165 H16F 122.5 . . ?
C166 C165 H16F 122.5 . . ?
C167 C166 C165 125(3) . . ?
C167 C166 H16G 117.6 . . ?
C165 C166 H16G 117.6 . . ?
C166 C167 C162 118(2) . . ?
C166 C167 H16H 120.9 . . ?
C162 C167 H16H 120.9 . . ?
C159 C168 C169 110.9(14) . . ?
C159 C168 H16I 109.5 . . ?
C169 C168 H16I 109.5 . . ?
C159 C168 H16J 109.5 . . ?
C169 C168 H16J 109.5 . . ?
H16I C168 H16J 108.1 . . ?
C174 C169 C170 117.6(14) . . ?
C174 C169 C168 122.9(14) . . ?
C170 C169 C168 119.4(15) . . ?
C171 C170 C169 123.1(15) . . ?
C171 C170 H17A 118.5 . . ?
C169 C170 H17A 118.5 . . ?
C170 C171 C172 114.2(15) . . ?
C170 C171 C175 121.7(16) . . ?
C172 C171 C175 124.1(16) . . ?
C173 C172 C171 127.4(16) . . ?
C173 C172 H17B 116.3 . . ?
C171 C172 H17B 116.3 . . ?
C172 C173 C174 117.5(15) . . ?
C172 C173 C182 120.2(15) . . ?
C174 C173 C182 122.3(13) . . ?
O13 C174 C169 120.2(13) . . ?
O13 C174 C173 120.2(13) . . ?
C169 C174 C173 119.7(13) . . ?
C176 C175 C171 116(2) . . ?
C176 C175 H17C 108.2 . . ?
C171 C175 H17C 108.2 . . ?
C176 C175 H17D 108.2 . . ?
C171 C175 H17D 108.2 . . ?
H17C C175 H17D 107.4 . . ?
C181 C176 C177 118.0(18) . . ?
C181 C176 C175 121(2) . . ?
C177 C176 C175 121(2) . . ?
C178 C177 C176 124(2) . . ?
C178 C177 H17E 118.1 . . ?
C176 C177 H17E 118.1 . . ?
C177 C178 C179 112(2) . . ?
C177 C178 H17F 124.2 . . ?
C179 C178 H17F 124.2 . . ?
C180 C179 C178 131(2) . . ?
C180 C179 H17G 114.7 . . ?
C178 C179 H17G 114.7 . . ?
C179 C180 C181 116(2) . . ?
C179 C180 H18B 122.2 . . ?
C181 C180 H18B 122.2 . . ?
C176 C181 C180 120(2) . . ?
C176 C181 H18C 119.9 . . ?
C180 C181 H18C 119.9 . . ?
C183 C182 C173 118.0(15) . . ?
C183 C182 H18D 107.8 . . ?
C173 C182 H18D 107.8 . . ?
C183 C182 H18E 107.8 . . ?
C173 C182 H18E 107.8 . . ?
H18D C182 H18E 107.1 . . ?
C188 C183 C182 120.2(16) . . ?
C188 C183 C184 117.1(17) . . ?
C182 C183 C184 122.6(18) . . ?
C185 C184 C183 124(2) . . ?
C185 C184 H18F 118.0 . . ?
C183 C184 H18F 118.0 . . ?
C184 C185 C186 115(3) . . ?
C184 C185 H18G 122.3 . . ?
C186 C185 H18G 122.3 . . ?
C185 C186 C187 122(2) . . ?
C185 C186 H18H 118.9 . . ?
C187 C186 H18H 119.0 . . ?
C188 C187 C186 117.0(19) . . ?
C188 C187 C196 125.1(17) . . ?
C186 C187 C196 117.7(18) . . ?
O14 C188 C187 116.6(16) . . ?
O14 C188 C183 119.0(15) . . ?
C187 C188 C183 124.2(16) . . ?
C187 C196 C197 116.4(17) . . ?
C187 C196 H19A 108.2 . . ?
C197 C196 H19A 108.2 . . ?
C187 C196 H19B 108.2 . . ?
C197 C196 H19B 108.2 . . ?
H19A C196 H19B 107.3 . . ?
C198 C197 C202 120(2) . . ?
C198 C197 C196 119.0(18) . . ?
C202 C197 C196 120.8(17) . . ?
C199 C198 C197 121(2) . . ?
C199 C198 H19C 119.5 . . ?
C197 C198 H19C 119.5 . . ?
C198 C199 C200 118(2) . . ?
C198 C199 C203 120.6(19) . . ?
C200 C199 C203 122(2) . . ?
C199 C200 C201 123(2) . . ?
C199 C200 H20A 118.3 . . ?
C201 C200 H20A 118.3 . . ?
C202 C201 C200 118.1(16) . . ?
C202 C201 C210 120.3(14) . . ?
C200 C201 C210 120.9(18) . . ?
O15 C202 C201 118.9(13) . . ?
O15 C202 C197 121.9(16) . . ?
C201 C202 C197 119.1(16) . . ?
O15 C202 Bi8 45.7(7) . . ?
C201 C202 Bi8 116.2(11) . . ?
C197 C202 Bi8 107.5(12) . . ?
C204 C203 C199 116(2) . . ?
C204 C203 H20B 108.3 . . ?
C199 C203 H20B 108.3 . . ?
C204 C203 H20C 108.3 . . ?
C199 C203 H20C 108.3 . . ?
H20B C203 H20C 107.4 . . ?
C205 C204 C209 117(2) . . ?
C205 C204 C203 121(2) . . ?
C209 C204 C203 122(2) . . ?
C206 C205 C204 120(3) . . ?
C206 C205 H20D 119.8 . . ?
C204 C205 H20D 119.8 . . ?
C205 C206 C207 124(3) . . ?
C205 C206 H20E 118.1 . . ?
C207 C206 H20E 118.1 . . ?
C206 C207 C208 115(3) . . ?
C206 C207 H20F 122.4 . . ?
C208 C207 H20F 122.3 . . ?
C209 C208 C207 124(3) . . ?
C209 C208 H20G 118.0 . . ?
C207 C208 H20G 118.1 . . ?
C208 C209 C204 119(3) . . ?
C208 C209 H20H 120.3 . . ?
C204 C209 H20H 120.3 . . ?
C201 C210 C211 116.0(15) . . ?
C201 C210 H21C 108.3 . . ?
C211 C210 H21C 108.3 . . ?
C201 C210 H21D 108.3 . . ?
C211 C210 H21D 108.3 . . ?
H21C C210 H21D 107.4 . . ?
C212 C211 C216 117.3(16) . . ?
C212 C211 C210 121.2(17) . . ?
C216 C211 C210 121.4(14) . . ?
C213 C212 C211 122.7(19) . . ?
C213 C212 H21E 118.7 . . ?
C211 C212 H21E 118.7 . . ?
C214 C213 C212 118.9(17) . . ?
C214 C213 C217 121.8(19) . . ?
C212 C213 C217 118.8(19) . . ?
C213 C214 C215 123.0(18) . . ?
C213 C214 H21F 118.5 . . ?
C215 C214 H21F 118.5 . . ?
C216 C215 C214 119.0(17) . . ?
C216 C215 C224 119.9(14) . . ?
C214 C215 C224 121.0(15) . . ?
C215 C216 O16 122.4(15) . . ?
C215 C216 C211 118.8(14) . . ?
O16 C216 C211 118.7(14) . . ?
C223 C217 C213 114.0(17) . . ?
C223 C217 H21G 108.7 . . ?
C213 C217 H21G 108.8 . . ?
C223 C217 H21H 108.8 . . ?
C213 C217 H21H 108.8 . . ?
H21G C217 H21H 107.6 . . ?
C223 C218 C219 111(2) . . ?
C223 C218 H21I 124.5 . . ?
C219 C218 H21I 124.4 . . ?
C220 C219 C218 123(3) . . ?
C220 C219 H21K 118.8 . . ?
C218 C219 H21K 118.7 . . ?
C219 C220 C221 125(4) . . ?
C219 C220 H22A 117.4 . . ?
C221 C220 H22A 117.5 . . ?
C220 C221 C222 119(4) . . ?
C220 C221 H22B 120.3 . . ?
C222 C221 H22B 120.3 . . ?
C221 C222 C223 118(3) . . ?
C221 C222 H22C 121.3 . . ?
C223 C222 H22C 121.2 . . ?
C218 C223 C222 124(2) . . ?
C218 C223 C217 123(2) . . ?
C222 C223 C217 113(2) . . ?
C215 C224 C114 110.7(13) . . ?
C215 C224 H22D 109.5 . . ?
C114 C224 H22D 109.5 . . ?
C215 C224 H22E 109.5 . . ?
C114 C224 H22E 109.5 . . ?
H22D C224 H22E 108.1 . . ?
C226 C225 C230 119(3) . . ?
C226 C225 H22G 120.3 . . ?
C230 C225 H22G 120.3 . . ?
C225 C226 C227 126(3) . . ?
C225 C226 H22F 117.1 . . ?
C227 C226 H22F 117.1 . . ?
C226 C227 C228 114(3) . . ?
C226 C227 H22H 122.9 . . ?
C228 C227 H22H 122.8 . . ?
C229 C228 C227 122(3) . . ?
C229 C228 H22I 119.1 . . ?
C227 C228 H22I 119.2 . . ?
C228 C229 C230 121(3) . . ?
C228 C229 H22J 119.5 . . ?
C230 C229 H22J 119.5 . . ?
C225 C230 C229 117(3) . . ?
C225 C230 H23E 121.3 . . ?
C229 C230 H23E 121.2 . . ?
C232 C231 C236 114(3) . . ?
C232 C231 H23F 122.9 . . ?
C236 C231 H23F 123.0 . . ?
C233 C232 C231 127(3) . . ?
C233 C232 H23G 116.7 . . ?
C231 C232 H23G 116.7 . . ?
C234 C233 C232 118(3) . . ?
C234 C233 H23H 121.1 . . ?
C232 C233 H23H 121.2 . . ?
C235 C234 C233 123(3) . . ?
C235 C234 H23I 118.5 . . ?
C233 C234 H23I 118.6 . . ?
C234 C235 C236 119(3) . . ?
C234 C235 H23J 120.3 . . ?
C236 C235 H23J 120.3 . . ?
C231 C236 C235 119(2) . . ?
C231 C236 H23K 120.5 . . ?
C235 C236 H23K 120.5 . . ?
C242 C237 C238 119(2) . . ?
C242 C237 H23B 120.7 . . ?
C238 C237 H23B 120.7 . . ?
C239 C238 C237 120(2) . . ?
C239 C238 H23C 119.9 . . ?
C237 C238 H23C 119.9 . . ?
C238 C239 C240 121(2) . . ?
C238 C239 H23D 119.5 . . ?
C240 C239 H23D 119.5 . . ?
C241 C240 C239 115(2) . . ?
C241 C240 H24E 122.6 . . ?
C239 C240 H24E 122.6 . . ?
C242 C241 C240 122(2) . . ?
C242 C241 H24G 118.8 . . ?
C240 C241 H24G 118.8 . . ?
C241 C242 C237 123(3) . . ?
C241 C242 H24H 118.6 . . ?
C237 C242 H24H 118.6 . . ?
N1 C243 C244 175(2) . . ?
C302 C301 C300 119(2) . . ?
C302 C301 H30B 120.7 . . ?
C300 C301 H30B 120.7 . . ?
C305 C304 C303 124(2) . . ?
C305 C304 H30C 117.9 . . ?
C303 C304 H30C 117.9 . . ?
C301 C302 C303 120(2) . . ?
C301 C302 H30D 119.8 . . ?
C303 C302 H30D 119.8 . . ?
C304 C305 C300 122(3) . . ?
C304 C305 H30E 119.0 . . ?
C300 C305 H30E 119.0 . . ?
C304 C303 C302 114(2) . . ?
C304 C303 H30F 123.0 . . ?
C302 C303 H30F 123.0 . . ?
C305 C300 C301 120(2) . . ?
C305 C300 H30H 119.8 . . ?
C301 C300 H30H 119.8 . . ?
O17 Bi2 O3 83.8(4) . . ?
O17 Bi2 O4 87.6(3) . . ?
O3 Bi2 O4 82.1(4) . . ?
O17 Bi2 O2 70.5(3) . . ?
O3 Bi2 O2 84.5(4) . . ?
O4 Bi2 O2 155.4(3) . . ?
O17 Bi2 O5 70.0(3) . . ?
O3 Bi2 O5 148.4(3) . . ?
O4 Bi2 O5 79.6(4) . . ?
O2 Bi2 O5 102.2(3) . . ?
O17 Bi2 Bi1 34.0(2) . . ?
O3 Bi2 Bi1 77.3(3) . . ?
O4 Bi2 Bi1 119.1(2) . . ?
O2 Bi2 Bi1 37.3(2) . . ?
O5 Bi2 Bi1 89.5(2) . . ?
O5 Bi3 O6 85.1(3) . . ?
O5 Bi3 O17 73.3(3) . . ?
O6 Bi3 O17 114.8(3) . . ?
O5 Bi3 O18 115.9(3) . . ?
O6 Bi3 O18 69.8(3) . . ?
O17 Bi3 O18 66.8(3) . . ?
O5 Bi3 O21 87.3(3) . . ?
O6 Bi3 O21 168.2(3) . . ?
O17 Bi3 O21 71.3(3) . . ?
O18 Bi3 O21 121.8(3) . . ?
O18 Bi4 O8 78.4(3) . . ?
O18 Bi4 O7 77.8(4) . . ?
O8 Bi4 O7 77.5(4) . . ?
O18 Bi4 O6 70.1(3) . . ?
O8 Bi4 O6 143.8(3) . . ?
O7 Bi4 O6 78.8(3) . . ?
O18 Bi4 O1 69.5(3) . . ?
O8 Bi4 O1 80.2(3) . . ?
O7 Bi4 O1 143.4(4) . . ?
O6 Bi4 O1 104.2(3) . . ?
O18 Bi4 Bi1 32.7(2) . . ?
O8 Bi4 Bi1 72.7(3) . . ?
O7 Bi4 Bi1 107.7(3) . . ?
O6 Bi4 Bi1 89.1(2) . . ?
O1 Bi4 Bi1 37.2(2) . . ?
O16 Bi5 O19 115.1(4) . . ?
O16 Bi5 O9 87.2(3) . . ?
O19 Bi5 O9 70.7(3) . . ?
O16 Bi5 O20 70.6(3) . . ?
O19 Bi5 O20 68.3(4) . . ?
O9 Bi5 O20 117.5(4) . . ?
O16 Bi5 O18 140.9(3) . . ?
O19 Bi5 O18 71.7(3) . . ?
O9 Bi5 O18 128.6(3) . . ?
O20 Bi5 O18 77.9(3) . . ?
O16 Bi5 Bi6 109.4(3) . . ?
O19 Bi5 Bi6 31.0(2) . . ?
O9 Bi5 Bi6 40.2(3) . . ?
O20 Bi5 Bi6 93.0(3) . . ?
O18 Bi5 Bi6 94.6(2) . . ?
O19 Bi6 O11 78.4(4) . . ?
O19 Bi6 O10 79.6(4) . . ?
O11 Bi6 O10 79.3(4) . . ?
O19 Bi6 O12 68.6(3) . . ?
O11 Bi6 O12 79.1(4) . . ?
O10 Bi6 O12 144.4(3) . . ?
O19 Bi6 O9 69.9(3) . . ?
O11 Bi6 O9 144.4(4) . . ?
O10 Bi6 O9 79.3(4) . . ?
O12 Bi6 O9 103.2(3) . . ?
O19 Bi6 Bi5 33.4(2) . . ?
O11 Bi6 Bi5 108.7(3) . . ?
O10 Bi6 Bi5 72.5(3) . . ?
O12 Bi6 Bi5 88.2(3) . . ?
O9 Bi6 Bi5 37.1(2) . . ?
C245 N2 Bi7 131.1(18) . . ?
O13 Bi7 O12 84.8(4) . . ?
O13 Bi7 O20 73.3(4) . . ?
O12 Bi7 O20 114.7(4) . . ?
O13 Bi7 O19 116.2(4) . . ?
O12 Bi7 O19 69.1(3) . . ?
O20 Bi7 O19 67.8(3) . . ?
O13 Bi7 O21 87.6(4) . . ?
O12 Bi7 O21 168.2(3) . . ?
O20 Bi7 O21 71.5(3) . . ?
O19 Bi7 O21 122.6(3) . . ?
O13 Bi7 N2 80.0(5) . . ?
O12 Bi7 N2 87.3(4) . . ?
O20 Bi7 N2 143.1(4) . . ?
O19 Bi7 N2 148.8(4) . . ?
O21 Bi7 N2 82.5(4) . . ?
O13 Bi7 Bi8 42.5(3) . . ?
O12 Bi7 Bi8 108.7(3) . . ?
O20 Bi7 Bi8 31.4(2) . . ?
O19 Bi7 Bi8 92.1(2) . . ?
O21 Bi7 Bi8 70.8(2) . . ?
N2 Bi7 Bi8 115.4(4) . . ?
O20 Bi8 O15 82.7(4) . . ?
O20 Bi8 O14 88.8(4) . . ?
O15 Bi8 O14 81.5(5) . . ?
O20 Bi8 O16 69.7(3) . . ?
O15 Bi8 O16 84.4(4) . . ?
O14 Bi8 O16 155.6(3) . . ?
O20 Bi8 O13 69.6(4) . . ?
O15 Bi8 O13 146.4(4) . . ?
O14 Bi8 O13 79.3(4) . . ?
O16 Bi8 O13 102.6(4) . . ?
O20 Bi8 C202 108.8(4) . . ?
O15 Bi8 C202 26.7(4) . . ?
O14 Bi8 C202 88.0(5) . . ?
O16 Bi8 C202 88.3(4) . . ?
O13 Bi8 C202 167.2(4) . . ?
O20 Bi8 Bi7 34.1(3) . . ?
O15 Bi8 Bi7 112.7(3) . . ?
O14 Bi8 Bi7 78.1(3) . . ?
O16 Bi8 Bi7 89.3(3) . . ?
O13 Bi8 Bi7 36.1(2) . . ?
C202 Bi8 Bi7 139.4(3) . . ?
C155 C156 C157 121.0(18) . . ?
C155 C156 H15I 119.5 . . ?
C157 C156 H15I 119.5 . . ?

loop_
_geom_bond_atom_site_label_1
_geom_bond_atom_site_label_2
_geom_bond_distance
_geom_bond_site_symmetry_2
_geom_bond_publ_flag
Bi1 O18 2.218(9) . ?
Bi1 O17 2.263(8) . ?
Bi1 O1 2.294(9) . ?
Bi1 O2 2.294(9) . ?
Bi1 O19 2.556(9) . ?
Bi1 Bi2 3.6836(10) . ?
Bi1 Bi4 3.6920(10) . ?
O1 C1 1.380(16) . ?
O1 Bi4 2.414(9) . ?
O2 C20 1.368(17) . ?
O2 Bi2 2.394(9) . ?
O3 C34 1.344(17) . ?
O3 Bi2 2.156(10) . ?
O4 C48 1.374(18) . ?
O4 Bi2 2.210(10) . ?
O5 C62 1.348(17) . ?
O5 Bi3 2.227(10) . ?
O5 Bi2 2.552(10) . ?
O6 C76 1.339(17) . ?
O6 Bi3 2.266(9) . ?
O6 Bi4 2.414(9) . ?
O7 C90 1.390(17) . ?
O7 Bi4 2.187(10) . ?
O8 C104 1.372(15) . ?
O8 Bi4 2.182(10) . ?
O9 C113 1.375(15) . ?
O9 Bi5 2.287(9) . ?
O9 Bi6 2.447(10) . ?
O10 C132 1.378(17) . ?
O10 Bi6 2.200(10) . ?
O11 C146 1.386(17) . ?
O11 Bi6 2.173(11) . ?
O12 C160 1.411(18) . ?
O12 Bi7 2.239(10) . ?
O12 Bi6 2.436(10) . ?
O13 C174 1.368(17) . ?
O13 Bi7 2.219(10) . ?
O13 Bi8 2.547(11) . ?
O14 C188 1.345(18) . ?
O14 Bi8 2.197(11) . ?
O15 C202 1.351(18) . ?
O15 Bi8 2.148(11) . ?
O16 C216 1.384(17) . ?
O16 Bi5 2.248(10) . ?
O16 Bi8 2.446(9) . ?
O17 Bi2 2.115(8) . ?
O17 Bi3 2.294(10) . ?
O18 Bi4 2.138(9) . ?
O18 Bi3 2.322(8) . ?
O18 Bi5 2.540(9) . ?
O19 Bi6 2.112(9) . ?
O19 Bi5 2.257(9) . ?
O19 Bi7 2.300(9) . ?
O20 Bi8 2.116(10) . ?
O20 Bi7 2.275(11) . ?
O20 Bi5 2.290(9) . ?
O21 Bi3 2.609(10) . ?
O21 Bi7 2.621(10) . ?
C1 C6 1.37(2) . ?
C1 C2 1.41(2) . ?
C2 C3 1.36(2) . ?
C2 C112 1.54(2) . ?
C3 C4 1.37(2) . ?
C3 H3A 0.9400 . ?
C4 C5 1.31(2) . ?
C4 C7 1.56(2) . ?
C5 C6 1.40(2) . ?
C5 H5A 0.9400 . ?
C6 C14 1.58(2) . ?
C7 C8 1.49(3) . ?
C7 H7A 0.9800 . ?
C7 H7B 0.9800 . ?
C8 C9 1.40(3) . ?
C8 C13 1.44(3) . ?
C9 C10 1.45(3) . ?
C9 H9A 0.9400 . ?
C10 C11 1.37(3) . ?
C10 H10A 0.9400 . ?
C11 C12 1.34(3) . ?
C11 H11A 0.9400 . ?
C12 C13 1.42(3) . ?
C12 H12A 0.9400 . ?
C13 H13A 0.9400 . ?
C14 C15 1.49(2) . ?
C14 H14A 0.9800 . ?
C14 H14B 0.9800 . ?
C15 C16 1.38(2) . ?
C15 C20 1.42(2) . ?
C16 C17 1.38(2) . ?
C16 H16A 0.9400 . ?
C17 C18 1.37(2) . ?
C17 C21 1.57(2) . ?
C18 C19 1.41(2) . ?
C18 H18A 0.9400 . ?
C19 C20 1.45(2) . ?
C19 C28 1.54(2) . ?
C21 C22 1.51(3) . ?
C21 H21A 0.9800 . ?
C21 H21B 0.9800 . ?
C22 C27 1.38(3) . ?
C22 C23 1.43(3) . ?
C23 C24 1.46(3) . ?
C23 H23A 0.9400 . ?
C246 C245 1.51(3) . ?
C246 H24A 0.9700 . ?
C246 H24B 0.9700 . ?
C246 H24C 0.9700 . ?
C24 C25 1.39(4) . ?
C24 H24D 0.9400 . ?
C25 C26 1.53(4) . ?
C25 H25A 0.9400 . ?
C26 C27 1.43(4) . ?
C26 H26A 0.9400 . ?
C27 H27A 0.9400 . ?
C28 C29 1.50(2) . ?
C28 H28A 0.9800 . ?
C28 H28B 0.9800 . ?
C29 C30 1.38(2) . ?
C29 C34 1.45(2) . ?
C30 C31 1.37(2) . ?
C30 H30A 0.9400 . ?
C31 C32 1.39(2) . ?
C31 C35 1.56(3) . ?
C32 C33 1.44(2) . ?
C32 H32A 0.9400 . ?
C33 C34 1.36(2) . ?
C33 C42 1.54(2) . ?
C35 C36 1.52(3) . ?
C35 H35A 0.9800 . ?
C35 H35B 0.9800 . ?
C36 C37 1.34(3) . ?
C36 C41 1.40(3) . ?
C37 C38 1.47(4) . ?
C37 H37A 0.9400 . ?
C38 C39 1.41(4) . ?
C38 H38A 0.9400 . ?
C39 C40 1.30(3) . ?
C39 H39A 0.9400 . ?
C40 C41 1.39(3) . ?
C40 H40A 0.9400 . ?
C41 H41A 0.9400 . ?
C42 C43 1.48(2) . ?
C42 H42A 0.9800 . ?
C42 H42B 0.9800 . ?
C43 C44 1.36(2) . ?
C43 C48 1.41(2) . ?
C44 C45 1.40(3) . ?
C44 H44A 0.9400 . ?
C45 C46 1.36(3) . ?
C45 C49 1.52(3) . ?
C46 C47 1.38(2) . ?
C46 H46A 0.9400 . ?
C47 C48 1.42(2) . ?
C47 C56 1.55(2) . ?
C49 C50 1.56(3) . ?
C49 H49A 0.9800 . ?
C49 H49B 0.9800 . ?
C50 C51 1.29(3) . ?
C50 C55 1.34(4) . ?
C51 C52 1.32(4) . ?
C51 H51A 0.9400 . ?
C52 C53 1.43(4) . ?
C52 H52A 0.9400 . ?
C53 C54 1.32(4) . ?
C53 H53A 0.9400 . ?
C54 C55 1.48(4) . ?
C54 H54A 0.9400 . ?
C55 H55A 0.9400 . ?
C56 C57 1.50(2) . ?
C56 H56A 0.9800 . ?
C56 H56B 0.9800 . ?
C57 C58 1.36(2) . ?
C57 C62 1.406(19) . ?
C58 C59 1.44(2) . ?
C58 H58A 0.9400 . ?
C59 C60 1.42(2) . ?
C59 C63 1.49(3) . ?
C60 C61 1.39(2) . ?
C60 H60A 0.9400 . ?
C61 C62 1.41(2) . ?
C61 C70 1.53(2) . ?
C63 C64 1.49(4) . ?
C63 C69 2.01(5) . ?
C63 H63A 0.9800 . ?
C63 H63B 0.9800 . ?
C64 C65 1.39(3) . ?
C64 C69 1.39(2) . ?
C65 C66 1.48(4) . ?
C65 H65A 0.9400 . ?
C66 C67 1.43(3) . ?
C66 H66A 0.9400 . ?
C67 C68 1.40(3) . ?
C67 H67A 0.9400 . ?
C68 C69 1.42(3) . ?
C68 H68A 0.9400 . ?
C69 H69A 0.9400 . ?
C70 C71 1.50(2) . ?
C70 H70A 0.9800 . ?
C70 H70B 0.9800 . ?
C71 C72 1.39(2) . ?
C71 C76 1.41(2) . ?
C72 C73 1.38(2) . ?
C72 H72A 0.9400 . ?
C73 C74 1.36(2) . ?
C73 C77 1.55(3) . ?
C74 C75 1.35(2) . ?
C74 H74A 0.9400 . ?
C75 C76 1.43(2) . ?
C75 C84 1.56(2) . ?
C77 C78 1.51(3) . ?
C77 H77A 0.9800 . ?
C77 H77B 0.9800 . ?
C78 C83 1.33(3) . ?
C78 C79 1.42(3) . ?
C79 C80 1.43(3) . ?
C79 H79A 0.9400 . ?
C80 C81 1.44(3) . ?
C80 H80A 0.9400 . ?
C81 C82 1.32(3) . ?
C81 H81A 0.9400 . ?
C82 C83 1.39(3) . ?
C82 H82A 0.9400 . ?
C245 N2 1.14(3) . ?
C83 H83A 0.9400 . ?
C84 C85 1.51(2) . ?
C84 H84A 0.9800 . ?
C84 H84B 0.9800 . ?
C85 C90 1.403(19) . ?
C85 C86 1.43(2) . ?
C86 C87 1.40(2) . ?
C86 H86A 0.9400 . ?
C87 C88 1.33(2) . ?
C87 C91 1.46(3) . ?
C88 C89 1.37(2) . ?
C88 H88A 0.9400 . ?
C89 C90 1.395(18) . ?
C89 C98 1.55(2) . ?
C91 C92 1.56(3) . ?
C91 H91A 0.9800 . ?
C91 H91B 0.9800 . ?
C92 C97 1.38(2) . ?
C92 C93 1.44(2) . ?
C93 C94 1.41(2) . ?
C93 H93A 0.9400 . ?
C94 C95 1.32(2) . ?
C94 H94A 0.9400 . ?
C95 C96 1.35(2) . ?
C95 H95A 0.9400 . ?
C96 C97 1.40(2) . ?
C96 H96A 0.9400 . ?
C97 H97A 0.9400 . ?
C98 C99 1.53(2) . ?
C98 H98A 0.9800 . ?
C98 H98B 0.9800 . ?
C99 C100 1.399(19) . ?
C99 C104 1.407(19) . ?
C100 C101 1.36(2) . ?
C100 H10B 0.9400 . ?
C101 C102 1.42(2) . ?
C101 C105 1.50(3) . ?
C102 C103 1.413(19) . ?
C102 H10C 0.9400 . ?
C103 C104 1.422(18) . ?
C103 C112 1.45(2) . ?
C105 C111 1.41(3) . ?
C105 H10D 0.9800 . ?
C105 H10E 0.9800 . ?
C106 C111 1.40(2) . ?
C106 C107 1.41(2) . ?
C106 H10F 0.9400 . ?
C107 C108 1.33(2) . ?
C107 H10G 0.9400 . ?
C108 C109 1.43(3) . ?
C108 H10H 0.9400 . ?
C109 C110 1.41(2) . ?
C109 H10I 0.9400 . ?
C110 C111 1.39(2) . ?
C110 H11B 0.9400 . ?
C112 H11C 0.9800 . ?
C112 H11H 0.9800 . ?
C113 C118 1.381(18) . ?
C113 C114 1.422(18) . ?
C114 C115 1.383(18) . ?
C114 C224 1.52(2) . ?
C115 C116 1.354(19) . ?
C115 H11D 0.9400 . ?
C116 C117 1.38(2) . ?
C116 C119 1.49(2) . ?
C117 C118 1.387(19) . ?
C117 H11E 0.9400 . ?
C118 C126 1.50(2) . ?
C119 C120 1.49(2) . ?
C119 H11F 0.9800 . ?
C119 H11G 0.9800 . ?
C120 C125 1.36(3) . ?
C120 C121 1.41(2) . ?
C121 C122 1.33(3) . ?
C121 H12B 0.9400 . ?
C122 C123 1.30(3) . ?
C122 H12C 0.9400 . ?
C123 C124 1.44(4) . ?
C123 H12D 0.9400 . ?
C124 C125 1.43(4) . ?
C124 H12E 0.9400 . ?
C125 H12F 0.9400 . ?
C126 C127 1.51(2) . ?
C126 H12G 0.9800 . ?
C126 H12I 0.9800 . ?
C127 C128 1.374(18) . ?
C127 C132 1.410(19) . ?
C128 C129 1.44(2) . ?
C128 H12H 0.9400 . ?
C129 C130 1.36(2) . ?
C129 C133 1.46(2) . ?
C130 C131 1.39(2) . ?
C130 H13B 0.9400 . ?
C131 C132 1.43(2) . ?
C131 C140 1.52(2) . ?
C133 C134 1.44(3) . ?
C133 H13C 0.9800 . ?
C133 H13D 0.9800 . ?
C134 C135 1.37(2) . ?
C134 C139 1.41(2) . ?
C135 C136 1.44(3) . ?
C135 H13E 0.9400 . ?
C136 C137 1.35(3) . ?
C136 H13F 0.9400 . ?
C137 C138 1.40(3) . ?
C137 H13G 0.9400 . ?
C138 C139 1.44(3) . ?
C138 H13H 0.9400 . ?
C139 H13J 0.9400 . ?
C140 C141 1.54(2) . ?
C140 H14C 0.9800 . ?
C140 H14D 0.9800 . ?
C141 C146 1.38(2) . ?
C141 C142 1.41(2) . ?
C142 C143 1.39(2) . ?
C142 H14E 0.9400 . ?
C143 C144 1.34(2) . ?
C143 C147 1.53(3) . ?
C144 C145 1.41(2) . ?
C144 H14F 0.9400 . ?
C145 C146 1.41(2) . ?
C145 C154 1.55(2) . ?
C147 C148 1.51(3) . ?
C147 H14G 0.9800 . ?
C147 H14H 0.9800 . ?
C148 C153 1.37(2) . ?
C148 C149 1.43(3) . ?
C149 C150 1.41(3) . ?
C149 H14I 0.9400 . ?
C150 C151 1.34(3) . ?
C150 H15A 0.9400 . ?
C151 C152 1.41(3) . ?
C151 H15B 0.9400 . ?
C152 C153 1.43(3) . ?
C152 H15C 0.9400 . ?
C153 H15D 0.9400 . ?
C154 C155 1.50(2) . ?
C154 H15F 0.9800 . ?
C154 H15G 0.9800 . ?
C155 C160 1.35(2) . ?
C155 C156 1.38(2) . ?
C157 C158 1.37(3) . ?
C157 C156 1.38(2) . ?
C157 C161 1.53(3) . ?
C158 C159 1.44(3) . ?
C158 H15H 0.9400 . ?
C159 C168 1.47(3) . ?
C159 C160 1.48(2) . ?
C161 C162 1.43(3) . ?
C161 H16B 0.9800 . ?
C161 H16C 0.9800 . ?
C162 C167 1.38(2) . ?
C162 C163 1.40(2) . ?
C163 C164 1.38(2) . ?
C163 H16D 0.9400 . ?
C164 C165 1.36(2) . ?
C164 H16E 0.9400 . ?
C165 C166 1.37(3) . ?
C165 H16F 0.9400 . ?
C166 C167 1.37(2) . ?
C166 H16G 0.9400 . ?
C167 H16H 0.9400 . ?
C168 C169 1.50(2) . ?
C168 H16I 0.9800 . ?
C168 H16J 0.9800 . ?
C169 C174 1.406(19) . ?
C169 C170 1.41(2) . ?
C170 C171 1.39(2) . ?
C170 H17A 0.9400 . ?
C171 C172 1.40(2) . ?
C171 C175 1.54(3) . ?
C172 C173 1.31(2) . ?
C172 H17B 0.9400 . ?
C173 C174 1.432(19) . ?
C173 C182 1.48(2) . ?
C175 C176 1.44(3) . ?
C175 H17C 0.9800 . ?
C175 H17D 0.9800 . ?
C176 C181 1.39(2) . ?
C176 C177 1.42(2) . ?
C177 C178 1.40(2) . ?
C177 H17E 0.9400 . ?
C178 C179 1.40(2) . ?
C178 H17F 0.9400 . ?
C179 C180 1.31(2) . ?
C179 H17G 0.9400 . ?
C180 C181 1.44(2) . ?
C180 H18B 0.9400 . ?
C181 H18C 0.9400 . ?
C182 C183 1.47(2) . ?
C182 H18D 0.9800 . ?
C182 H18E 0.9800 . ?
C183 C188 1.40(2) . ?
C183 C184 1.48(3) . ?
C184 C185 1.38(3) . ?
C184 H18F 0.9400 . ?
C185 C186 1.47(4) . ?
C185 H18G 0.9400 . ?
C186 C187 1.48(3) . ?
C186 H18H 0.9400 . ?
C187 C188 1.37(2) . ?
C187 C196 1.49(3) . ?
C196 C197 1.54(3) . ?
C196 H19A 0.9800 . ?
C196 H19B 0.9800 . ?
C197 C198 1.42(3) . ?
C197 C202 1.45(2) . ?
C198 C199 1.40(3) . ?
C198 H19C 0.9400 . ?
C199 C200 1.40(3) . ?
C199 C203 1.54(3) . ?
C200 C201 1.43(2) . ?
C200 H20A 0.9400 . ?
C201 C202 1.40(2) . ?
C201 C210 1.50(2) . ?
C202 Bi8 2.861(16) . ?
C203 C204 1.45(3) . ?
C203 H20B 0.9800 . ?
C203 H20C 0.9800 . ?
C204 C205 1.38(3) . ?
C204 C209 1.39(3) . ?
C205 C206 1.32(3) . ?
C205 H20D 0.9400 . ?
C206 C207 1.35(4) . ?
C206 H20E 0.9400 . ?
C207 C208 1.35(4) . ?
C207 H20F 0.9400 . ?
C208 C209 1.33(3) . ?
C208 H20G 0.9400 . ?
C209 H20H 0.9400 . ?
C210 C211 1.52(2) . ?
C210 H21C 0.9800 . ?
C210 H21D 0.9800 . ?
C211 C212 1.40(2) . ?
C211 C216 1.47(2) . ?
C212 C213 1.36(3) . ?
C212 H21E 0.9400 . ?
C213 C214 1.36(3) . ?
C213 C217 1.56(2) . ?
C214 C215 1.41(2) . ?
C214 H21F 0.9400 . ?
C215 C216 1.38(2) . ?
C215 C224 1.50(2) . ?
C217 C223 1.50(3) . ?
C217 H21G 0.9800 . ?
C217 H21H 0.9800 . ?
C218 C223 1.39(3) . ?
C218 C219 1.47(4) . ?
C218 H21I 0.9400 . ?
C219 C220 1.29(4) . ?
C219 H21K 0.9400 . ?
C220 C221 1.33(4) . ?
C220 H22A 0.9400 . ?
C221 C222 1.36(4) . ?
C221 H22B 0.9400 . ?
C222 C223 1.45(3) . ?
C222 H22C 0.9400 . ?
C224 H22D 0.9800 . ?
C224 H22E 0.9800 . ?
C225 C226 1.26(3) . ?
C225 C230 1.37(3) . ?
C225 H22G 0.9400 . ?
C226 C227 1.34(3) . ?
C226 H22F 0.9400 . ?
C227 C228 1.44(3) . ?
C227 H22H 0.9400 . ?
C228 C229 1.24(3) . ?
C228 H22I 0.9400 . ?
C229 C230 1.42(3) . ?
C229 H22J 0.9400 . ?
C230 H23E 0.9400 . ?
C231 C232 1.34(3) . ?
C231 C236 1.40(3) . ?
C231 H23F 0.9400 . ?
C232 C233 1.33(3) . ?
C232 H23G 0.9400 . ?
C233 C234 1.32(3) . ?
C233 H23H 0.9400 . ?
C234 C235 1.29(3) . ?
C234 H23I 0.9400 . ?
C235 C236 1.43(3) . ?
C235 H23J 0.9400 . ?
C236 H23K 0.9400 . ?
C237 C242 1.33(2) . ?
C237 C238 1.37(3) . ?
C237 H23B 0.9400 . ?
C238 C239 1.32(2) . ?
C238 H23C 0.9400 . ?
C239 C240 1.42(2) . ?
C239 H23D 0.9400 . ?
C240 C241 1.37(2) . ?
C240 H24E 0.9400 . ?
C241 C242 1.29(3) . ?
C241 H24G 0.9400 . ?
C242 H24H 0.9400 . ?
C243 N1 1.14(2) . ?
C243 C244 1.47(3) . ?
C301 C302 1.35(2) . ?
C301 C300 1.38(3) . ?
C301 H30B 0.9400 . ?
C304 C305 1.29(2) . ?
C304 C303 1.38(2) . ?
C304 H30C 0.9400 . ?
C302 C303 1.44(2) . ?
C302 H30D 0.9400 . ?
C305 C300 1.30(2) . ?
C305 H30E 0.9400 . ?
C303 H30F 0.9400 . ?
C300 H30H 0.9400 . ?
Bi5 Bi6 3.6989(11) . ?
N2 Bi7 2.740(17) . ?
Bi7 Bi8 3.6933(11) . ?
C156 H15I 0.9400 . ?

loop_
_geom_torsion_atom_site_label_1
_geom_torsion_atom_site_label_2
_geom_torsion_atom_site_label_3
_geom_torsion_atom_site_label_4
_geom_torsion
_geom_torsion_site_symmetry_1
_geom_torsion_site_symmetry_2
_geom_torsion_site_symmetry_3
_geom_torsion_site_symmetry_4
_geom_torsion_publ_flag
O18 Bi1 O1 C1 176.8(13) . . . . ?
O17 Bi1 O1 C1 -130.5(12) . . . . ?
O2 Bi1 O1 C1 -65.4(12) . . . . ?
O19 Bi1 O1 C1 132.0(11) . . . . ?
Bi2 Bi1 O1 C1 -96.8(12) . . . . ?
Bi4 Bi1 O1 C1 170.3(14) . . . . ?
O18 Bi1 O1 Bi4 6.5(3) . . . . ?
O17 Bi1 O1 Bi4 59.2(4) . . . . ?
O2 Bi1 O1 Bi4 124.3(4) . . . . ?
O19 Bi1 O1 Bi4 -38.3(5) . . . . ?
Bi2 Bi1 O1 Bi4 92.9(3) . . . . ?
O18 Bi1 O2 C20 133.1(11) . . . . ?
O17 Bi1 O2 C20 -172.7(12) . . . . ?
O1 Bi1 O2 C20 66.6(12) . . . . ?
O19 Bi1 O2 C20 -135.2(11) . . . . ?
Bi2 Bi1 O2 C20 -164.1(14) . . . . ?
Bi4 Bi1 O2 C20 100.2(11) . . . . ?
O18 Bi1 O2 Bi2 -62.8(5) . . . . ?
O17 Bi1 O2 Bi2 -8.6(4) . . . . ?
O1 Bi1 O2 Bi2 -129.3(4) . . . . ?
O19 Bi1 O2 Bi2 28.8(7) . . . . ?
Bi4 Bi1 O2 Bi2 -95.8(3) . . . . ?
O18 Bi1 O17 Bi2 138.3(5) . . . . ?
O1 Bi1 O17 Bi2 84.9(5) . . . . ?
O2 Bi1 O17 Bi2 10.4(4) . . . . ?
O19 Bi1 O17 Bi2 -146.8(5) . . . . ?
Bi4 Bi1 O17 Bi2 118.1(4) . . . . ?
O18 Bi1 O17 Bi3 6.8(3) . . . . ?
O1 Bi1 O17 Bi3 -46.6(5) . . . . ?
O2 Bi1 O17 Bi3 -121.1(5) . . . . ?
O19 Bi1 O17 Bi3 81.7(4) . . . . ?
Bi2 Bi1 O17 Bi3 -131.5(7) . . . . ?
Bi4 Bi1 O17 Bi3 -13.4(3) . . . . ?
O17 Bi1 O18 Bi4 -138.7(5) . . . . ?
O1 Bi1 O18 Bi4 -7.9(4) . . . . ?
O2 Bi1 O18 Bi4 -84.1(5) . . . . ?
O19 Bi1 O18 Bi4 137.0(5) . . . . ?
Bi2 Bi1 O18 Bi4 -118.3(3) . . . . ?
O17 Bi1 O18 Bi3 -6.7(3) . . . . ?
O1 Bi1 O18 Bi3 124.0(4) . . . . ?
O2 Bi1 O18 Bi3 47.9(5) . . . . ?
O19 Bi1 O18 Bi3 -91.1(4) . . . . ?
Bi2 Bi1 O18 Bi3 13.6(3) . . . . ?
Bi4 Bi1 O18 Bi3 132.0(6) . . . . ?
O17 Bi1 O18 Bi5 107.4(4) . . . . ?
O1 Bi1 O18 Bi5 -121.9(4) . . . . ?
O2 Bi1 O18 Bi5 162.0(3) . . . . ?
O19 Bi1 O18 Bi5 23.1(3) . . . . ?
Bi2 Bi1 O18 Bi5 127.8(2) . . . . ?
Bi4 Bi1 O18 Bi5 -113.9(5) . . . . ?
O18 Bi1 O19 Bi6 -146.9(4) . . . . ?
O17 Bi1 O19 Bi6 141.6(4) . . . . ?
O1 Bi1 O19 Bi6 -102.6(4) . . . . ?
O2 Bi1 O19 Bi6 106.0(5) . . . . ?
Bi2 Bi1 O19 Bi6 124.4(3) . . . . ?
Bi4 Bi1 O19 Bi6 -126.0(3) . . . . ?
O18 Bi1 O19 Bi5 -26.0(3) . . . . ?
O17 Bi1 O19 Bi5 -97.5(4) . . . . ?
O1 Bi1 O19 Bi5 18.3(5) . . . . ?
O2 Bi1 O19 Bi5 -133.1(5) . . . . ?
Bi2 Bi1 O19 Bi5 -114.7(3) . . . . ?
Bi4 Bi1 O19 Bi5 -5.1(3) . . . . ?
O18 Bi1 O19 Bi7 91.1(4) . . . . ?
O17 Bi1 O19 Bi7 19.6(4) . . . . ?
O1 Bi1 O19 Bi7 135.4(4) . . . . ?
O2 Bi1 O19 Bi7 -16.0(7) . . . . ?
Bi2 Bi1 O19 Bi7 2.4(3) . . . . ?
Bi4 Bi1 O19 Bi7 112.1(3) . . . . ?
Bi1 O1 C1 C6 85.9(18) . . . . ?
Bi4 O1 C1 C6 -104.9(15) . . . . ?
Bi1 O1 C1 C2 -97.7(16) . . . . ?
Bi4 O1 C1 C2 71.5(16) . . . . ?
C6 C1 C2 C3 2(2) . . . . ?
O1 C1 C2 C3 -174.5(15) . . . . ?
C6 C1 C2 C112 -169.7(15) . . . . ?
O1 C1 C2 C112 14(2) . . . . ?
C1 C2 C3 C4 4(3) . . . . ?
C112 C2 C3 C4 175.6(17) . . . . ?
C2 C3 C4 C5 -7(3) . . . . ?
C2 C3 C4 C7 178.4(18) . . . . ?
C3 C4 C5 C6 5(3) . . . . ?
C7 C4 C5 C6 179.7(18) . . . . ?
O1 C1 C6 C5 172.4(15) . . . . ?
C2 C1 C6 C5 -4(2) . . . . ?
O1 C1 C6 C14 -13(2) . . . . ?
C2 C1 C6 C14 170.6(15) . . . . ?
C4 C5 C6 C1 1(3) . . . . ?
C4 C5 C6 C14 -173.9(18) . . . . ?
C5 C4 C7 C8 -136(2) . . . . ?
C3 C4 C7 C8 39(3) . . . . ?
C4 C7 C8 C9 -92(3) . . . . ?
C4 C7 C8 C13 87(3) . . . . ?
C13 C8 C9 C10 5(4) . . . . ?
C7 C8 C9 C10 -177(2) . . . . ?
C8 C9 C10 C11 0(4) . . . . ?
C9 C10 C11 C12 -6(4) . . . . ?
C10 C11 C12 C13 8(5) . . . . ?
C11 C12 C13 C8 -3(5) . . . . ?
C9 C8 C13 C12 -3(4) . . . . ?
C7 C8 C13 C12 178(2) . . . . ?
C1 C6 C14 C15 -91.4(17) . . . . ?
C5 C6 C14 C15 83.0(19) . . . . ?
C6 C14 C15 C16 -79.7(17) . . . . ?
C6 C14 C15 C20 102.0(15) . . . . ?
C20 C15 C16 C17 -5(2) . . . . ?
C14 C15 C16 C17 176.5(14) . . . . ?
C15 C16 C17 C18 -1(3) . . . . ?
C15 C16 C17 C21 -177.3(14) . . . . ?
C16 C17 C18 C19 4(3) . . . . ?
C21 C17 C18 C19 -179.8(16) . . . . ?
C17 C18 C19 C20 0(3) . . . . ?
C17 C18 C19 C28 -179.1(17) . . . . ?
Bi1 O2 C20 C15 -90.8(16) . . . . ?
Bi2 O2 C20 C15 109.0(13) . . . . ?
Bi1 O2 C20 C19 91.0(14) . . . . ?
Bi2 O2 C20 C19 -69.2(16) . . . . ?
C16 C15 C20 O2 -169.9(13) . . . . ?
C14 C15 C20 O2 8(2) . . . . ?
C16 C15 C20 C19 8(2) . . . . ?
C14 C15 C20 C19 -173.3(13) . . . . ?
C18 C19 C20 O2 172.8(13) . . . . ?
C28 C19 C20 O2 -9(2) . . . . ?
C18 C19 C20 C15 -6(2) . . . . ?
C28 C19 C20 C15 173.2(14) . . . . ?
C18 C17 C21 C22 -66(2) . . . . ?
C16 C17 C21 C22 110(2) . . . . ?
C17 C21 C22 C27 128(2) . . . . ?
C17 C21 C22 C23 -61(3) . . . . ?
C27 C22 C23 C24 -7(4) . . . . ?
C21 C22 C23 C24 -177(2) . . . . ?
C22 C23 C24 C25 2(4) . . . . ?
C23 C24 C25 C26 3(5) . . . . ?
C24 C25 C26 C27 -4(5) . . . . ?
C23 C22 C27 C26 5(5) . . . . ?
C21 C22 C27 C26 176(3) . . . . ?
C25 C26 C27 C22 0(5) . . . . ?
C18 C19 C28 C29 -83.2(19) . . . . ?
C20 C19 C28 C29 98.2(17) . . . . ?
C19 C28 C29 C30 76(2) . . . . ?
C19 C28 C29 C34 -104.4(17) . . . . ?
C34 C29 C30 C31 1(3) . . . . ?
C28 C29 C30 C31 -179.7(16) . . . . ?
C29 C30 C31 C32 0(3) . . . . ?
C29 C30 C31 C35 178.7(18) . . . . ?
C30 C31 C32 C33 -1(3) . . . . ?
C35 C31 C32 C33 179.4(16) . . . . ?
C31 C32 C33 C34 3(2) . . . . ?
C31 C32 C33 C42 -177.4(16) . . . . ?
Bi2 O3 C34 C33 -84.1(14) . . . . ?
Bi2 O3 C34 C29 96.8(12) . . . . ?
C32 C33 C34 O3 178.8(14) . . . . ?
C42 C33 C34 O3 -1(2) . . . . ?
C32 C33 C34 C29 -2(2) . . . . ?
C42 C33 C34 C29 177.9(14) . . . . ?
C30 C29 C34 O3 179.5(14) . . . . ?
C28 C29 C34 O3 0(2) . . . . ?
C30 C29 C34 C33 0(2) . . . . ?
C28 C29 C34 C33 -179.0(14) . . . . ?
C30 C31 C35 C36 -36(3) . . . . ?
C32 C31 C35 C36 143.5(18) . . . . ?
C31 C35 C36 C37 95(2) . . . . ?
C31 C35 C36 C41 -75(3) . . . . ?
C41 C36 C37 C38 -3(4) . . . . ?
C35 C36 C37 C38 -174(2) . . . . ?
C36 C37 C38 C39 1(4) . . . . ?
C37 C38 C39 C40 -3(5) . . . . ?
C38 C39 C40 C41 7(5) . . . . ?
C39 C40 C41 C36 -9(4) . . . . ?
C37 C36 C41 C40 7(3) . . . . ?
C35 C36 C41 C40 177(2) . . . . ?
C34 C33 C42 C43 91(2) . . . . ?
C32 C33 C42 C43 -89.3(19) . . . . ?
C33 C42 C43 C44 93.3(19) . . . . ?
C33 C42 C43 C48 -90(2) . . . . ?
C48 C43 C44 C45 -2(3) . . . . ?
C42 C43 C44 C45 174.5(19) . . . . ?
C43 C44 C45 C46 2(3) . . . . ?
C43 C44 C45 C49 -178(2) . . . . ?
C44 C45 C46 C47 2(3) . . . . ?
C49 C45 C46 C47 -178.0(18) . . . . ?
C45 C46 C47 C48 -5(3) . . . . ?
C45 C46 C47 C56 -176.1(18) . . . . ?
Bi2 O4 C48 C43 84.7(16) . . . . ?
Bi2 O4 C48 C47 -95.3(15) . . . . ?
C44 C43 C48 O4 179.0(15) . . . . ?
C42 C43 C48 O4 2(3) . . . . ?
C44 C43 C48 C47 -1(3) . . . . ?
C42 C43 C48 C47 -177.7(16) . . . . ?
C46 C47 C48 O4 -175.5(14) . . . . ?
C56 C47 C48 O4 -4(2) . . . . ?
C46 C47 C48 C43 4(3) . . . . ?
C56 C47 C48 C43 175.9(15) . . . . ?
C46 C45 C49 C50 -56(3) . . . . ?
C44 C45 C49 C50 124(2) . . . . ?
C45 C49 C50 C51 -54(3) . . . . ?
C45 C49 C50 C55 123(3) . . . . ?
C55 C50 C51 C52 1(6) . . . . ?
C49 C50 C51 C52 178(3) . . . . ?
C50 C51 C52 C53 1(6) . . . . ?
C51 C52 C53 C54 -3(5) . . . . ?
C52 C53 C54 C55 3(6) . . . . ?
C51 C50 C55 C54 -1(4) . . . . ?
C49 C50 C55 C54 -178(2) . . . . ?
C53 C54 C55 C50 -1(5) . . . . ?
C46 C47 C56 C57 -86(2) . . . . ?
C48 C47 C56 C57 104.1(17) . . . . ?
C47 C56 C57 C58 80.9(19) . . . . ?
C47 C56 C57 C62 -101.6(18) . . . . ?
C62 C57 C58 C59 -3(3) . . . . ?
C56 C57 C58 C59 174.5(18) . . . . ?
C57 C58 C59 C60 -1(3) . . . . ?
C57 C58 C59 C63 179.5(18) . . . . ?
C58 C59 C60 C61 3(3) . . . . ?
C63 C59 C60 C61 -177.5(18) . . . . ?
C59 C60 C61 C62 -1(3) . . . . ?
C59 C60 C61 C70 -174.6(15) . . . . ?
Bi3 O5 C62 C57 -95.3(17) . . . . ?
Bi2 O5 C62 C57 76.6(16) . . . . ?
Bi3 O5 C62 C61 83.5(19) . . . . ?
Bi2 O5 C62 C61 -104.6(15) . . . . ?
C58 C57 C62 O5 -176.0(16) . . . . ?
C56 C57 C62 O5 7(2) . . . . ?
C58 C57 C62 C61 5(3) . . . . ?
C56 C57 C62 C61 -172.2(16) . . . . ?
C60 C61 C62 O5 178.0(15) . . . . ?
C70 C61 C62 O5 -9(3) . . . . ?
C60 C61 C62 C57 -3(3) . . . . ?
C70 C61 C62 C57 170.1(15) . . . . ?
C60 C59 C63 C64 135(3) . . . . ?
C58 C59 C63 C64 -46(3) . . . . ?
C60 C59 C63 C69 -177.9(17) . . . . ?
C58 C59 C63 C69 1(3) . . . . ?
C59 C63 C64 C65 -81(12) . . . . ?
C69 C63 C64 C65 166(14) . . . . ?
C59 C63 C64 C69 112(3) . . . . ?
C69 C64 C65 C66 -19(12) . . . . ?
C63 C64 C65 C66 177(7) . . . . ?
C64 C65 C66 C67 18(12) . . . . ?
C65 C66 C67 C68 -20(12) . . . . ?
C66 C67 C68 C69 19(11) . . . . ?
C65 C64 C69 C68 20(10) . . . . ?
C63 C64 C69 C68 -169(5) . . . . ?
C65 C64 C69 C63 -171(9) . . . . ?
C67 C68 C69 C64 -17(9) . . . . ?
C67 C68 C69 C63 -56(22) . . . . ?
C59 C63 C69 C64 -88(4) . . . . ?
C59 C63 C69 C68 -43(19) . . . . ?
C64 C63 C69 C68 45(18) . . . . ?
C60 C61 C70 C71 82.0(19) . . . . ?
C62 C61 C70 C71 -91(2) . . . . ?
C61 C70 C71 C72 -82.8(18) . . . . ?
C61 C70 C71 C76 95.8(17) . . . . ?
C76 C71 C72 C73 -7(2) . . . . ?
C70 C71 C72 C73 171.3(15) . . . . ?
C71 C72 C73 C74 3(3) . . . . ?
C71 C72 C73 C77 -174.9(15) . . . . ?
C72 C73 C74 C75 0(3) . . . . ?
C77 C73 C74 C75 177.1(16) . . . . ?
C73 C74 C75 C76 3(3) . . . . ?
C73 C74 C75 C84 -175.1(15) . . . . ?
Bi3 O6 C76 C71 -91.3(16) . . . . ?
Bi4 O6 C76 C71 105.5(13) . . . . ?
Bi3 O6 C76 C75 85.4(17) . . . . ?
Bi4 O6 C76 C75 -77.8(15) . . . . ?
C72 C71 C76 O6 -173.7(13) . . . . ?
C70 C71 C76 O6 8(2) . . . . ?
C72 C71 C76 C75 9(2) . . . . ?
C70 C71 C76 C75 -169.2(13) . . . . ?
C74 C75 C76 O6 175.8(14) . . . . ?
C84 C75 C76 O6 -6(2) . . . . ?
C74 C75 C76 C71 -7(2) . . . . ?
C84 C75 C76 C71 170.7(13) . . . . ?
C74 C73 C77 C78 -94(2) . . . . ?
C72 C73 C77 C78 84(2) . . . . ?
C73 C77 C78 C83 94(2) . . . . ?
C73 C77 C78 C79 -84(2) . . . . ?
C83 C78 C79 C80 1(3) . . . . ?
C77 C78 C79 C80 179(2) . . . . ?
C78 C79 C80 C81 0(4) . . . . ?
C79 C80 C81 C82 1(4) . . . . ?
C80 C81 C82 C83 -3(4) . . . . ?
C79 C78 C83 C82 -3(3) . . . . ?
C77 C78 C83 C82 179(2) . . . . ?
C81 C82 C83 C78 5(4) . . . . ?
C74 C75 C84 C85 -84(2) . . . . ?
C76 C75 C84 C85 98.0(18) . . . . ?
C75 C84 C85 C90 -99.0(19) . . . . ?
C75 C84 C85 C86 84(2) . . . . ?
C90 C85 C86 C87 -3(3) . . . . ?
C84 C85 C86 C87 174.2(16) . . . . ?
C85 C86 C87 C88 6(3) . . . . ?
C85 C86 C87 C91 -173.9(18) . . . . ?
C86 C87 C88 C89 -4(3) . . . . ?
C91 C87 C88 C89 175.9(19) . . . . ?
C87 C88 C89 C90 -1(3) . . . . ?
C87 C88 C89 C98 -172.6(18) . . . . ?
Bi4 O7 C90 C89 -84.5(15) . . . . ?
Bi4 O7 C90 C85 92.7(14) . . . . ?
C88 C89 C90 O7 -178.0(15) . . . . ?
C98 C89 C90 O7 -7(2) . . . . ?
C88 C89 C90 C85 5(2) . . . . ?
C98 C89 C90 C85 176.2(14) . . . . ?
C86 C85 C90 O7 -179.9(15) . . . . ?
C84 C85 C90 O7 3(2) . . . . ?
C86 C85 C90 C89 -3(2) . . . . ?
C84 C85 C90 C89 -179.7(14) . . . . ?
C88 C87 C91 C92 -63(3) . . . . ?
C86 C87 C91 C92 118(2) . . . . ?
C87 C91 C92 C97 -35(3) . . . . ?
C87 C91 C92 C93 138(2) . . . . ?
C97 C92 C93 C94 -10(4) . . . . ?
C91 C92 C93 C94 177(2) . . . . ?
C92 C93 C94 C95 4(4) . . . . ?
C93 C94 C95 C96 2(5) . . . . ?
C94 C95 C96 C97 -2(4) . . . . ?
C93 C92 C97 C96 11(4) . . . . ?
C91 C92 C97 C96 -176(2) . . . . ?
C95 C96 C97 C92 -4(4) . . . . ?
C88 C89 C98 C99 -98.1(19) . . . . ?
C90 C89 C98 C99 90.8(18) . . . . ?
C89 C98 C99 C100 91.8(19) . . . . ?
C89 C98 C99 C104 -93(2) . . . . ?
C104 C99 C100 C101 5(3) . . . . ?
C98 C99 C100 C101 -179.2(18) . . . . ?
C99 C100 C101 C102 -6(3) . . . . ?
C99 C100 C101 C105 -175(2) . . . . ?
C100 C101 C102 C103 3(3) . . . . ?
C105 C101 C102 C103 173(2) . . . . ?
C101 C102 C103 C104 0(3) . . . . ?
C101 C102 C103 C112 -179.3(18) . . . . ?
Bi4 O8 C104 C99 88.3(13) . . . . ?
Bi4 O8 C104 C103 -89.5(14) . . . . ?
C100 C99 C104 O8 -179.8(14) . . . . ?
C98 C99 C104 O8 5(2) . . . . ?
C100 C99 C104 C103 -2(2) . . . . ?
C98 C99 C104 C103 -177.1(15) . . . . ?
C102 C103 C104 O8 177.3(14) . . . . ?
C112 C103 C104 O8 -4(2) . . . . ?
C102 C103 C104 C99 0(2) . . . . ?
C112 C103 C104 C99 178.8(15) . . . . ?
C100 C101 C105 C111 -152(2) . . . . ?
C102 C101 C105 C111 39(3) . . . . ?
C111 C106 C107 C108 4(5) . . . . ?
C106 C107 C108 C109 -9(6) . . . . ?
C107 C108 C109 C110 8(6) . . . . ?
C108 C109 C110 C111 -4(5) . . . . ?
C109 C110 C111 C106 0(5) . . . . ?
C109 C110 C111 C105 179(3) . . . . ?
C107 C106 C111 C110 0(5) . . . . ?
C107 C106 C111 C105 -180(3) . . . . ?
C101 C105 C111 C110 -98(3) . . . . ?
C101 C105 C111 C106 82(3) . . . . ?
C102 C103 C112 C2 -83(2) . . . . ?
C104 C103 C112 C2 97.8(17) . . . . ?
C3 C2 C112 C103 86(2) . . . . ?
C1 C2 C112 C103 -102.2(19) . . . . ?
Bi5 O9 C113 C118 -94.1(15) . . . . ?
Bi6 O9 C113 C118 68.8(17) . . . . ?
Bi5 O9 C113 C114 87.6(17) . . . . ?
Bi6 O9 C113 C114 -109.5(14) . . . . ?
O9 C113 C114 C115 171.1(15) . . . . ?
C118 C113 C114 C115 -7(2) . . . . ?
O9 C113 C114 C224 -12(2) . . . . ?
C118 C113 C114 C224 169.4(15) . . . . ?
C113 C114 C115 C116 4(3) . . . . ?
C224 C114 C115 C116 -172.8(17) . . . . ?
C114 C115 C116 C117 2(3) . . . . ?
C114 C115 C116 C119 178.8(18) . . . . ?
C115 C116 C117 C118 -5(3) . . . . ?
C119 C116 C117 C118 178.5(16) . . . . ?
O9 C113 C118 C117 -173.5(14) . . . . ?
C114 C113 C118 C117 5(2) . . . . ?
O9 C113 C118 C126 10(2) . . . . ?
C114 C113 C118 C126 -171.9(15) . . . . ?
C116 C117 C118 C113 1(3) . . . . ?
C116 C117 C118 C126 178.0(16) . . . . ?
C115 C116 C119 C120 95(2) . . . . ?
C117 C116 C119 C120 -89(2) . . . . ?
C116 C119 C120 C125 -6(3) . . . . ?
C116 C119 C120 C121 178.7(16) . . . . ?
C125 C120 C121 C122 2(3) . . . . ?
C119 C120 C121 C122 176.9(19) . . . . ?
C120 C121 C122 C123 -3(4) . . . . ?
C121 C122 C123 C124 7(5) . . . . ?
C122 C123 C124 C125 -11(5) . . . . ?
C121 C120 C125 C124 -6(4) . . . . ?
C119 C120 C125 C124 179(3) . . . . ?
C123 C124 C125 C120 11(5) . . . . ?
C113 C118 C126 C127 -100.4(18) . . . . ?
C117 C118 C126 C127 83.0(19) . . . . ?
C118 C126 C127 C128 -80.5(19) . . . . ?
C118 C126 C127 C132 107.7(15) . . . . ?
C132 C127 C128 C129 -6(2) . . . . ?
C126 C127 C128 C129 -178.3(15) . . . . ?
C127 C128 C129 C130 8(3) . . . . ?
C127 C128 C129 C133 -176.2(18) . . . . ?
C128 C129 C130 C131 -6(3) . . . . ?
C133 C129 C130 C131 177.5(19) . . . . ?
C129 C130 C131 C132 4(3) . . . . ?
C129 C130 C131 C140 178.4(18) . . . . ?
Bi6 O10 C132 C127 -92.1(14) . . . . ?
Bi6 O10 C132 C131 85.2(15) . . . . ?
C128 C127 C132 O10 -179.0(14) . . . . ?
C126 C127 C132 O10 -7(2) . . . . ?
C128 C127 C132 C131 4(2) . . . . ?
C126 C127 C132 C131 176.1(14) . . . . ?
C130 C131 C132 O10 -179.5(15) . . . . ?
C140 C131 C132 O10 6(2) . . . . ?
C130 C131 C132 C127 -2(2) . . . . ?
C140 C131 C132 C127 -176.9(15) . . . . ?
C130 C129 C133 C134 -101(3) . . . . ?
C128 C129 C133 C134 83(3) . . . . ?
C129 C133 C134 C135 -97(3) . . . . ?
C129 C133 C134 C139 67(3) . . . . ?
C139 C134 C135 C136 10(5) . . . . ?
C133 C134 C135 C136 174(3) . . . . ?
C134 C135 C136 C137 -5(6) . . . . ?
C135 C136 C137 C138 17(8) . . . . ?
C136 C137 C138 C139 -30(8) . . . . ?
C135 C134 C139 C138 -26(6) . . . . ?
C133 C134 C139 C138 168(4) . . . . ?
C137 C138 C139 C134 35(8) . . . . ?
C130 C131 C140 C141 91(2) . . . . ?
C132 C131 C140 C141 -94.4(19) . . . . ?
C131 C140 C141 C146 91.3(19) . . . . ?
C131 C140 C141 C142 -95.4(18) . . . . ?
C146 C141 C142 C143 -2(3) . . . . ?
C140 C141 C142 C143 -175.2(16) . . . . ?
C141 C142 C143 C144 -1(3) . . . . ?
C141 C142 C143 C147 176.5(18) . . . . ?
C142 C143 C144 C145 1(3) . . . . ?
C147 C143 C144 C145 -177(2) . . . . ?
C143 C144 C145 C146 3(3) . . . . ?
C143 C144 C145 C154 173.3(18) . . . . ?
C142 C141 C146 O11 -179.8(15) . . . . ?
C140 C141 C146 O11 -7(2) . . . . ?
C142 C141 C146 C145 6(2) . . . . ?
C140 C141 C146 C145 178.8(15) . . . . ?
Bi6 O11 C146 C141 -83.0(15) . . . . ?
Bi6 O11 C146 C145 91.8(14) . . . . ?
C144 C145 C146 C141 -6(2) . . . . ?
C154 C145 C146 C141 -176.8(15) . . . . ?
C144 C145 C146 O11 179.1(15) . . . . ?
C154 C145 C146 O11 8(2) . . . . ?
C144 C143 C147 C148 -61(3) . . . . ?
C142 C143 C147 C148 121(3) . . . . ?
C143 C147 C148 C153 -73(4) . . . . ?
C143 C147 C148 C149 113(3) . . . . ?
C153 C148 C149 C150 9(7) . . . . ?
C147 C148 C149 C150 -178(4) . . . . ?
C148 C149 C150 C151 -4(7) . . . . ?
C149 C150 C151 C152 1(9) . . . . ?
C150 C151 C152 C153 -1(10) . . . . ?
C149 C148 C153 C152 -9(8) . . . . ?
C147 C148 C153 C152 179(4) . . . . ?
C151 C152 C153 C148 4(9) . . . . ?
C146 C145 C154 C155 -104.5(18) . . . . ?
C144 C145 C154 C155 85(2) . . . . ?
C145 C154 C155 C160 101(2) . . . . ?
C145 C154 C155 C156 -87(2) . . . . ?
C156 C157 C158 C159 0(3) . . . . ?
C161 C157 C158 C159 177.3(18) . . . . ?
C157 C158 C159 C168 169.1(18) . . . . ?
C157 C158 C159 C160 -2(3) . . . . ?
C156 C155 C160 O12 177.3(16) . . . . ?
C154 C155 C160 O12 -10(3) . . . . ?
C156 C155 C160 C159 -1(3) . . . . ?
C154 C155 C160 C159 171.6(15) . . . . ?
Bi7 O12 C160 C155 83(2) . . . . ?
Bi6 O12 C160 C155 -72.0(19) . . . . ?
Bi7 O12 C160 C159 -98.4(15) . . . . ?
Bi6 O12 C160 C159 106.7(13) . . . . ?
C158 C159 C160 C155 3(2) . . . . ?
C168 C159 C160 C155 -168.3(16) . . . . ?
C158 C159 C160 O12 -176.1(13) . . . . ?
C168 C159 C160 O12 13(2) . . . . ?
C158 C157 C161 C162 -79(3) . . . . ?
C156 C157 C161 C162 98(3) . . . . ?
C157 C161 C162 C167 112(3) . . . . ?
C157 C161 C162 C163 -73(3) . . . . ?
C167 C162 C163 C164 1(4) . . . . ?
C161 C162 C163 C164 -174(3) . . . . ?
C162 C163 C164 C165 -12(5) . . . . ?
C163 C164 C165 C166 11(6) . . . . ?
C164 C165 C166 C167 1(8) . . . . ?
C165 C166 C167 C162 -11(8) . . . . ?
C163 C162 C167 C166 10(5) . . . . ?
C161 C162 C167 C166 -176(4) . . . . ?
C158 C159 C168 C169 -77(2) . . . . ?
C160 C159 C168 C169 93.6(19) . . . . ?
C159 C168 C169 C174 -92(2) . . . . ?
C159 C168 C169 C170 85(2) . . . . ?
C174 C169 C170 C171 6(3) . . . . ?
C168 C169 C170 C171 -171.5(19) . . . . ?
C169 C170 C171 C172 0(3) . . . . ?
C169 C170 C171 C175 -178(2) . . . . ?
C170 C171 C172 C173 -5(3) . . . . ?
C175 C171 C172 C173 173(2) . . . . ?
C171 C172 C173 C174 2(3) . . . . ?
C171 C172 C173 C182 -177.1(19) . . . . ?
Bi7 O13 C174 C169 84.3(19) . . . . ?
Bi8 O13 C174 C169 -105.0(16) . . . . ?
Bi7 O13 C174 C173 -95(2) . . . . ?
Bi8 O13 C174 C173 75.6(18) . . . . ?
C170 C169 C174 O13 172.1(17) . . . . ?
C168 C169 C174 O13 -10(3) . . . . ?
C170 C169 C174 C173 -9(3) . . . . ?
C168 C169 C174 C173 168.9(17) . . . . ?
C172 C173 C174 O13 -175.9(18) . . . . ?
C182 C173 C174 O13 3(3) . . . . ?
C172 C173 C174 C169 5(3) . . . . ?
C182 C173 C174 C169 -175.9(16) . . . . ?
C170 C171 C175 C176 172(2) . . . . ?
C172 C171 C175 C176 -5(3) . . . . ?
C171 C175 C176 C181 100(3) . . . . ?
C171 C175 C176 C177 -80(3) . . . . ?
C181 C176 C177 C178 -2(5) . . . . ?
C175 C176 C177 C178 179(3) . . . . ?
C176 C177 C178 C179 -1(5) . . . . ?
C177 C178 C179 C180 3(6) . . . . ?
C178 C179 C180 C181 -2(6) . . . . ?
C177 C176 C181 C180 3(4) . . . . ?
C175 C176 C181 C180 -177(3) . . . . ?
C179 C180 C181 C176 -2(5) . . . . ?
C172 C173 C182 C183 80(2) . . . . ?
C174 C173 C182 C183 -99(2) . . . . ?
C173 C182 C183 C188 98(2) . . . . ?
C173 C182 C183 C184 -79(2) . . . . ?
C188 C183 C184 C185 1(3) . . . . ?
C182 C183 C184 C185 178(2) . . . . ?
C183 C184 C185 C186 0(4) . . . . ?
C184 C185 C186 C187 1(4) . . . . ?
C185 C186 C187 C188 -4(3) . . . . ?
C185 C186 C187 C196 173(2) . . . . ?
Bi8 O14 C188 C187 85.2(16) . . . . ?
Bi8 O14 C188 C183 -99.7(15) . . . . ?
C186 C187 C188 O14 179.8(16) . . . . ?
C196 C187 C188 O14 4(3) . . . . ?
C186 C187 C188 C183 5(3) . . . . ?
C196 C187 C188 C183 -170.8(18) . . . . ?
C182 C183 C188 O14 4(2) . . . . ?
C184 C183 C188 O14 -178.6(15) . . . . ?
C182 C183 C188 C187 178.9(17) . . . . ?
C184 C183 C188 C187 -4(3) . . . . ?
C188 C187 C196 C197 -92(2) . . . . ?
C186 C187 C196 C197 92(2) . . . . ?
C187 C196 C197 C198 -91(2) . . . . ?
C187 C196 C197 C202 93(2) . . . . ?
C202 C197 C198 C199 0(3) . . . . ?
C196 C197 C198 C199 -176(2) . . . . ?
C197 C198 C199 C200 0(3) . . . . ?
C197 C198 C199 C203 -177(2) . . . . ?
C198 C199 C200 C201 4(3) . . . . ?
C203 C199 C200 C201 -179(2) . . . . ?
C199 C200 C201 C202 -8(3) . . . . ?
C199 C200 C201 C210 -178.0(19) . . . . ?
Bi8 O15 C202 C201 99.6(16) . . . . ?
Bi8 O15 C202 C197 -83.4(16) . . . . ?
C200 C201 C202 O15 -175.8(15) . . . . ?
C210 C201 C202 O15 -6(3) . . . . ?
C200 C201 C202 C197 7(3) . . . . ?
C210 C201 C202 C197 177.4(16) . . . . ?
C200 C201 C202 Bi8 -124.0(15) . . . . ?
C210 C201 C202 Bi8 46(2) . . . . ?
C198 C197 C202 O15 179.5(16) . . . . ?
C196 C197 C202 O15 -5(3) . . . . ?
C198 C197 C202 C201 -4(3) . . . . ?
C196 C197 C202 C201 172.3(17) . . . . ?
C198 C197 C202 Bi8 131.3(16) . . . . ?
C196 C197 C202 Bi8 -52.9(18) . . . . ?
C198 C199 C203 C204 161(2) . . . . ?
C200 C199 C203 C204 -16(3) . . . . ?
C199 C203 C204 C205 114(3) . . . . ?
C199 C203 C204 C209 -62(3) . . . . ?
C209 C204 C205 C206 1(4) . . . . ?
C203 C204 C205 C206 -176(2) . . . . ?
C204 C205 C206 C207 3(4) . . . . ?
C205 C206 C207 C208 -7(5) . . . . ?
C206 C207 C208 C209 7(5) . . . . ?
C207 C208 C209 C204 -4(5) . . . . ?
C205 C204 C209 C208 0(4) . . . . ?
C203 C204 C209 C208 177(2) . . . . ?
C202 C201 C210 C211 -101(2) . . . . ?
C200 C201 C210 C211 69(2) . . . . ?
C201 C210 C211 C212 -84(2) . . . . ?
C201 C210 C211 C216 99.7(19) . . . . ?
C216 C211 C212 C213 0(3) . . . . ?
C210 C211 C212 C213 -176.3(16) . . . . ?
C211 C212 C213 C214 4(3) . . . . ?
C211 C212 C213 C217 176.8(16) . . . . ?
C212 C213 C214 C215 -5(3) . . . . ?
C217 C213 C214 C215 -177.4(15) . . . . ?
C213 C214 C215 C216 1(2) . . . . ?
C213 C214 C215 C224 177.5(16) . . . . ?
C214 C215 C216 O16 -174.2(13) . . . . ?
C224 C215 C216 O16 9(2) . . . . ?
C214 C215 C216 C211 4(2) . . . . ?
C224 C215 C216 C211 -172.8(13) . . . . ?
Bi5 O16 C216 C215 -90.6(15) . . . . ?
Bi8 O16 C216 C215 110.7(13) . . . . ?
Bi5 O16 C216 C211 91.6(14) . . . . ?
Bi8 O16 C216 C211 -67.1(16) . . . . ?
C212 C211 C216 C215 -4(2) . . . . ?
C210 C211 C216 C215 172.3(13) . . . . ?
C212 C211 C216 O16 173.6(13) . . . . ?
C210 C211 C216 O16 -10(2) . . . . ?
C214 C213 C217 C223 -57(3) . . . . ?
C212 C213 C217 C223 131.3(19) . . . . ?
C223 C218 C219 C220 -4(4) . . . . ?
C218 C219 C220 C221 0(6) . . . . ?
C219 C220 C221 C222 6(6) . . . . ?
C220 C221 C222 C223 -7(5) . . . . ?
C219 C218 C223 C222 3(4) . . . . ?
C219 C218 C223 C217 -175(2) . . . . ?
C221 C222 C223 C218 2(4) . . . . ?
C221 C222 C223 C217 -179(3) . . . . ?
C213 C217 C223 C218 -47(3) . . . . ?
C213 C217 C223 C222 135(2) . . . . ?
C216 C215 C224 C114 98.5(15) . . . . ?
C214 C215 C224 C114 -77.8(17) . . . . ?
C115 C114 C224 C215 84.1(19) . . . . ?
C113 C114 C224 C215 -92.4(19) . . . . ?
C230 C225 C226 C227 -5(5) . . . . ?
C225 C226 C227 C228 3(4) . . . . ?
C226 C227 C228 C229 2(4) . . . . ?
C227 C228 C229 C230 -5(4) . . . . ?
C226 C225 C230 C229 1(4) . . . . ?
C228 C229 C230 C225 4(4) . . . . ?
C236 C231 C232 C233 5(4) . . . . ?
C231 C232 C233 C234 -4(4) . . . . ?
C232 C233 C234 C235 2(5) . . . . ?
C233 C234 C235 C236 -3(5) . . . . ?
C232 C231 C236 C235 -6(4) . . . . ?
C234 C235 C236 C231 5(4) . . . . ?
C242 C237 C238 C239 3(4) . . . . ?
C237 C238 C239 C240 -5(4) . . . . ?
C238 C239 C240 C241 5(4) . . . . ?
C239 C240 C241 C242 -3(4) . . . . ?
C240 C241 C242 C237 1(5) . . . . ?
C238 C237 C242 C241 -1(5) . . . . ?
C300 C301 C302 C303 -6(4) . . . . ?
C303 C304 C305 C300 2(5) . . . . ?
C305 C304 C303 C302 1(4) . . . . ?
C301 C302 C303 C304 1(4) . . . . ?
C304 C305 C300 C301 -8(5) . . . . ?
C302 C301 C300 C305 9(4) . . . . ?
Bi1 O17 Bi2 O3 76.4(5) . . . . ?
Bi3 O17 Bi2 O3 -153.5(4) . . . . ?
Bi1 O17 Bi2 O4 158.7(5) . . . . ?
Bi3 O17 Bi2 O4 -71.2(4) . . . . ?
Bi1 O17 Bi2 O2 -9.9(4) . . . . ?
Bi3 O17 Bi2 O2 120.2(5) . . . . ?
Bi1 O17 Bi2 O5 -121.6(5) . . . . ?
Bi3 O17 Bi2 O5 8.6(3) . . . . ?
Bi3 O17 Bi2 Bi1 130.1(7) . . . . ?
C34 O3 Bi2 O17 -169.6(9) . . . . ?
C34 O3 Bi2 O4 102.0(9) . . . . ?
C34 O3 Bi2 O2 -98.7(9) . . . . ?
C34 O3 Bi2 O5 156.9(8) . . . . ?
C34 O3 Bi2 Bi1 -135.7(9) . . . . ?
C48 O4 Bi2 O17 170.3(10) . . . . ?
C48 O4 Bi2 O3 -105.6(10) . . . . ?
C48 O4 Bi2 O2 -163.2(10) . . . . ?
C48 O4 Bi2 O5 100.2(10) . . . . ?
C48 O4 Bi2 Bi1 -176.3(9) . . . . ?
C20 O2 Bi2 O17 172.8(13) . . . . ?
Bi1 O2 Bi2 O17 9.2(4) . . . . ?
C20 O2 Bi2 O3 87.4(12) . . . . ?
Bi1 O2 Bi2 O3 -76.2(4) . . . . ?
C20 O2 Bi2 O4 144.6(12) . . . . ?
Bi1 O2 Bi2 O4 -19.1(11) . . . . ?
C20 O2 Bi2 O5 -123.8(12) . . . . ?
Bi1 O2 Bi2 O5 72.5(4) . . . . ?
C20 O2 Bi2 Bi1 163.7(14) . . . . ?
C62 O5 Bi2 O17 177.1(10) . . . . ?
Bi3 O5 Bi2 O17 -8.2(3) . . . . ?
C62 O5 Bi2 O3 -147.1(9) . . . . ?
Bi3 O5 Bi2 O3 27.5(8) . . . . ?
C62 O5 Bi2 O4 -91.6(9) . . . . ?
Bi3 O5 Bi2 O4 83.1(4) . . . . ?
C62 O5 Bi2 O2 113.4(9) . . . . ?
Bi3 O5 Bi2 O2 -71.9(4) . . . . ?
C62 O5 Bi2 Bi1 148.7(9) . . . . ?
Bi3 O5 Bi2 Bi1 -36.6(3) . . . . ?
O18 Bi1 Bi2 O17 -38.5(5) . . . . ?
O1 Bi1 Bi2 O17 -109.0(5) . . . . ?
O2 Bi1 Bi2 O17 -164.4(7) . . . . ?
O19 Bi1 Bi2 O17 33.8(5) . . . . ?
Bi4 Bi1 Bi2 O17 -67.2(5) . . . . ?
O18 Bi1 Bi2 O3 -136.4(4) . . . . ?
O17 Bi1 Bi2 O3 -97.9(5) . . . . ?
O1 Bi1 Bi2 O3 153.1(4) . . . . ?
O2 Bi1 Bi2 O3 97.7(5) . . . . ?
O19 Bi1 Bi2 O3 -64.2(3) . . . . ?
Bi4 Bi1 Bi2 O3 -165.1(3) . . . . ?
O18 Bi1 Bi2 O4 -63.1(4) . . . . ?
O17 Bi1 Bi2 O4 -24.5(6) . . . . ?
O1 Bi1 Bi2 O4 -133.5(4) . . . . ?
O2 Bi1 Bi2 O4 171.0(6) . . . . ?
O19 Bi1 Bi2 O4 9.2(4) . . . . ?
Bi4 Bi1 Bi2 O4 -91.8(3) . . . . ?
O18 Bi1 Bi2 O2 125.9(5) . . . . ?
O17 Bi1 Bi2 O2 164.4(7) . . . . ?
O1 Bi1 Bi2 O2 55.4(5) . . . . ?
O19 Bi1 Bi2 O2 -161.8(5) . . . . ?
Bi4 Bi1 Bi2 O2 97.2(4) . . . . ?
O18 Bi1 Bi2 O5 14.7(3) . . . . ?
O17 Bi1 Bi2 O5 53.2(5) . . . . ?
O1 Bi1 Bi2 O5 -55.8(3) . . . . ?
O2 Bi1 Bi2 O5 -111.2(5) . . . . ?
O19 Bi1 Bi2 O5 86.9(3) . . . . ?
Bi4 Bi1 Bi2 O5 -14.0(2) . . . . ?
C62 O5 Bi3 O6 -62.1(13) . . . . ?
Bi2 O5 Bi3 O6 125.1(4) . . . . ?
C62 O5 Bi3 O17 -179.8(13) . . . . ?
Bi2 O5 Bi3 O17 7.4(3) . . . . ?
C62 O5 Bi3 O18 -126.8(13) . . . . ?
Bi2 O5 Bi3 O18 60.4(4) . . . . ?
C62 O5 Bi3 O21 108.9(13) . . . . ?
Bi2 O5 Bi3 O21 -63.9(3) . . . . ?
C76 O6 Bi3 O5 66.9(14) . . . . ?
Bi4 O6 Bi3 O5 -128.3(4) . . . . ?
C76 O6 Bi3 O17 136.0(13) . . . . ?
Bi4 O6 Bi3 O17 -59.2(4) . . . . ?
C76 O6 Bi3 O18 -173.2(14) . . . . ?
Bi4 O6 Bi3 O18 -8.4(3) . . . . ?
C76 O6 Bi3 O21 17(3) . . . . ?
Bi4 O6 Bi3 O21 -178.5(14) . . . . ?
Bi2 O17 Bi3 O5 -9.6(4) . . . . ?
Bi1 O17 Bi3 O5 122.0(4) . . . . ?
Bi2 O17 Bi3 O6 -86.0(4) . . . . ?
Bi1 O17 Bi3 O6 45.7(5) . . . . ?
Bi2 O17 Bi3 O18 -138.3(5) . . . . ?
Bi1 O17 Bi3 O18 -6.6(3) . . . . ?
Bi2 O17 Bi3 O21 83.2(4) . . . . ?
Bi1 O17 Bi3 O21 -145.1(4) . . . . ?
Bi4 O18 Bi3 O5 83.7(5) . . . . ?
Bi1 O18 Bi3 O5 -49.5(5) . . . . ?
Bi5 O18 Bi3 O5 -162.2(3) . . . . ?
Bi4 O18 Bi3 O6 10.0(4) . . . . ?
Bi1 O18 Bi3 O6 -123.3(5) . . . . ?
Bi5 O18 Bi3 O6 124.1(4) . . . . ?
Bi4 O18 Bi3 O17 140.0(5) . . . . ?
Bi1 O18 Bi3 O17 6.7(3) . . . . ?
Bi5 O18 Bi3 O17 -105.9(4) . . . . ?
Bi4 O18 Bi3 O21 -172.4(3) . . . . ?
Bi1 O18 Bi3 O21 54.3(5) . . . . ?
Bi5 O18 Bi3 O21 -58.3(4) . . . . ?
Bi7 O21 Bi3 O5 123.1(4) . . . . ?
Bi7 O21 Bi3 O6 173.1(15) . . . . ?
Bi7 O21 Bi3 O17 49.8(3) . . . . ?
Bi7 O21 Bi3 O18 4.1(4) . . . . ?
Bi1 O18 Bi4 O8 -76.1(4) . . . . ?
Bi3 O18 Bi4 O8 152.5(4) . . . . ?
Bi5 O18 Bi4 O8 37.3(3) . . . . ?
Bi1 O18 Bi4 O7 -155.7(5) . . . . ?
Bi3 O18 Bi4 O7 73.0(4) . . . . ?
Bi5 O18 Bi4 O7 -42.2(4) . . . . ?
Bi1 O18 Bi4 O6 122.0(5) . . . . ?
Bi3 O18 Bi4 O6 -9.3(3) . . . . ?
Bi5 O18 Bi4 O6 -124.5(4) . . . . ?
Bi1 O18 Bi4 O1 7.6(4) . . . . ?
Bi3 O18 Bi4 O1 -123.8(4) . . . . ?
Bi5 O18 Bi4 O1 121.1(4) . . . . ?
Bi3 O18 Bi4 Bi1 -131.4(6) . . . . ?
Bi5 O18 Bi4 Bi1 113.5(5) . . . . ?
C104 O8 Bi4 O18 172.6(9) . . . . ?
C104 O8 Bi4 O7 -107.4(9) . . . . ?
C104 O8 Bi4 O6 -157.6(8) . . . . ?
C104 O8 Bi4 O1 101.7(8) . . . . ?
C104 O8 Bi4 Bi1 139.3(8) . . . . ?
C90 O7 Bi4 O18 -174.5(10) . . . . ?
C90 O7 Bi4 O8 104.9(9) . . . . ?
C90 O7 Bi4 O6 -102.6(9) . . . . ?
C90 O7 Bi4 O1 158.6(8) . . . . ?
C90 O7 Bi4 Bi1 172.0(8) . . . . ?
C76 O6 Bi4 O18 176.5(12) . . . . ?
Bi3 O6 Bi4 O18 9.1(3) . . . . ?
C76 O6 Bi4 O8 145.4(11) . . . . ?
Bi3 O6 Bi4 O8 -22.0(8) . . . . ?
C76 O6 Bi4 O7 95.5(11) . . . . ?
Bi3 O6 Bi4 O7 -71.9(4) . . . . ?
C76 O6 Bi4 O1 -121.9(11) . . . . ?
Bi3 O6 Bi4 O1 70.7(4) . . . . ?
C76 O6 Bi4 Bi1 -156.2(11) . . . . ?
Bi3 O6 Bi4 Bi1 36.4(3) . . . . ?
C1 O1 Bi4 O18 -179.2(10) . . . . ?
Bi1 O1 Bi4 O18 -6.8(3) . . . . ?
C1 O1 Bi4 O8 -98.1(9) . . . . ?
Bi1 O1 Bi4 O8 74.4(4) . . . . ?
C1 O1 Bi4 O7 -151.0(9) . . . . ?
Bi1 O1 Bi4 O7 21.4(7) . . . . ?
C1 O1 Bi4 O6 118.7(9) . . . . ?
Bi1 O1 Bi4 O6 -68.8(4) . . . . ?
C1 O1 Bi4 Bi1 -172.5(11) . . . . ?
O17 Bi1 Bi4 O18 38.2(5) . . . . ?
O1 Bi1 Bi4 O18 168.2(5) . . . . ?
O2 Bi1 Bi4 O18 108.2(5) . . . . ?
O19 Bi1 Bi4 O18 -40.7(5) . . . . ?
Bi2 Bi1 Bi4 O18 67.0(4) . . . . ?
O18 Bi1 Bi4 O8 95.3(5) . . . . ?
O17 Bi1 Bi4 O8 133.5(3) . . . . ?
O1 Bi1 Bi4 O8 -96.5(4) . . . . ?
O2 Bi1 Bi4 O8 -156.5(3) . . . . ?
O19 Bi1 Bi4 O8 54.6(3) . . . . ?
Bi2 Bi1 Bi4 O8 162.3(2) . . . . ?
O18 Bi1 Bi4 O7 25.0(5) . . . . ?
O17 Bi1 Bi4 O7 63.2(4) . . . . ?
O1 Bi1 Bi4 O7 -166.8(5) . . . . ?
O2 Bi1 Bi4 O7 133.2(4) . . . . ?
O19 Bi1 Bi4 O7 -15.7(3) . . . . ?
Bi2 Bi1 Bi4 O7 92.0(3) . . . . ?
O18 Bi1 Bi4 O6 -52.9(5) . . . . ?
O17 Bi1 Bi4 O6 -14.7(3) . . . . ?
O1 Bi1 Bi4 O6 115.3(4) . . . . ?
O2 Bi1 Bi4 O6 55.3(3) . . . . ?
O19 Bi1 Bi4 O6 -93.6(3) . . . . ?
Bi2 Bi1 Bi4 O6 14.1(2) . . . . ?
O18 Bi1 Bi4 O1 -168.2(5) . . . . ?
O17 Bi1 Bi4 O1 -130.0(4) . . . . ?
O2 Bi1 Bi4 O1 -60.0(4) . . . . ?
O19 Bi1 Bi4 O1 151.1(4) . . . . ?
Bi2 Bi1 Bi4 O1 -101.2(4) . . . . ?
C216 O16 Bi5 O19 136.4(11) . . . . ?
Bi8 O16 Bi5 O19 -61.2(5) . . . . ?
C216 O16 Bi5 O9 69.2(12) . . . . ?
Bi8 O16 Bi5 O9 -128.3(4) . . . . ?
C216 O16 Bi5 O20 -170.3(13) . . . . ?
Bi8 O16 Bi5 O20 -7.8(4) . . . . ?
C216 O16 Bi5 O18 -132.1(11) . . . . ?
Bi8 O16 Bi5 O18 30.4(7) . . . . ?
C216 O16 Bi5 Bi6 103.4(12) . . . . ?
Bi8 O16 Bi5 Bi6 -94.1(3) . . . . ?
Bi6 O19 Bi5 O16 -86.2(5) . . . . ?
Bi7 O19 Bi5 O16 48.1(5) . . . . ?
Bi1 O19 Bi5 O16 161.0(3) . . . . ?
Bi6 O19 Bi5 O9 -8.9(4) . . . . ?
Bi7 O19 Bi5 O9 125.3(5) . . . . ?
Bi1 O19 Bi5 O9 -121.8(4) . . . . ?
Bi6 O19 Bi5 O20 -140.7(5) . . . . ?
Bi7 O19 Bi5 O20 -6.4(3) . . . . ?
Bi1 O19 Bi5 O20 106.4(4) . . . . ?
Bi6 O19 Bi5 O18 135.4(5) . . . . ?
Bi7 O19 Bi5 O18 -90.4(4) . . . . ?
Bi1 O19 Bi5 O18 22.5(3) . . . . ?
Bi7 O19 Bi5 Bi6 134.2(6) . . . . ?
Bi1 O19 Bi5 Bi6 -112.9(5) . . . . ?
C113 O9 Bi5 O16 -69.6(11) . . . . ?
Bi6 O9 Bi5 O16 124.9(4) . . . . ?
C113 O9 Bi5 O19 172.6(11) . . . . ?
Bi6 O9 Bi5 O19 7.1(3) . . . . ?
C113 O9 Bi5 O20 -136.0(10) . . . . ?
Bi6 O9 Bi5 O20 58.5(4) . . . . ?
C113 O9 Bi5 O18 127.5(10) . . . . ?
Bi6 O9 Bi5 O18 -38.0(5) . . . . ?
C113 O9 Bi5 Bi6 165.5(12) . . . . ?
Bi8 O20 Bi5 O16 9.6(4) . . . . ?
Bi7 O20 Bi5 O16 -122.1(5) . . . . ?
Bi8 O20 Bi5 O19 138.2(6) . . . . ?
Bi7 O20 Bi5 O19 6.5(3) . . . . ?
Bi8 O20 Bi5 O9 85.7(5) . . . . ?
Bi7 O20 Bi5 O9 -46.0(5) . . . . ?
Bi8 O20 Bi5 O18 -146.8(5) . . . . ?
Bi7 O20 Bi5 O18 81.4(4) . . . . ?
Bi8 O20 Bi5 Bi6 119.1(4) . . . . ?
Bi7 O20 Bi5 Bi6 -12.6(4) . . . . ?
Bi4 O18 Bi5 O16 104.2(5) . . . . ?
Bi1 O18 Bi5 O16 -133.9(5) . . . . ?
Bi3 O18 Bi5 O16 -15.7(7) . . . . ?
Bi4 O18 Bi5 O19 -148.2(4) . . . . ?
Bi1 O18 Bi5 O19 -26.4(3) . . . . ?
Bi3 O18 Bi5 O19 91.8(4) . . . . ?
Bi4 O18 Bi5 O9 -103.5(4) . . . . ?
Bi1 O18 Bi5 O9 18.4(5) . . . . ?
Bi3 O18 Bi5 O9 136.6(4) . . . . ?
Bi4 O18 Bi5 O20 140.9(4) . . . . ?
Bi1 O18 Bi5 O20 -97.3(4) . . . . ?
Bi3 O18 Bi5 O20 20.9(4) . . . . ?
Bi4 O18 Bi5 Bi6 -127.0(3) . . . . ?
Bi1 O18 Bi5 Bi6 -5.1(3) . . . . ?
Bi3 O18 Bi5 Bi6 113.0(3) . . . . ?
Bi5 O19 Bi6 O11 -155.0(5) . . . . ?
Bi7 O19 Bi6 O11 72.2(4) . . . . ?
Bi1 O19 Bi6 O11 -43.6(4) . . . . ?
Bi5 O19 Bi6 O10 -73.9(5) . . . . ?
Bi7 O19 Bi6 O10 153.4(5) . . . . ?
Bi1 O19 Bi6 O10 37.5(4) . . . . ?
Bi5 O19 Bi6 O12 122.3(5) . . . . ?
Bi7 O19 Bi6 O12 -10.4(4) . . . . ?
Bi1 O19 Bi6 O12 -126.3(4) . . . . ?
Bi5 O19 Bi6 O9 8.4(4) . . . . ?
Bi7 O19 Bi6 O9 -124.4(5) . . . . ?
Bi1 O19 Bi6 O9 119.8(4) . . . . ?
Bi7 O19 Bi6 Bi5 -132.7(6) . . . . ?
Bi1 O19 Bi6 Bi5 111.5(6) . . . . ?
C146 O11 Bi6 O19 -174.1(10) . . . . ?
C146 O11 Bi6 O10 104.5(10) . . . . ?
C146 O11 Bi6 O12 -104.0(10) . . . . ?
C146 O11 Bi6 O9 158.5(9) . . . . ?
C146 O11 Bi6 Bi5 171.8(9) . . . . ?
C132 O10 Bi6 O19 175.7(10) . . . . ?
C132 O10 Bi6 O11 -104.3(10) . . . . ?
C132 O10 Bi6 O12 -157.9(8) . . . . ?
C132 O10 Bi6 O9 104.3(9) . . . . ?
C132 O10 Bi6 Bi5 142.0(9) . . . . ?
C160 O12 Bi6 O19 170.6(12) . . . . ?
Bi7 O12 Bi6 O19 10.1(4) . . . . ?
C160 O12 Bi6 O11 88.9(11) . . . . ?
Bi7 O12 Bi6 O11 -71.7(5) . . . . ?
C160 O12 Bi6 O10 142.5(11) . . . . ?
Bi7 O12 Bi6 O10 -18.0(9) . . . . ?
C160 O12 Bi6 O9 -127.5(11) . . . . ?
Bi7 O12 Bi6 O9 72.0(4) . . . . ?
C160 O12 Bi6 Bi5 -161.7(11) . . . . ?
Bi7 O12 Bi6 Bi5 37.8(3) . . . . ?
C113 O9 Bi6 O19 -174.7(10) . . . . ?
Bi5 O9 Bi6 O19 -7.6(3) . . . . ?
C113 O9 Bi6 O11 -146.0(9) . . . . ?
Bi5 O9 Bi6 O11 21.1(7) . . . . ?
C113 O9 Bi6 O10 -92.0(10) . . . . ?
Bi5 O9 Bi6 O10 75.1(4) . . . . ?
C113 O9 Bi6 O12 124.4(9) . . . . ?
Bi5 O9 Bi6 O12 -68.5(4) . . . . ?
C113 O9 Bi6 Bi5 -167.1(11) . . . . ?
O16 Bi5 Bi6 O19 106.6(5) . . . . ?
O9 Bi5 Bi6 O19 166.9(6) . . . . ?
O20 Bi5 Bi6 O19 36.1(5) . . . . ?
O18 Bi5 Bi6 O19 -42.0(5) . . . . ?
O16 Bi5 Bi6 O11 132.5(4) . . . . ?
O19 Bi5 Bi6 O11 25.9(5) . . . . ?
O9 Bi5 Bi6 O11 -167.2(5) . . . . ?
O20 Bi5 Bi6 O11 62.0(4) . . . . ?
O18 Bi5 Bi6 O11 -16.1(3) . . . . ?
O16 Bi5 Bi6 O10 -155.6(4) . . . . ?
O19 Bi5 Bi6 O10 97.7(5) . . . . ?
O9 Bi5 Bi6 O10 -95.4(4) . . . . ?
O20 Bi5 Bi6 O10 133.9(4) . . . . ?
O18 Bi5 Bi6 O10 55.8(3) . . . . ?
O16 Bi5 Bi6 O12 54.7(3) . . . . ?
O19 Bi5 Bi6 O12 -51.9(5) . . . . ?
O9 Bi5 Bi6 O12 115.0(4) . . . . ?
O20 Bi5 Bi6 O12 -15.8(3) . . . . ?
O18 Bi5 Bi6 O12 -93.9(3) . . . . ?
O16 Bi5 Bi6 O9 -60.3(4) . . . . ?
O19 Bi5 Bi6 O9 -166.9(6) . . . . ?
O20 Bi5 Bi6 O9 -130.8(4) . . . . ?
O18 Bi5 Bi6 O9 151.1(4) . . . . ?
C246 C245 N2 Bi7 81(27) . . . . ?
C174 O13 Bi7 O12 -63.0(14) . . . . ?
Bi8 O13 Bi7 O12 125.3(4) . . . . ?
C174 O13 Bi7 O20 179.2(15) . . . . ?
Bi8 O13 Bi7 O20 7.5(3) . . . . ?
C174 O13 Bi7 O19 -126.7(14) . . . . ?
Bi8 O13 Bi7 O19 61.6(5) . . . . ?
C174 O13 Bi7 O21 107.9(14) . . . . ?
Bi8 O13 Bi7 O21 -63.8(4) . . . . ?
C174 O13 Bi7 N2 25.1(14) . . . . ?
Bi8 O13 Bi7 N2 -146.6(5) . . . . ?
C174 O13 Bi7 Bi8 171.7(16) . . . . ?
C160 O12 Bi7 O13 72.6(13) . . . . ?
Bi6 O12 Bi7 O13 -129.8(5) . . . . ?
C160 O12 Bi7 O20 141.6(13) . . . . ?
Bi6 O12 Bi7 O20 -60.9(5) . . . . ?
C160 O12 Bi7 O19 -166.8(14) . . . . ?
Bi6 O12 Bi7 O19 -9.2(3) . . . . ?
C160 O12 Bi7 O21 22(3) . . . . ?
Bi6 O12 Bi7 O21 180(33) . . . . ?
C160 O12 Bi7 N2 -7.6(13) . . . . ?
Bi6 O12 Bi7 N2 149.9(5) . . . . ?
C160 O12 Bi7 Bi8 108.3(13) . . . . ?
Bi6 O12 Bi7 Bi8 -94.2(3) . . . . ?
Bi8 O20 Bi7 O13 -9.8(4) . . . . ?
Bi5 O20 Bi7 O13 121.9(5) . . . . ?
Bi8 O20 Bi7 O12 -85.7(5) . . . . ?
Bi5 O20 Bi7 O12 45.9(5) . . . . ?
Bi8 O20 Bi7 O19 -138.0(5) . . . . ?
Bi5 O20 Bi7 O19 -6.4(3) . . . . ?
Bi8 O20 Bi7 O21 83.4(4) . . . . ?
Bi5 O20 Bi7 O21 -145.0(5) . . . . ?
Bi8 O20 Bi7 N2 35.9(9) . . . . ?
Bi5 O20 Bi7 N2 167.6(6) . . . . ?
Bi5 O20 Bi7 Bi8 131.6(7) . . . . ?
Bi6 O19 Bi7 O13 84.1(5) . . . . ?
Bi5 O19 Bi7 O13 -50.4(5) . . . . ?
Bi1 O19 Bi7 O13 -160.9(4) . . . . ?
Bi6 O19 Bi7 O12 11.3(4) . . . . ?
Bi5 O19 Bi7 O12 -123.2(5) . . . . ?
Bi1 O19 Bi7 O12 126.3(4) . . . . ?
Bi6 O19 Bi7 O20 141.0(5) . . . . ?
Bi5 O19 Bi7 O20 6.5(3) . . . . ?
Bi1 O19 Bi7 O20 -104.0(4) . . . . ?
Bi6 O19 Bi7 O21 -170.9(3) . . . . ?
Bi5 O19 Bi7 O21 54.6(5) . . . . ?
Bi1 O19 Bi7 O21 -55.8(5) . . . . ?
Bi6 O19 Bi7 N2 -32.0(10) . . . . ?
Bi5 O19 Bi7 N2 -166.5(7) . . . . ?
Bi1 O19 Bi7 N2 83.0(9) . . . . ?
Bi6 O19 Bi7 Bi8 120.6(4) . . . . ?
Bi5 O19 Bi7 Bi8 -13.9(3) . . . . ?
Bi1 O19 Bi7 Bi8 -124.4(3) . . . . ?
Bi3 O21 Bi7 O13 122.1(4) . . . . ?
Bi3 O21 Bi7 O12 172.3(16) . . . . ?
Bi3 O21 Bi7 O20 48.9(3) . . . . ?
Bi3 O21 Bi7 O19 2.3(5) . . . . ?
Bi3 O21 Bi7 N2 -157.6(4) . . . . ?
Bi3 O21 Bi7 Bi8 82.2(2) . . . . ?
C245 N2 Bi7 O13 -50(2) . . . . ?
C245 N2 Bi7 O12 35(2) . . . . ?
C245 N2 Bi7 O20 -95(3) . . . . ?
C245 N2 Bi7 O19 75(3) . . . . ?
C245 N2 Bi7 O21 -139(3) . . . . ?
C245 N2 Bi7 Bi8 -75(3) . . . . ?
Bi7 O20 Bi8 O15 -152.0(5) . . . . ?
Bi5 O20 Bi8 O15 77.8(5) . . . . ?
Bi7 O20 Bi8 O14 -70.4(5) . . . . ?
Bi5 O20 Bi8 O14 159.4(5) . . . . ?
Bi7 O20 Bi8 O16 121.3(5) . . . . ?
Bi5 O20 Bi8 O16 -8.9(4) . . . . ?
Bi7 O20 Bi8 O13 8.7(4) . . . . ?
Bi5 O20 Bi8 O13 -121.6(5) . . . . ?
Bi7 O20 Bi8 C202 -157.9(5) . . . . ?
Bi5 O20 Bi8 C202 71.9(6) . . . . ?
Bi5 O20 Bi8 Bi7 -130.2(7) . . . . ?
C202 O15 Bi8 O20 -167.6(10) . . . . ?
C202 O15 Bi8 O14 102.5(10) . . . . ?
C202 O15 Bi8 O16 -97.4(10) . . . . ?
C202 O15 Bi8 O13 158.3(9) . . . . ?
C202 O15 Bi8 Bi7 175.8(9) . . . . ?
C188 O14 Bi8 O20 169.3(11) . . . . ?
C188 O14 Bi8 O15 -107.9(11) . . . . ?
C188 O14 Bi8 O16 -163.1(10) . . . . ?
C188 O14 Bi8 O13 99.8(11) . . . . ?
C188 O14 Bi8 C202 -81.8(11) . . . . ?
C188 O14 Bi8 Bi7 136.6(11) . . . . ?
C216 O16 Bi8 O20 171.1(12) . . . . ?
Bi5 O16 Bi8 O20 8.5(4) . . . . ?
C216 O16 Bi8 O15 86.8(12) . . . . ?
Bi5 O16 Bi8 O15 -75.8(4) . . . . ?
C216 O16 Bi8 O14 141.5(13) . . . . ?
Bi5 O16 Bi8 O14 -21.0(12) . . . . ?
C216 O16 Bi8 O13 -126.5(11) . . . . ?
Bi5 O16 Bi8 O13 70.9(4) . . . . ?
C216 O16 Bi8 C202 60.3(12) . . . . ?
Bi5 O16 Bi8 C202 -102.3(5) . . . . ?
C216 O16 Bi8 Bi7 -160.3(11) . . . . ?
Bi5 O16 Bi8 Bi7 37.1(3) . . . . ?
C174 O13 Bi8 O20 178.1(11) . . . . ?
Bi7 O13 Bi8 O20 -8.3(4) . . . . ?
C174 O13 Bi8 O15 -145.6(10) . . . . ?
Bi7 O13 Bi8 O15 28.1(9) . . . . ?
C174 O13 Bi8 O14 -89.3(10) . . . . ?
Bi7 O13 Bi8 O14 84.4(4) . . . . ?
C174 O13 Bi8 O16 115.5(10) . . . . ?
Bi7 O13 Bi8 O16 -70.8(4) . . . . ?
C174 O13 Bi8 C202 -96.7(19) . . . . ?
Bi7 O13 Bi8 C202 76.9(18) . . . . ?
C174 O13 Bi8 Bi7 -173.7(12) . . . . ?
O15 C202 Bi8 O20 13.0(11) . . . . ?
C201 C202 Bi8 O20 -92.8(12) . . . . ?
C197 C202 Bi8 O20 130.9(11) . . . . ?
C201 C202 Bi8 O15 -105.8(16) . . . . ?
C197 C202 Bi8 O15 117.9(17) . . . . ?
O15 C202 Bi8 O14 -75.0(10) . . . . ?
C201 C202 Bi8 O14 179.2(12) . . . . ?
C197 C202 Bi8 O14 42.8(11) . . . . ?
O15 C202 Bi8 O16 80.9(10) . . . . ?
C201 C202 Bi8 O16 -24.9(12) . . . . ?
C197 C202 Bi8 O16 -161.2(11) . . . . ?
O15 C202 Bi8 O13 -68(2) . . . . ?
C201 C202 Bi8 O13 -173.5(14) . . . . ?
C197 C202 Bi8 O13 50(2) . . . . ?
O15 C202 Bi8 Bi7 -6.0(12) . . . . ?
C201 C202 Bi8 Bi7 -111.7(12) . . . . ?
C197 C202 Bi8 Bi7 111.9(11) . . . . ?
O13 Bi7 Bi8 O20 166.1(6) . . . . ?
O12 Bi7 Bi8 O20 106.9(5) . . . . ?
O19 Bi7 Bi8 O20 38.3(5) . . . . ?
O21 Bi7 Bi8 O20 -85.6(5) . . . . ?
N2 Bi7 Bi8 O20 -157.0(6) . . . . ?
O13 Bi7 Bi8 O15 -163.6(5) . . . . ?
O12 Bi7 Bi8 O15 137.2(4) . . . . ?
O20 Bi7 Bi8 O15 30.3(6) . . . . ?
O19 Bi7 Bi8 O15 68.6(4) . . . . ?
O21 Bi7 Bi8 O15 -55.3(4) . . . . ?
N2 Bi7 Bi8 O15 -126.7(5) . . . . ?
O13 Bi7 Bi8 O14 -88.1(5) . . . . ?
O12 Bi7 Bi8 O14 -147.3(4) . . . . ?
O20 Bi7 Bi8 O14 105.8(5) . . . . ?
O19 Bi7 Bi8 O14 144.0(4) . . . . ?
O21 Bi7 Bi8 O14 20.2(4) . . . . ?
N2 Bi7 Bi8 O14 -51.3(5) . . . . ?
O13 Bi7 Bi8 O16 112.8(5) . . . . ?
O12 Bi7 Bi8 O16 53.7(3) . . . . ?
O20 Bi7 Bi8 O16 -53.3(5) . . . . ?
O19 Bi7 Bi8 O16 -15.0(3) . . . . ?
O21 Bi7 Bi8 O16 -138.8(3) . . . . ?
N2 Bi7 Bi8 O16 149.7(5) . . . . ?
O12 Bi7 Bi8 O13 -59.2(5) . . . . ?
O20 Bi7 Bi8 O13 -166.1(6) . . . . ?
O19 Bi7 Bi8 O13 -127.8(5) . . . . ?
O21 Bi7 Bi8 O13 108.3(5) . . . . ?
N2 Bi7 Bi8 O13 36.9(6) . . . . ?
O13 Bi7 Bi8 C202 -160.7(6) . . . . ?
O12 Bi7 Bi8 C202 140.2(6) . . . . ?
O20 Bi7 Bi8 C202 33.2(7) . . . . ?
O19 Bi7 Bi8 C202 71.5(5) . . . . ?
O21 Bi7 Bi8 C202 -52.3(5) . . . . ?
N2 Bi7 Bi8 C202 -123.8(7) . . . . ?
C160 C155 C156 C157 -1(3) . . . . ?
C154 C155 C156 C157 -173.8(18) . . . . ?
C158 C157 C156 C155 2(3) . . . . ?
C161 C157 C156 C155 -175.7(19) . . . . ?
